data_1545536
loop_
_publ_author_name
'Hu, Xiaobo'
'Dawson, Simon J.'
'Mandal, Pradeep K.'
'de Hatten, Xavier'
'Baptiste, Benoit'
'Huc, Ivan'

_publ_section_title
;
 Optimizing side chains for crystal growth from water: a case study of
 aromatic amide foldamers
;
_journal_issue 5
_journal_name_full 'Chem. Sci.'
_journal_page_first 3741
_journal_paper_doi 10.1039/C7SC00430C
_journal_volume 8
_journal_year 2017
_chemical_formula_moiety 'C205.5 H135.5 Ca6 N32 O78, 3.5(O), 0.25(Ca O4)'
_chemical_formula_sum 'C205.5 H135.5 Ca6.25 N32 O82.5'
_chemical_formula_weight 4623.45
_chemical_properties_physical ', Air-sensitive'
_space_group_crystal_system orthorhombic
_space_group_IT_number 61
_space_group_name_Hall '-P 2ac 2ab'
_space_group_name_H-M_alt 'P b c a'
_symmetry_space_group_name_Hall '-P 2ac 2ab'
_symmetry_space_group_name_H-M 'P b c a'
_atom_sites_solution_hydrogens geom
_audit_creation_date 2017-01-05
_audit_creation_method
;
Olex2 1.2
(compiled 2016.11.30 svn.r3356 for OlexSys, GUI svn.r5269)
;
_audit_update_record
;
2017-01-05 deposited with the CCDC.
2017-03-08 downloaded from the CCDC.
;
_cell_angle_alpha 90
_cell_angle_beta 90
_cell_angle_gamma 90
_cell_formula_units_Z 8
_cell_length_a 34.859(7)
_cell_length_b 29.286(6)
_cell_length_c 51.432(10)
_cell_measurement_reflns_used 27211
_cell_measurement_temperature 100(2)
_cell_measurement_theta_max 26.284
_cell_measurement_theta_min 26.284
_cell_volume 52506(18)
_computing_cell_refinement 'XDS (W. Kabsch, 2010)'
_computing_data_collection 'MXCUBE SOLEIL Proxima1'
_computing_data_reduction 'XDS (W. Kabsch, 2010)'
_computing_molecular_graphics 'Olex2 (Dolomanov et al., 2009)'
_computing_publication_material 'Olex2 (Dolomanov et al., 2009)'
_computing_structure_refinement 'ShelXL (Sheldrick, 2015)'
_computing_structure_solution 'SHELXT 2014/5 (Sheldrick, 2014)'
_diffrn_ambient_temperature 100(2)
_diffrn_measured_fraction_theta_full 0.989
_diffrn_measured_fraction_theta_max 0.989
_diffrn_measurement_device_type 'DECTRIS PILATUS 6M'
_diffrn_measurement_method 'phi scan'
_diffrn_radiation_type synchrotron
_diffrn_radiation_wavelength 0.8856
_diffrn_reflns_av_R_equivalents 0.0389
_diffrn_reflns_av_unetI/netI 0.0172
_diffrn_reflns_Laue_measured_fraction_full 0.989
_diffrn_reflns_Laue_measured_fraction_max 0.989
_diffrn_reflns_limit_h_max 33
_diffrn_reflns_limit_h_min -32
_diffrn_reflns_limit_k_max 29
_diffrn_reflns_limit_k_min -28
_diffrn_reflns_limit_l_max 50
_diffrn_reflns_limit_l_min -50
_diffrn_reflns_number 313219
_diffrn_reflns_point_group_measured_fraction_full 0.989
_diffrn_reflns_point_group_measured_fraction_max 0.989
_diffrn_reflns_theta_full 26.284
_diffrn_reflns_theta_max 26.284
_diffrn_reflns_theta_min 1.226
_diffrn_source 'SOLEIL, Proxima1'
_exptl_absorpt_coefficient_mu 0.383
_exptl_crystal_colour yellow
_exptl_crystal_density_diffrn 1.170
_exptl_crystal_description orthorhombic
_exptl_crystal_F_000 19020
_exptl_crystal_recrystallization_method 'hanging drop vapor diffusion'
_exptl_crystal_size_max 0.150
_exptl_crystal_size_mid 0.050
_exptl_crystal_size_min 0.030
_refine_diff_density_max 1.841
_refine_diff_density_min -0.761
_refine_diff_density_rms 0.156
_refine_ls_extinction_coef 0.00082(15)
_refine_ls_extinction_expression Fc^*^=kFc[1+0.001xFc^2^\l^3^/sin(2\q)]^-1/4^
_refine_ls_extinction_method 'SHELXL-2016/4 (Sheldrick 2016)'
_refine_ls_goodness_of_fit_ref 2.893
_refine_ls_hydrogen_treatment constr
_refine_ls_matrix_type full
_refine_ls_number_parameters 2720
_refine_ls_number_reflns 27211
_refine_ls_number_restraints 219
_refine_ls_restrained_S_all 2.889
_refine_ls_R_factor_all 0.1603
_refine_ls_R_factor_gt 0.1568
_refine_ls_shift/su_max 0.093
_refine_ls_shift/su_mean 0.012
_refine_ls_structure_factor_coef Fsqd
_refine_ls_weighting_details 'w=1/[\s^2^(Fo^2^)+(0.2000P)^2^] where P=(Fo^2^+2Fc^2^)/3'
_refine_ls_weighting_scheme calc
_refine_ls_wR_factor_gt 0.5004
_refine_ls_wR_factor_ref 0.5118
_reflns_Friedel_coverage 0.000
_reflns_number_gt 25357
_reflns_number_total 27211
_reflns_threshold_expression 'I > 2\s(I)'
_cod_data_source_file c7sc00430c2.cif
_cod_data_source_block h104_sq
_cod_depositor_comments 'Adding full bibliography for 1545533--1545536.cif.'
_cod_original_formula_sum 'C205.50 H135.50 Ca6.25 N32 O82.50'
_cod_database_code 1545536
_shelx_space_group_comment
;
The symmetry employed for this shelxl refinement is uniquely defined
by the following loop, which should always be used as a source of
symmetry information in preference to the above space-group names.
They are only intended as comments.
;
_olex2_refinement_description
;
1. Fixed Uiso
 At 1.2 times of:
  All C(H) groups, All C(H,H) groups, All N(H) groups
 At 1.5 times of:
  All C(H,H,H) groups
2. Restrained distances
 O3DA-C3A
 1.398 with sigma of 0.02
 C7-O3DA
 1.45 with sigma of 0.02
 C9D-C10D
 1.54 with sigma of 0.02
 C64C-C25D
 1.54 with sigma of 0.02
 C22H-C21H
 1.54 with sigma of 0.02
 C9H-C10H
 1.54 with sigma of 0.02
 C14H-C13H
 1.54 with sigma of 0.02
 O7D-C6D
 1.24 with sigma of 0.03
 O12D-C10D
 1.24 with sigma of 0.03
 C64G-C25H
 1.54 with sigma of 0.02
 C30H-C29H
 1.54 with sigma of 0.02
 C5H-C14G
 1.54 with sigma of 0.02
 C2H-C1H
 1.54 with sigma of 0.02
 C18H-C17H
 1.54 with sigma of 0.02
 O28D-C26D
 1.43 with sigma of 0.02
3. Rigid bond restraints
 O23H, O24H, C21H, C22H
 with sigma for 1-2 distances of 0.01 and sigma for 1-3 distances of 0.01
 O2E, O5E, O8E, N1F, C1F, C3E, C4E, C6E, C7E, C9E
 with sigma for 1-2 distances of 0.01 and sigma for 1-3 distances of 0.01
 N77G, C71G, C72G, C73G, C74G, C75G, C76G, C78G, C79G, C80G
 with sigma for 1-2 distances of 0.01 and sigma for 1-3 distances of 0.01
 O27H, O28H, C25H, C26H
 with sigma for 1-2 distances of 0.01 and sigma for 1-3 distances of 0.01
 N57G, C51G, C52G, C53G, C54G, C55G, C56G, C58G, C59G, C60G
 with sigma for 1-2 distances of 0.01 and sigma for 1-3 distances of 0.01
 O8F, N8F, C8F
 with sigma for 1-2 distances of 0.01 and sigma for 1-3 distances of 0.01
 N47G, C41G, C42G, C43G, C44G, C45G, C46G, C48G, C49G, C50G
 with sigma for 1-2 distances of 0.01 and sigma for 1-3 distances of 0.01
 N37G, C31G, C32G, C33G, C34G, C35G, C36G, C38G, C39G, C40G
 with sigma for 1-2 distances of 0.01 and sigma for 1-3 distances of 0.01
 N5B, C5B, C38C
 with sigma for 1-2 distances of 0.01 and sigma for 1-3 distances of 0.01
 O2E, O5E, O8E, N1F, C1E, C1F, C3E, C4E, C6E, C7E, C9E
 with sigma for 1-2 distances of 0.01 and sigma for 1-3 distances of 0.01
 O5A, O8A, N1B, C1B, C3A, C4A, C6A, C7A, C9A
 with sigma for 1-2 distances of 0.01 and sigma for 1-3 distances of 0.01
 C29D, C74C
 with sigma for 1-2 distances of 0.01 and sigma for 1-3 distances of 0.01
 O11D, O12D, C9D, C10D
 with sigma for 1-2 distances of 0.01 and sigma for 1-3 distances of 0.01
4. Uiso/Uaniso restraints and constraints
C34C \\sim C13D \\sim C14D \\sim O16D \\sim O15D: within 1.7A with sigma of
0.04 and sigma for terminal atoms of 0.08
Uanis(O28D) \\sim Ueq, Uanis(O27D) \\sim Ueq: with sigma of 0.1 and sigma for
terminal atoms of 0.2
: with sigma of 0.1 and sigma for terminal atoms of 0.2
5. Rigid body (RIGU) restrains
 O5A, C3A, C4A
 with sigma for 1-2 distances of 0.004 and sigma for 1-3 distances of 0.004
6. Others
 Fixed Sof: Ca00(0.5) Ca0A(0.5) O38W(0.5) O1TZ(0.5) O39W(0.5) O92W(0.5)
 H60G(0.5) Ca16(0.25) O71W(0.25) O2(0.25) O0AA(0.25) C3(0.5) O4(0.25) O7(0.5)
7.a Secondary CH2 refined with riding coordinates:
 C1D(H1DA,H1DB), C1H(H1HA,H1HB), C3A(H3AA,H3AB), C3E(H3EA,H3EB), C4A(H4AA,
 H4AB), C4E(H4EA,H4EB), C5D(H5DA,H5DB), C5H(H5HA,H5HB), C6A(H6AA,H6AB),
 C6E(H6EA,H6EB), C7A(H7AA,H7AB), C7E(H7EA,H7EB), C9A(H9AA,H9AB), C9D(H9DA,H9DB),
  C9E(H9EA,H9EB), C9H(H9HA,H9HB), C13D(H13A,H13B), C13H(H13D,H13E), C17D(H17A,
 H17B), C17H(H17C,H17D), C21D(H21A,H21B), C21H(H21C,H21D), C25D(H25A,H25B),
 C25H(H25C,H25D), C29H(H29A,H29B)
7.b Aromatic/amide H refined with riding coordinates:
 N1B(H1B), N1F(H1F), N2B(H2B), N2F(H2F), N3B(H3B), N3F(H3F), N4B(H4B),
 N4F(H4F), N5B(H5B), N5F(H5F), N6B(H6B), N6F(H6F), N7B(H7B), N7F(H7F), N8B(H8B),
  N8F(H8F), C2C(H2C), C3C(H3C), C9C(H9C), C10C(H10C), C2G(H2G), C3G(H3G),
 C9G(H9G), C10G(H10G), C12C(H12C), C13C(H13C), C19C(H19C), C20C(H20C),
 C12G(H12G), C13G(H13G), C19G(H19G), C20G(H20G), C22C(H22C), C23C(H23C),
 C29C(H29C), C30C(H30C), C22G(H22G), C23G(H23G), C29G(H29G), C30G(H30G),
 C32C(H32C), C33C(H33C), C39C(H39C), C40C(H40C), C32G(H32G), C33G(H33G),
 C39G(H39G), C40G(H40G), C42C(H42C), C43C(H43C), C49C(H49C), C50C(H50C),
 C42G(H42G), C43G(H43G), C49G(H49G), C50G(H50G), C52C(H52C), C53C(H53C),
 C59C(H59C), C60C(H60C), C52G(H52G), C53G(H53G), C59G(H59G), C60G(H60G),
 C62C(H62C), C63C(H63C), C69C(H69C), C70C(H70C), C62G(H62G), C63G(H63G),
 C69G(H69G), C70G(H70G), C72C(H72C), C73C(H73C), C79C(H79C), C80C(H80C),
 C72G(H72G), C73G(H73G), C79G(H79G), C80G(H80G)
7.c Naphthalene refined as free rotating group:
 C1C(C2C,C3C,C4C,C5C,C6C,N7C,C8C,C9C,C10C), C1G(C2G,C3G,C4G,C5G,C6G,N7G,C8G,
 C9G,C10G), C11C(C12C,C13C,C14C,C15C,C16C,N17C,C18C,C19C,C20C), C21C(C22C,C23C,
 C24C,C25C,C26C,N27C,C28C,C29C,C30C), C21G(C22G,C23G,C24G,C25G,C26G,N27G,C28G,
 C29G,C30G), C31C(C32C,C33C,C34C,C35C,C36C,N37C,C38C,C39C,C40C), C41C(C42C,C43C,
 C44C,C45C,C46C,N47C,C48C,C49C,C50C), C51C(C52C,C53C,C54C,C55C,C56C,N57C,C58C,
 C59C,C60C), C61C(C62C,C63C,C64C,C65C,C66C,N67C,C68C,C69C,C70C), C71C(C72C,C73C,
 C74C,C75C,C76C,N77C,C78C,C79C,C80C)
7.d Idealised Me refined as rotating group:
 C1E(H1EA,H1EB,H1EC), C7(H7A,H7C,H7D)
;
_shelx_shelxl_version_number 2016/4
_olex2_submission_special_instructions 'No special instructions were received'

loop_
_space_group_symop_operation_xyz
'x, y, z'
'-x+1/2, -y, z+1/2'
'-x, y+1/2, -z+1/2'
'x+1/2, -y+1/2, -z'
'-x, -y, -z'
'x-1/2, y, -z-1/2'
'x, -y-1/2, z-1/2'
'-x-1/2, y-1/2, z'

loop_
_atom_site_label
_atom_site_type_symbol
_atom_site_fract_x
_atom_site_fract_y
_atom_site_fract_z
_atom_site_U_iso_or_equiv
_atom_site_adp_type
_atom_site_occupancy
_atom_site_site_symmetry_order
_atom_site_calc_flag
_atom_site_refinement_flags_posn
_atom_site_refinement_flags_adp
_atom_site_refinement_flags_occupancy
_atom_site_disorder_assembly
_atom_site_disorder_group
Ca00 Ca 0.53540(9) 0.97053(10) 0.52462(6) 0.0644(8) Uani 0.5 1 d . . P . .
Ca0A Ca 0.2948(3) 0.77414(19) 0.33722(17) 0.194(4) Uani 0.5 1 d . . P . .
Ca01 Ca 0.02178(4) 0.47415(5) 0.22164(3) 0.0586(5) Uani 1 1 d . . . . .
Ca1A Ca 0.16411(12) 0.73157(8) 0.63234(5) 0.1692(17) Uani 1 1 d . . . . .
Ca02 Ca 0.10324(4) 1.10493(5) 0.38385(3) 0.0684(5) Uani 1 1 d . . . . .
Ca03 Ca 0.04392(4) 0.39511(6) 0.28306(3) 0.0689(5) Uani 1 1 d . . . . .
O3 O 0.5402(9) 0.3091(10) 0.3722(6) 0.347(12) Uiso 1 1 d . . . . .
Ca04 Ca 0.23227(6) 0.70604(5) 0.40216(4) 0.0829(6) Uani 1 1 d . . . . .
O00U O -0.03124(14) 0.42425(18) 0.21786(10) 0.0715(14) Uani 1 1 d . . . . .
O1B O 0.1882(3) 0.8063(2) 0.62337(13) 0.113(3) Uani 1 1 d . . . . .
O1F O 0.1902(2) 0.4107(3) 0.15199(14) 0.110(2) Uani 1 1 d . . . . .
O2B O 0.24854(16) 1.07135(17) 0.58812(10) 0.0689(13) Uani 1 1 d . . . . .
O2BA O 0.09258(16) 0.51460(19) 0.28493(12) 0.0837(16) Uani 1 1 d . . . . .
O2E O 0.4242(3) 0.3734(3) 0.1059(2) 0.162(4) Uani 1 1 d . U . . .
O2F O 0.31781(16) 0.64047(19) 0.18957(10) 0.0705(13) Uani 1 1 d . . . . .
O3B O 0.3047(3) 0.8067(2) 0.55365(11) 0.112(2) Uani 1 1 d . . . . .
O3D O 0.0259(2) 0.9645(3) 0.64135(14) 0.119(2) Uani 1 1 d . . . . .
O3DA O 0.4550(5) 0.9073(8) 0.6404(4) 0.296(12) Uani 1 1 d D . . . .
O3F O 0.31226(12) 0.36253(16) 0.20844(8) 0.0532(11) Uani 1 1 d . . . . .
O3H O 0.0989(2) 0.6071(2) 0.22131(14) 0.0987(19) Uani 1 1 d . . . . .
O4B O 0.13850(18) 1.00474(19) 0.53491(10) 0.0781(15) Uani 1 1 d . . . . .
O4D O 0.0534(3) 1.0288(4) 0.63363(15) 0.126(3) Uani 1 1 d . . . . .
O4F O 0.21541(13) 0.60880(16) 0.24801(9) 0.0585(12) Uani 1 1 d . . . . .
O4H O 0.1048(5) 0.6775(3) 0.2029(3) 0.232(8) Uani 1 1 d . . . . .
O5A O 0.3777(2) 0.8927(3) 0.62365(14) 0.115(2) Uani 1 1 d . U . . .
O5AA O 0.1514(2) 0.6624(2) 0.65986(14) 0.108(2) Uani 1 1 d . . . . .
O5B O 0.35707(19) 0.92874(18) 0.49052(11) 0.0759(14) Uani 1 1 d . . . . .
O5E O 0.3722(2) 0.4199(3) 0.13742(13) 0.110(2) Uani 1 1 d . U . . .
O5F O 0.39311(12) 0.43068(16) 0.27375(9) 0.0554(11) Uani 1 1 d . . . . .
O6B O 0.12942(18) 0.85425(17) 0.48390(10) 0.0723(14) Uani 1 1 d . . . . .
O6F O 0.16315(13) 0.48155(15) 0.29525(8) 0.0548(11) Uani 1 1 d . . . . .
O7B O 0.28442(13) 1.05389(15) 0.44147(8) 0.0541(11) Uani 1 1 d . . . . .
O7D O 0.4249(3) 1.0449(3) 0.51519(17) 0.130(3) Uani 1 1 d D . . . .
O7F O 0.37558(12) 0.58030(14) 0.34190(8) 0.0494(10) Uani 1 1 d . . . . .
O7H O 0.50794(14) 0.4597(2) 0.23192(9) 0.0704(14) Uani 1 1 d . . . . .
O8A O 0.2777(2) 0.86408(19) 0.62165(11) 0.0873(16) Uani 1 1 d . U . . .
O8B O 0.22957(17) 0.78258(17) 0.41372(9) 0.0725(14) Uani 1 1 d . . . . .
O8D O 0.4747(3) 1.0053(6) 0.5227(2) 0.201(6) Uani 1 1 d . . . . .
O8E O 0.29085(16) 0.42964(16) 0.15624(10) 0.0708(13) Uani 1 1 d . U . . .
O8F O 0.23927(12) 0.35562(14) 0.35185(8) 0.0495(10) Uani 1 1 d . U . . .
O8H O 0.48383(14) 0.5224(2) 0.24840(11) 0.0789(15) Uani 1 1 d . . . . .
O9B O 0.13960(13) 1.03892(15) 0.39380(8) 0.0552(11) Uani 1 1 d . . . . .
O9F O 0.23662(15) 0.63187(15) 0.39091(10) 0.0654(13) Uani 1 1 d . . . . .
O10 O 0.4444(4) 0.6794(10) 0.3014(4) 0.318(14) Uani 1 1 d . . . . .
O10B O 0.19463(12) 0.99891(12) 0.39474(7) 0.0425(10) Uani 1 1 d . . . . .
O10F O 0.27876(14) 0.57729(13) 0.38663(8) 0.0459(11) Uani 1 1 d . . . . .
O11D O 0.1150(4) 0.7625(4) 0.6039(3) 0.203(5) Uani 1 1 d . U . . .
O11H O 0.10597(12) 0.37803(17) 0.25949(10) 0.0675(13) Uani 1 1 d . . . . .
O12D O 0.0607(5) 0.7796(5) 0.5846(3) 0.223(6) Uani 1 1 d D U . . .
O12H O 0.06418(15) 0.41902(18) 0.23914(10) 0.0714(14) Uani 1 1 d . . . . .
O15D O 0.3151(3) 1.1506(2) 0.55569(14) 0.107(2) Uani 1 1 d . U . . .
O16 O 0.1204(5) 0.7648(5) 0.6611(3) 0.218(5) Uiso 1 1 d . . . . .
O16D O 0.3544(3) 1.1635(3) 0.5238(2) 0.137(3) Uani 1 1 d . U . . .
O16H O 0.3913(4) 0.6948(4) 0.3131(3) 0.170(5) Uani 1 1 d . . . . .
O18W O 0.3613(2) 0.7791(2) 0.30639(16) 0.120(2) Uani 1 1 d . . . . .
O19D O 0.3302(3) 0.6897(2) 0.43897(17) 0.126(3) Uani 1 1 d . . . . .
O19H O 0.2107(2) 0.26763(17) 0.23647(14) 0.0940(19) Uani 1 1 d . . . . .
O19W O 0.2907(2) 0.71978(18) 0.37942(11) 0.0889(17) Uani 1 1 d . . . . .
O20D O 0.2662(2) 0.6936(2) 0.43877(13) 0.0943(18) Uani 1 1 d . . . . .
O20H O 0.2693(3) 0.2520(2) 0.22608(17) 0.119(3) Uani 1 1 d . . . . .
O23D O 0.0358(3) 1.0698(6) 0.43480(19) 0.209(7) Uani 1 1 d . . . . .
O23H O 0.1417(3) 0.7097(5) 0.3453(3) 0.225(7) Uani 1 1 d . U . . .
O23W O -0.00551(16) 0.3858(2) 0.31467(12) 0.0907(17) Uani 1 1 d . . . . .
O24D O 0.0893(2) 1.1001(3) 0.42785(15) 0.117(3) Uani 1 1 d . . . . .
O24H O 0.1962(3) 0.7191(2) 0.36578(16) 0.143(3) Uani 1 1 d . U . . .
O24W O 0.0768(2) 0.3444(3) 0.31237(16) 0.127(3) Uani 1 1 d . . . . .
O27D O 0.4363(4) 0.8677(6) 0.4481(3) 0.272(11) Uani 1 1 d . U . . .
O27H O 0.4587(4) 0.3475(3) 0.3083(2) 0.178(5) Uani 1 1 d . U . . .
O28D O 0.4404(4) 0.8212(5) 0.4155(3) 0.208(6) Uani 1 1 d D U . . .
O28H O 0.4405(6) 0.2922(4) 0.3319(3) 0.266(10) Uani 1 1 d . U . . .
O28W O 0.04090(14) 0.43935(19) 0.18210(10) 0.0734(14) Uani 1 1 d . . . . .
O29W O 0.00109(18) 0.52792(19) 0.19103(11) 0.0870(17) Uani 1 1 d . . . . .
O30W O 0.06892(14) 0.52649(19) 0.23422(12) 0.0821(16) Uani 1 1 d . . . . .
O31H O 0.02970(18) 0.4358(3) 0.35192(12) 0.100(2) Uani 1 1 d . . . . .
O32H O 0.06076(15) 0.4488(2) 0.31494(12) 0.0888(17) Uani 1 1 d . . . . .
O34W O 0.1726(2) 0.6926(2) 0.4233(3) 0.155(4) Uani 1 1 d . . . . .
O36W O 0.0803(6) 1.1799(7) 0.3985(3) 0.288(12) Uani 1 1 d . . . . .
O37W O 0.16367(15) 1.13999(15) 0.39397(10) 0.0674(13) Uani 1 1 d . . . . .
O38W O 0.0952(5) 1.1734(4) 0.3647(4) 0.134(6) Uani 0.5 1 d . . P A -1
O1TZ O 0.3795(5) 0.7566(9) 0.3698(4) 0.171(8) Uani 0.5 1 d . . P B -1
O39W O 0.0635(5) 1.1415(10) 0.3521(5) 0.207(14) Uani 0.5 1 d . . P A .
O40W O 0.04472(19) 1.0616(3) 0.38475(14) 0.122(3) Uani 1 1 d . . . . .
O59W O 0.1503(3) 0.6680(3) 0.60265(14) 0.156(4) Uani 1 1 d . . . . .
O60W O 0.2272(3) 0.7099(2) 0.61898(15) 0.144(4) Uani 1 1 d . . . . .
O84W O 0.5035(7) 0.9197(6) 0.5105(3) 0.283(11) Uani 1 1 d . . . . .
O85W O 0.5310(3) 0.9643(6) 0.5726(3) 0.215(6) Uani 1 1 d . . . . .
O86W O 0.5821(4) 0.9093(10) 0.5343(5) 0.38(2) Uani 1 1 d . . . . .
O87W O 0.5683(3) 1.0509(7) 0.5231(2) 0.235(8) Uani 1 1 d . . . . .
O92W O 0.2180(4) 0.7309(5) 0.6708(3) 0.108(4) Uiso 0.5 1 d . . P C .
N1B N 0.2049(3) 0.8789(2) 0.61262(14) 0.085(2) Uani 1 1 d . U . . .
H1B H 0.224267 0.896838 0.610626 0.102 Uiso 1 1 calc R . . . .
N1F N 0.22421(17) 0.4732(2) 0.16410(11) 0.0625(15) Uani 1 1 d . U . . .
H1F H 0.247319 0.482639 0.166383 0.075 Uiso 1 1 calc R . . . .
N2B N 0.26751(19) 0.9989(2) 0.57803(10) 0.0627(16) Uani 1 1 d . . . . .
H2B H 0.259319 0.971255 0.577057 0.075 Uiso 1 1 calc R . . . .
N2F N 0.31948(17) 0.56319(18) 0.19596(10) 0.0520(14) Uani 1 1 d . . . . .
H2F H 0.304868 0.539684 0.197490 0.062 Uiso 1 1 calc R . . . .
N3B N 0.2557(3) 0.8575(2) 0.55011(11) 0.0734(19) Uani 1 1 d . . . . .
H3B H 0.252046 0.886365 0.548201 0.088 Uiso 1 1 calc R . . . .
N3F N 0.28107(13) 0.42695(17) 0.22217(9) 0.0395(12) Uani 1 1 d . . . . .
H3F H 0.285771 0.453788 0.228161 0.047 Uiso 1 1 calc R . . . .
N4B N 0.20159(17) 0.98721(17) 0.52578(10) 0.0502(13) Uani 1 1 d . . . . .
H4B H 0.216607 0.964099 0.524100 0.060 Uiso 1 1 calc R . . . .
N4F N 0.26823(15) 0.56447(17) 0.25324(9) 0.0454(13) Uani 1 1 d . . . . .
H4F H 0.274619 0.536136 0.253985 0.054 Uiso 1 1 calc R . . . .
N5B N 0.29573(18) 0.9044(2) 0.49086(10) 0.0602(15) Uani 1 1 d . U . . .
H5B H 0.272547 0.914010 0.492566 0.072 Uiso 1 1 calc R . . . .
N5F N 0.32900(14) 0.43998(16) 0.27970(9) 0.0378(12) Uani 1 1 d . . . . .
H5F H 0.312480 0.461346 0.282184 0.045 Uiso 1 1 calc R . . . .
N6B N 0.17043(18) 0.91307(18) 0.47482(10) 0.0561(14) Uani 1 1 d . . . . .
H6B H 0.194334 0.919116 0.472548 0.067 Uiso 1 1 calc R . . . .
N6F N 0.22183(13) 0.51118(16) 0.30454(9) 0.0394(12) Uani 1 1 d . . . . .
H6F H 0.245411 0.503295 0.306556 0.047 Uiso 1 1 calc R . . . .
N7B N 0.27172(15) 0.97718(17) 0.43716(9) 0.0437(12) Uani 1 1 d . . . . .
H7B H 0.253285 0.957729 0.438100 0.052 Uiso 1 1 calc R . . . .
N7F N 0.34235(13) 0.51466(16) 0.33361(9) 0.0392(12) Uani 1 1 d . . . . .
H7F H 0.319800 0.505365 0.329374 0.047 Uiso 1 1 calc R . . . .
N8B N 0.20227(17) 0.85346(17) 0.41710(9) 0.0502(14) Uani 1 1 d . . . . .
H8B H 0.208088 0.881985 0.417586 0.060 Uiso 1 1 calc R . . . .
N8F N 0.24043(14) 0.43279(15) 0.35857(9) 0.0388(12) Uani 1 1 d . U . . .
H8F H 0.255802 0.454766 0.362366 0.047 Uiso 1 1 calc R . . . .
N17G N 0.33820(14) 0.47783(19) 0.20744(9) 0.0449(13) Uani 1 1 d . . . . .
N37G N 0.33367(13) 0.52746(16) 0.26700(8) 0.0387(11) Uani 1 1 d . U . . .
N47G N 0.25517(14) 0.43331(15) 0.28973(8) 0.0362(11) Uani 1 1 d . U . . .
N57G N 0.28010(14) 0.56165(15) 0.32135(8) 0.0372(11) Uani 1 1 d . U . . .
N67G N 0.31512(13) 0.43323(15) 0.34539(8) 0.0334(11) Uani 1 1 d . . . . .
N77G N 0.22114(13) 0.51745(15) 0.37188(8) 0.0361(11) Uani 1 1 d . U . . .
C1B C 0.2126(4) 0.8348(3) 0.62001(16) 0.091(3) Uani 1 1 d . U . . .
C1C C 0.16707(15) 0.89821(10) 0.60785(9) 0.086(3) Uani 1 1 d . . . . .
C2C C 0.13199(18) 0.87666(14) 0.61167(10) 0.115(4) Uani 1 1 d G . . . .
H2C H 0.131160 0.845488 0.615089 0.138 Uiso 1 1 calc R . . . .
C3C C 0.09817(15) 0.9017(2) 0.61039(10) 0.111(4) Uani 1 1 d G . . . .
H3C H 0.074700 0.887261 0.612944 0.133 Uiso 1 1 calc R . . . .
C4C C 0.09941(10) 0.9483(2) 0.60528(9) 0.090(3) Uani 1 1 d G . . . .
C5C C 0.13449(10) 0.96982(14) 0.60146(6) 0.087(3) Uani 1 1 d G . . . .
C6C C 0.16832(11) 0.94480(10) 0.60274(5) 0.067(2) Uani 1 1 d G . . . .
N7C N 0.20339(10) 0.96635(12) 0.59892(7) 0.0701(17) Uani 1 1 d G . . . .
C8C C 0.20464(12) 1.01293(12) 0.59381(8) 0.062(2) Uani 1 1 d G . . . .
C9C C 0.17081(14) 1.03796(10) 0.59253(8) 0.066(2) Uani 1 1 d G . . . .
H9C H 0.171649 1.069130 0.589108 0.080 Uiso 1 1 calc R . . . .
C10C C 0.13574(12) 1.01641(14) 0.59635(8) 0.086(3) Uani 1 1 d G . . . .
H10C H 0.113106 1.033154 0.595488 0.103 Uiso 1 1 calc R . . . .
C1D C 0.0586(3) 0.9715(5) 0.60093(19) 0.129(5) Uani 1 1 d . . . . .
H1DA H 0.060696 0.996419 0.588561 0.154 Uiso 1 1 calc R . . . .
H1DB H 0.040449 0.949382 0.594220 0.154 Uiso 1 1 calc R . . . .
C1E C 0.4501(6) 0.3321(7) 0.0978(7) 0.31(2) Uani 1 1 d . U . . .
H1EA H 0.475160 0.335746 0.105190 0.464 Uiso 1 1 calc GR . . . .
H1EB H 0.452074 0.331068 0.079168 0.464 Uiso 1 1 calc GR . . . .
H1EC H 0.438853 0.304230 0.103972 0.464 Uiso 1 1 calc GR . . . .
C1F C 0.2212(3) 0.4292(3) 0.15634(14) 0.075(2) Uani 1 1 d . U . . .
C1G C 0.19465(11) 0.50704(12) 0.16922(7) 0.066(2) Uani 1 1 d . . . . .
C2G C 0.15563(12) 0.50003(16) 0.16537(8) 0.087(3) Uani 1 1 d G . . . .
H2G H 0.146562 0.471075 0.161201 0.105 Uiso 1 1 calc R . . . .
C3G C 0.13014(9) 0.5363(2) 0.16776(9) 0.080(2) Uani 1 1 d G . . . .
H3G H 0.104033 0.531606 0.165187 0.096 Uiso 1 1 calc R . . . .
C4G C 0.14369(8) 0.57957(17) 0.17399(9) 0.092(3) Uani 1 1 d G . . . .
C5G C 0.18272(8) 0.58658(13) 0.17784(6) 0.070(2) Uani 1 1 d G . . . .
C6G C 0.20820(8) 0.55032(11) 0.17545(5) 0.068(2) Uani 1 1 d G . . . .
N7G N 0.24723(8) 0.55733(13) 0.17930(7) 0.0629(17) Uani 1 1 d G . . . .
C8G C 0.26077(9) 0.60060(14) 0.18553(7) 0.066(2) Uani 1 1 d G . . . .
C9G C 0.23529(13) 0.63687(12) 0.18792(8) 0.083(3) Uani 1 1 d G . . . .
H9G H 0.244357 0.665824 0.192091 0.100 Uiso 1 1 calc R . . . .
C10G C 0.19627(12) 0.62986(12) 0.18407(9) 0.082(3) Uani 1 1 d G . . . .
H10G H 0.179218 0.654126 0.185672 0.099 Uiso 1 1 calc R . . . .
C1H C 0.1124(3) 0.6177(4) 0.1744(2) 0.106(3) Uani 1 1 d D . . . .
H1HA H 0.121221 0.643365 0.164115 0.127 Uiso 1 1 calc R . . . .
H1HB H 0.089176 0.606043 0.166471 0.127 Uiso 1 1 calc R . . . .
C2B C 0.2410(2) 1.0292(3) 0.58657(14) 0.067(2) Uani 1 1 d . . . . .
C2D C 0.0450(3) 0.9898(5) 0.6279(2) 0.093(3) Uani 1 1 d . . . . .
C2F C 0.3007(2) 0.6040(3) 0.19064(13) 0.066(2) Uani 1 1 d . . . . .
C2H C 0.1033(3) 0.6341(5) 0.2017(3) 0.126(5) Uani 1 1 d D . . . .
C3A C 0.4430(5) 0.9268(7) 0.6176(4) 0.173(6) Uani 1 1 d D U . . .
H3AA H 0.444824 0.906043 0.602960 0.208 Uiso 1 1 calc R . . . .
H3AB H 0.456507 0.954952 0.613731 0.208 Uiso 1 1 calc R . . . .
C3B C 0.2923(4) 0.8458(3) 0.55236(13) 0.085(3) Uani 1 1 d . . . . .
C3E C 0.4375(4) 0.3937(4) 0.1276(3) 0.145(5) Uani 1 1 d . U . . .
H3EA H 0.463542 0.404404 0.124805 0.173 Uiso 1 1 calc R . . . .
H3EB H 0.437779 0.372072 0.141897 0.173 Uiso 1 1 calc R . . . .
C3F C 0.31181(17) 0.4044(2) 0.21359(11) 0.0404(15) Uani 1 1 d . . . . .
C4A C 0.3992(4) 0.9357(5) 0.6263(3) 0.139(4) Uani 1 1 d . U . . .
H4AA H 0.398446 0.946011 0.644254 0.167 Uiso 1 1 calc R . . . .
H4AB H 0.387787 0.959100 0.615483 0.167 Uiso 1 1 calc R . . . .
C4B C 0.1646(3) 0.9771(3) 0.53290(14) 0.069(2) Uani 1 1 d . . . . .
C4E C 0.4120(3) 0.4328(4) 0.1339(2) 0.101(3) Uani 1 1 d . U . . .
H4EA H 0.421145 0.447236 0.149702 0.121 Uiso 1 1 calc R . . . .
H4EB H 0.413653 0.455062 0.120004 0.121 Uiso 1 1 calc R . . . .
C4F C 0.23136(17) 0.5715(2) 0.24744(11) 0.0381(14) Uani 1 1 d . . . . .
C5B C 0.3236(3) 0.9372(2) 0.49335(12) 0.0580(17) Uani 1 1 d . U . . .
C5D C 0.4299(3) 1.0066(5) 0.55704(19) 0.115(4) Uani 1 1 d . . . . .
H5DA H 0.439245 1.029703 0.568984 0.138 Uiso 1 1 calc R . . . .
H5DB H 0.441745 0.977815 0.561844 0.138 Uiso 1 1 calc R . . . .
C5F C 0.3650(2) 0.4547(2) 0.27550(11) 0.0432(15) Uani 1 1 d . . . . .
C5H C 0.4784(2) 0.5118(4) 0.20218(16) 0.082(2) Uani 1 1 d D . . . .
H5HA H 0.493977 0.537425 0.196624 0.098 Uiso 1 1 calc R . . . .
H5HB H 0.482643 0.486864 0.190105 0.098 Uiso 1 1 calc R . . . .
C6A C 0.3378(3) 0.8992(3) 0.62553(15) 0.082(2) Uani 1 1 d . U . . .
H6AA H 0.329615 0.920019 0.611961 0.099 Uiso 1 1 calc R . . . .
H6AB H 0.331926 0.913211 0.642147 0.099 Uiso 1 1 calc R . . . .
C6B C 0.1626(3) 0.8691(3) 0.48009(13) 0.063(2) Uani 1 1 d . . . . .
C6D C 0.4428(4) 1.0192(6) 0.5293(3) 0.132(5) Uani 1 1 d D . . . .
C6E C 0.3469(3) 0.4601(5) 0.13780(19) 0.111(3) Uani 1 1 d . U . . .
H6EA H 0.350504 0.475687 0.154251 0.133 Uiso 1 1 calc R . . . .
H6EB H 0.355181 0.480740 0.124174 0.133 Uiso 1 1 calc R . . . .
C6F C 0.19811(18) 0.4773(2) 0.29731(10) 0.0395(15) Uani 1 1 d . . . . .
C6H C 0.49071(19) 0.4971(3) 0.22916(15) 0.064(2) Uani 1 1 d . . . . .
C7 C 0.4955(8) 0.9146(14) 0.6469(8) 0.340(19) Uiso 1 1 d D . . . .
H7A H 0.510399 0.889187 0.640712 0.509 Uiso 1 1 calc GR . . . .
H7C H 0.498302 0.917154 0.665375 0.509 Uiso 1 1 calc GR . . . .
H7D H 0.504359 0.942117 0.638726 0.509 Uiso 1 1 calc GR . . . .
C7A C 0.3166(3) 0.8576(3) 0.62324(16) 0.088(2) Uani 1 1 d . U . . .
H7AA H 0.325192 0.841441 0.607829 0.106 Uiso 1 1 calc R . . . .
H7AB H 0.322144 0.838470 0.638174 0.106 Uiso 1 1 calc R . . . .
C7B C 0.26244(19) 1.0203(2) 0.44312(11) 0.0451(16) Uani 1 1 d . . . . .
C7E C 0.3058(3) 0.4516(4) 0.13440(19) 0.102(3) Uani 1 1 d . U . . .
H7EA H 0.292569 0.480399 0.131777 0.123 Uiso 1 1 calc R . . . .
H7EB H 0.301744 0.432820 0.119127 0.123 Uiso 1 1 calc R . . . .
C7F C 0.34688(19) 0.5613(2) 0.33488(11) 0.0416(15) Uani 1 1 d . . . . .
C8B C 0.2335(2) 0.8240(2) 0.41572(11) 0.0560(19) Uani 1 1 d . . . . .
C8F C 0.25762(19) 0.39118(19) 0.35337(11) 0.0413(15) Uani 1 1 d . U . . .
C9A C 0.2550(4) 0.8244(3) 0.62227(18) 0.099(3) Uani 1 1 d . U . . .
H9AA H 0.259681 0.808334 0.638441 0.118 Uiso 1 1 calc R . . . .
H9AB H 0.262547 0.804533 0.608094 0.118 Uiso 1 1 calc R . . . .
C9B C 0.15695(19) 1.0031(2) 0.39761(11) 0.0444(16) Uani 1 1 d . . . . .
C9D C 0.1104(4) 0.7622(4) 0.5558(3) 0.141(5) Uani 1 1 d D U . . .
H9DA H 0.092309 0.774079 0.543210 0.170 Uiso 1 1 calc R . . . .
H9DB H 0.114710 0.730089 0.552140 0.170 Uiso 1 1 calc R . . . .
C9E C 0.2579(3) 0.4019(3) 0.15356(14) 0.077(2) Uani 1 1 d . U . . .
H9EA H 0.258465 0.378124 0.166683 0.092 Uiso 1 1 calc R . . . .
H9EB H 0.258325 0.387300 0.136634 0.092 Uiso 1 1 calc R . . . .
C9F C 0.2449(2) 0.5921(2) 0.38596(11) 0.0413(15) Uani 1 1 d . . . . .
C9H C 0.11910(19) 0.3959(3) 0.21475(13) 0.0613(19) Uani 1 1 d D . . . .
H9HA H 0.109399 0.418248 0.202489 0.074 Uiso 1 1 calc R . . . .
H9HB H 0.115830 0.365923 0.207022 0.074 Uiso 1 1 calc R . . . .
C10D C 0.0948(7) 0.7680(5) 0.5832(4) 0.180(6) Uani 1 1 d D U . . .
C10H C 0.09527(18) 0.3984(2) 0.23954(13) 0.0480(16) Uani 1 1 d D . . . .
C11C C 0.30663(10) 1.00458(11) 0.57035(7) 0.0590(18) Uani 1 1 d . . . . .
C12C C 0.32834(13) 1.04424(10) 0.57229(8) 0.068(2) Uani 1 1 d G . . . .
H12C H 0.316655 1.071603 0.576924 0.082 Uiso 1 1 calc R . . . .
C13C C 0.36752(13) 1.04300(13) 0.56731(9) 0.084(2) Uani 1 1 d G . . . .
H13C H 0.382045 1.069539 0.568611 0.101 Uiso 1 1 calc R . . . .
C14C C 0.38498(10) 1.00210(15) 0.56038(8) 0.081(2) Uani 1 1 d G . . . .
C15C C 0.36327(9) 0.96244(12) 0.55844(6) 0.076(2) Uani 1 1 d G . . . .
C16C C 0.32409(9) 0.96368(10) 0.56342(5) 0.0597(18) Uani 1 1 d G . . . .
N17C N 0.30237(11) 0.92402(11) 0.56148(7) 0.0669(17) Uani 1 1 d G . . . .
C18C C 0.31984(16) 0.88312(10) 0.55455(7) 0.085(3) Uani 1 1 d G . . . .
C19C C 0.35902(16) 0.88188(12) 0.54957(8) 0.098(3) Uani 1 1 d G . . . .
H19C H 0.370700 0.854517 0.544939 0.118 Uiso 1 1 calc R . . . .
C20C C 0.38073(12) 0.92154(15) 0.55152(8) 0.091(3) Uani 1 1 d G . . . .
H20C H 0.406943 0.920713 0.548183 0.109 Uiso 1 1 calc R . . . .
C11G C 0.35882(19) 0.5547(2) 0.19921(11) 0.0511(17) Uani 1 1 d . . . . .
C12G C 0.3871(2) 0.5857(3) 0.19699(13) 0.069(2) Uani 1 1 d . . . . .
H12G H 0.381569 0.616435 0.194367 0.083 Uiso 1 1 calc R . . . .
C13D C 0.2869(3) 1.1534(3) 0.5146(3) 0.114(4) Uani 1 1 d . U . . .
H13A H 0.295797 1.156471 0.496836 0.136 Uiso 1 1 calc R . . . .
H13B H 0.270653 1.179484 0.518403 0.136 Uiso 1 1 calc R . . . .
C13G C 0.4257(2) 0.5703(3) 0.19875(14) 0.075(3) Uani 1 1 d . . . . .
H13G H 0.444964 0.592256 0.198038 0.090 Uiso 1 1 calc R . . . .
C13H C 0.3994(3) 0.6783(3) 0.2699(2) 0.102(3) Uani 1 1 d D . . . .
H13D H 0.392641 0.708669 0.263913 0.123 Uiso 1 1 calc R . . . .
H13E H 0.419596 0.667112 0.258663 0.123 Uiso 1 1 calc R . . . .
C14D C 0.3220(5) 1.1547(3) 0.5330(4) 0.127(4) Uani 1 1 d . U . . .
C14G C 0.4367(2) 0.5253(3) 0.20143(13) 0.0614(19) Uani 1 1 d D . . . .
C14H C 0.4155(5) 0.6828(6) 0.2965(3) 0.138(6) Uani 1 1 d D . . . .
C15G C 0.40712(19) 0.4934(2) 0.20459(11) 0.0522(17) Uani 1 1 d . . . . .
C16G C 0.36772(18) 0.5071(2) 0.20439(11) 0.0463(16) Uani 1 1 d . . . . .
C17D C 0.2996(4) 0.7095(3) 0.47809(17) 0.097(3) Uani 1 1 d . . . . .
H17A H 0.323637 0.698818 0.485408 0.116 Uiso 1 1 calc R . . . .
H17B H 0.278815 0.694925 0.487448 0.116 Uiso 1 1 calc R . . . .
C17H C 0.2552(3) 0.2646(2) 0.27116(16) 0.081(2) Uani 1 1 d D . . . .
H17C H 0.272496 0.239547 0.275109 0.097 Uiso 1 1 calc R . . . .
H17D H 0.232873 0.261753 0.282294 0.097 Uiso 1 1 calc R . . . .
C18D C 0.2976(4) 0.6965(2) 0.44967(19) 0.089(3) Uani 1 1 d . . . . .
C18G C 0.34580(16) 0.4346(2) 0.21068(11) 0.0383(14) Uani 1 1 d . . . . .
C18H C 0.2427(3) 0.2617(2) 0.24230(19) 0.080(3) Uani 1 1 d D . . . .
C19G C 0.38428(18) 0.4167(2) 0.21030(12) 0.0511(16) Uani 1 1 d . . . . .
H19G H 0.388553 0.385429 0.211672 0.061 Uiso 1 1 calc R . . . .
C20G C 0.41376(19) 0.4455(3) 0.20794(12) 0.0554(17) Uani 1 1 d . . . . .
H20G H 0.438748 0.434413 0.208483 0.066 Uiso 1 1 calc R . . . .
C21C C 0.22113(14) 0.83115(13) 0.55027(8) 0.087(3) Uani 1 1 d . . . . .
C22C C 0.21860(19) 0.78465(12) 0.55539(9) 0.104(4) Uani 1 1 d G . . . .
H22C H 0.240817 0.767429 0.557435 0.125 Uiso 1 1 calc R . . . .
C23C C 0.1829(2) 0.76388(10) 0.55747(10) 0.159(7) Uani 1 1 d G . . . .
H23C H 0.181191 0.732769 0.560903 0.191 Uiso 1 1 calc R . . . .
C24C C 0.14968(18) 0.78962(12) 0.55442(10) 0.117(4) Uani 1 1 d G . . . .
C25C C 0.15220(13) 0.83612(11) 0.54929(7) 0.096(3) Uani 1 1 d G . . . .
C26C C 0.18793(12) 0.85689(9) 0.54722(5) 0.080(3) Uani 1 1 d G . . . .
N27C N 0.19045(12) 0.90339(10) 0.54209(7) 0.076(2) Uani 1 1 d G . . . .
C28C C 0.15726(14) 0.92913(11) 0.53904(8) 0.068(2) Uani 1 1 d G . . . .
C29C C 0.12153(13) 0.90837(16) 0.54112(9) 0.088(3) Uani 1 1 d G . . . .
H29C H 0.099318 0.925587 0.539076 0.106 Uiso 1 1 calc R . . . .
C30C C 0.11900(12) 0.86186(17) 0.54624(9) 0.106(4) Uani 1 1 d G . . . .
H30C H 0.095103 0.847970 0.547635 0.128 Uiso 1 1 calc R . . . .
C21D C 0.0812(3) 1.0768(3) 0.47089(15) 0.084(3) Uani 1 1 d . . . . .
H21A H 0.094771 1.102644 0.478293 0.101 Uiso 1 1 calc R . . . .
H21B H 0.058415 1.071365 0.481248 0.101 Uiso 1 1 calc R . . . .
C21G C 0.24152(6) 0.41385(8) 0.22304(6) 0.0416(15) Uani 1 1 d . . . . .
C22G C 0.22564(9) 0.37198(7) 0.21624(7) 0.0486(16) Uani 1 1 d G . . . .
H22G H 0.241500 0.347071 0.213036 0.058 Uiso 1 1 calc R . . . .
C23G C 0.18607(9) 0.36734(8) 0.21424(7) 0.0479(15) Uani 1 1 d G . . . .
H23G H 0.175449 0.339323 0.209693 0.058 Uiso 1 1 calc R . . . .
C24G C 0.16237(7) 0.40457(9) 0.21904(7) 0.0508(17) Uani 1 1 d G . . . .
C25G C 0.17824(5) 0.44644(7) 0.22584(4) 0.0386(14) Uani 1 1 d G . . . .
C26G C 0.21782(5) 0.45108(7) 0.22784(4) 0.0362(14) Uani 1 1 d G . . . .
N27G N 0.23369(6) 0.49295(8) 0.23464(6) 0.0404(12) Uani 1 1 d G . . . .
C28G C 0.20999(8) 0.53018(7) 0.23943(6) 0.0428(15) Uani 1 1 d G . . . .
C29G C 0.17042(8) 0.52554(8) 0.23743(6) 0.0486(17) Uani 1 1 d G . . . .
H29G H 0.154561 0.550446 0.240640 0.058 Uiso 1 1 calc R . . . .
C30G C 0.15454(6) 0.48367(9) 0.23063(6) 0.0457(15) Uani 1 1 d G . . . .
H30G H 0.128066 0.480562 0.229293 0.055 Uiso 1 1 calc R . . . .
C21H C 0.1993(2) 0.7032(3) 0.32224(16) 0.072(2) Uani 1 1 d D U . . .
H21C H 0.223972 0.718592 0.322808 0.087 Uiso 1 1 calc R . . . .
H21D H 0.184636 0.716166 0.308009 0.087 Uiso 1 1 calc R . . . .
C22D C 0.0696(4) 1.0878(4) 0.4426(3) 0.116(4) Uani 1 1 d . . . . .
C22H C 0.1781(3) 0.7112(3) 0.3477(2) 0.091(3) Uani 1 1 d D U . . .
C25D C 0.4146(3) 0.8934(4) 0.4073(3) 0.111(4) Uani 1 1 d D . . . .
H25A H 0.410066 0.877913 0.390873 0.133 Uiso 1 1 calc R . . . .
H25B H 0.432100 0.918511 0.403954 0.133 Uiso 1 1 calc R . . . .
C25H C 0.4460(3) 0.3656(4) 0.3506(3) 0.112(3) Uani 1 1 d D U . . .
H25C H 0.437417 0.348668 0.365724 0.134 Uiso 1 1 calc R . . . .
H25D H 0.471307 0.377633 0.354447 0.134 Uiso 1 1 calc R . . . .
C26D C 0.4314(3) 0.8639(5) 0.4240(3) 0.129(4) Uani 1 1 d D . . . .
C26H C 0.4491(4) 0.3326(4) 0.3274(3) 0.130(4) Uani 1 1 d . U . . .
C29D C 0.0374(4) 0.8351(6) 0.4246(4) 0.174(7) Uani 1 1 d . U . . .
C29H C 0.08230(19) 0.4891(3) 0.35336(18) 0.080(2) Uani 1 1 d D . . . .
H29A H 0.081607 0.518211 0.344357 0.096 Uiso 1 1 calc R . . . .
H29B H 0.072515 0.494023 0.370788 0.096 Uiso 1 1 calc R . . . .
C30H C 0.0556(2) 0.4556(3) 0.33920(18) 0.083(2) Uani 1 1 d D . . . .
C31C C 0.21842(9) 1.03013(11) 0.52084(7) 0.062(2) Uani 1 1 d . . . . .
C32C C 0.20228(11) 1.07237(13) 0.52652(8) 0.070(2) Uani 1 1 d G . . . .
H32C H 0.176734 1.074261 0.531626 0.084 Uiso 1 1 calc R . . . .
C33C C 0.22431(13) 1.11177(10) 0.52457(8) 0.080(3) Uani 1 1 d G . . . .
H33C H 0.213515 1.140034 0.528370 0.096 Uiso 1 1 calc R . . . .
C34C C 0.26249(13) 1.10894(8) 0.51694(8) 0.088(3) Uani 1 1 d G U . . .
C35C C 0.27863(10) 1.06671(8) 0.51126(6) 0.0594(19) Uani 1 1 d G . . . .
C36C C 0.25660(9) 1.02730(8) 0.51321(5) 0.061(2) Uani 1 1 d G . . . .
N37C N 0.27274(10) 0.98506(8) 0.50753(6) 0.0590(16) Uani 1 1 d G . . . .
C38C C 0.31092(10) 0.98223(11) 0.49990(7) 0.0573(18) Uani 1 1 d G U . . .
C39C C 0.33295(9) 1.02163(13) 0.49795(8) 0.068(2) Uani 1 1 d G . . . .
H39C H 0.358498 1.019738 0.492844 0.081 Uiso 1 1 calc R . . . .
C40C C 0.31681(10) 1.06387(11) 0.50363(8) 0.073(2) Uani 1 1 d G . . . .
H40C H 0.331559 1.090237 0.502324 0.088 Uiso 1 1 calc R . . . .
C31G C 0.29798(19) 0.5944(2) 0.25827(10) 0.0460(14) Uani 1 1 d . U . . .
C32G C 0.2960(2) 0.6426(2) 0.25675(12) 0.0538(16) Uani 1 1 d . U . . .
H32G H 0.272835 0.657122 0.253358 0.065 Uiso 1 1 calc R . . . .
C33G C 0.3292(2) 0.6678(2) 0.26039(17) 0.070(2) Uani 1 1 d . U . . .
H33G H 0.327673 0.699327 0.258796 0.084 Uiso 1 1 calc R . . . .
C34G C 0.3654(2) 0.6485(3) 0.26639(16) 0.0681(19) Uani 1 1 d . U . . .
C35G C 0.36799(19) 0.5997(2) 0.26792(13) 0.0546(16) Uani 1 1 d . U . . .
C36G C 0.33389(18) 0.5728(2) 0.26459(11) 0.0421(13) Uani 1 1 d . U . . .
C38G C 0.36658(17) 0.5065(2) 0.27241(10) 0.0402(14) Uani 1 1 d . U . . .
C39G C 0.40193(19) 0.5297(2) 0.27462(13) 0.0521(16) Uani 1 1 d . U . . .
H39G H 0.424728 0.513794 0.277066 0.063 Uiso 1 1 calc R . . . .
C40G C 0.4016(2) 0.5769(3) 0.27304(15) 0.0648(18) Uani 1 1 d . U . . .
H40G H 0.424252 0.593242 0.275436 0.078 Uiso 1 1 calc R . . . .
C41C C 0.29949(9) 0.85715(10) 0.48592(7) 0.065(2) Uani 1 1 d . . . . .
C42C C 0.33329(9) 0.83197(14) 0.48550(8) 0.074(2) Uani 1 1 d G . . . .
H42C H 0.356836 0.846757 0.486694 0.088 Uiso 1 1 calc R . . . .
C43C C 0.33190(10) 0.78470(14) 0.48329(8) 0.073(2) Uani 1 1 d G . . . .
H43C H 0.354512 0.767852 0.483006 0.088 Uiso 1 1 calc R . . . .
C44C C 0.29671(12) 0.76260(10) 0.48150(7) 0.091(3) Uani 1 1 d G . . . .
C45C C 0.26291(10) 0.78777(8) 0.48192(5) 0.0587(18) Uani 1 1 d G . . . .
C46C C 0.26430(9) 0.83505(8) 0.48413(5) 0.060(2) Uani 1 1 d G . . . .
N47C N 0.23051(9) 0.86022(9) 0.48454(7) 0.0567(15) Uani 1 1 d G . . . .
C48C C 0.19532(9) 0.83813(12) 0.48275(7) 0.064(2) Uani 1 1 d G . . . .
C49C C 0.19392(10) 0.79085(12) 0.48054(7) 0.072(2) Uani 1 1 d G . . . .
H49C H 0.170379 0.776067 0.479347 0.087 Uiso 1 1 calc R . . . .
C50C C 0.22772(12) 0.76567(9) 0.48013(7) 0.080(3) Uani 1 1 d G . . . .
H50C H 0.226788 0.734045 0.478647 0.096 Uiso 1 1 calc R . . . .
C41G C 0.31407(17) 0.39637(19) 0.28071(11) 0.0398(14) Uani 1 1 d . U . . .
C42G C 0.3345(2) 0.3561(2) 0.27694(12) 0.0548(16) Uani 1 1 d . U . . .
H42G H 0.361095 0.356859 0.275235 0.066 Uiso 1 1 calc R . . . .
C43G C 0.3147(3) 0.3140(2) 0.27571(14) 0.0677(19) Uani 1 1 d . U . . .
H43G H 0.328824 0.287148 0.274226 0.081 Uiso 1 1 calc R . . . .
C44G C 0.2758(2) 0.3112(2) 0.27662(12) 0.0590(17) Uani 1 1 d . U . . .
C45G C 0.2544(2) 0.3508(2) 0.28171(12) 0.0484(15) Uani 1 1 d . U . . .
C46G C 0.27434(18) 0.3929(2) 0.28415(10) 0.0412(14) Uani 1 1 d . U . . .
C48G C 0.21752(18) 0.4324(2) 0.29184(10) 0.0406(14) Uani 1 1 d . U . . .
C49G C 0.19556(19) 0.3925(2) 0.28903(12) 0.0519(16) Uani 1 1 d . U . . .
H49G H 0.168959 0.393149 0.290312 0.062 Uiso 1 1 calc R . . . .
C50G C 0.2147(2) 0.3525(2) 0.28433(12) 0.0545(16) Uani 1 1 d . U . . .
H50G H 0.200709 0.325623 0.282843 0.065 Uiso 1 1 calc R . . . .
C51C C 0.14535(9) 0.95128(9) 0.47241(7) 0.0563(18) Uani 1 1 d . . . . .
C52C C 0.10671(9) 0.95335(13) 0.47898(7) 0.070(2) Uani 1 1 d G . . . .
H52C H 0.093679 0.926889 0.483668 0.084 Uiso 1 1 calc R . . . .
C53C C 0.08754(8) 0.99496(15) 0.47854(8) 0.074(2) Uani 1 1 d G . . . .
H53C H 0.061689 0.996344 0.482933 0.089 Uiso 1 1 calc R . . . .
C54C C 0.10701(8) 1.03451(12) 0.47153(8) 0.077(2) Uani 1 1 d G . . . .
C55C C 0.14565(7) 1.03244(9) 0.46496(5) 0.0529(17) Uani 1 1 d G . . . .
C56C C 0.16482(7) 0.99083(8) 0.46540(4) 0.0493(16) Uani 1 1 d G . . . .
N57C N 0.20346(7) 0.98876(9) 0.45883(6) 0.0473(13) Uani 1 1 d G . . . .
C58C C 0.22293(7) 1.02831(11) 0.45182(6) 0.0409(15) Uani 1 1 d G . . . .
C59C C 0.20377(10) 1.06992(9) 0.45138(7) 0.0580(18) Uani 1 1 d G . . . .
H59C H 0.216796 1.096378 0.446686 0.070 Uiso 1 1 calc R . . . .
C60C C 0.16513(10) 1.07199(8) 0.45795(7) 0.0607(18) Uani 1 1 d G . . . .
H60C H 0.152305 1.099829 0.457651 0.073 Uiso 1 1 calc R . . . .
C51G C 0.21416(16) 0.5567(2) 0.30924(10) 0.0390(13) Uani 1 1 d . U . . .
C52G C 0.1794(2) 0.5769(3) 0.30678(13) 0.0576(16) Uani 1 1 d . U . . .
H52G H 0.157907 0.559483 0.302821 0.069 Uiso 1 1 calc R . . . .
C53G C 0.1759(2) 0.6251(3) 0.31027(14) 0.0633(18) Uani 1 1 d . U . . .
H53G H 0.152071 0.638556 0.307493 0.076 Uiso 1 1 calc R . . . .
C54G C 0.2055(2) 0.6522(2) 0.31742(12) 0.0538(16) Uani 1 1 d . U . . .
C55G C 0.24232(19) 0.6319(2) 0.32061(11) 0.0478(14) Uani 1 1 d . U . . .
C56G C 0.24648(17) 0.5836(2) 0.31748(10) 0.0376(13) Uani 1 1 d . U . . .
C58G C 0.31013(17) 0.58641(19) 0.32835(11) 0.0398(14) Uani 1 1 d . U . . .
C59G C 0.3100(2) 0.6338(2) 0.33050(12) 0.0501(15) Uani 1 1 d . U . . .
H59G H 0.332305 0.649784 0.334509 0.060 Uiso 1 1 calc R . . . .
C60G C 0.2761(2) 0.6561(2) 0.32654(13) 0.0540(15) Uani 1 1 d . U . . .
H60G H 0.275351 0.687775 0.327784 0.065 Uiso 0.5 1 calc R . P . .
C61C C 0.30760(9) 0.95926(8) 0.42954(7) 0.0433(15) Uani 1 1 d . . . . .
C62C C 0.34237(11) 0.98250(10) 0.42972(8) 0.0638(19) Uani 1 1 d G . . . .
H62C H 0.343022 1.013436 0.433774 0.077 Uiso 1 1 calc R . . . .
C63C C 0.37615(9) 0.95950(14) 0.42385(9) 0.080(2) Uani 1 1 d G . . . .
H63C H 0.399414 0.975046 0.423975 0.096 Uiso 1 1 calc R . . . .
C64C C 0.37517(7) 0.91325(14) 0.41780(9) 0.089(3) Uani 1 1 d DG . . . .
C65C C 0.34041(7) 0.89001(10) 0.41762(6) 0.070(2) Uani 1 1 d G . . . .
C66C C 0.30662(7) 0.91301(8) 0.42349(4) 0.0479(16) Uani 1 1 d G . . . .
N67C N 0.27186(7) 0.88977(9) 0.42331(6) 0.0511(14) Uani 1 1 d G . . . .
C68C C 0.27088(10) 0.84353(9) 0.41725(7) 0.0474(16) Uani 1 1 d G . . . .
C69C C 0.30466(12) 0.82053(8) 0.41138(8) 0.068(2) Uani 1 1 d G . . . .
H69C H 0.304006 0.789589 0.407334 0.082 Uiso 1 1 calc R . . . .
C70C C 0.33943(10) 0.84377(10) 0.41157(8) 0.072(2) Uani 1 1 d G . . . .
H70C H 0.362033 0.828378 0.407637 0.087 Uiso 1 1 calc R . . . .
C61G C 0.36934(17) 0.48033(19) 0.33826(11) 0.0377(14) Uani 1 1 d . . . . .
C62G C 0.40868(18) 0.4862(2) 0.33772(12) 0.0518(17) Uani 1 1 d . . . . .
H62G H 0.419135 0.514881 0.334511 0.062 Uiso 1 1 calc R . . . .
C63G C 0.43248(19) 0.4489(3) 0.34201(13) 0.0582(18) Uani 1 1 d . . . . .
H63G H 0.458861 0.453607 0.342076 0.070 Uiso 1 1 calc R . . . .
C64G C 0.4190(2) 0.4050(3) 0.34619(15) 0.068(2) Uani 1 1 d D . . . .
C65G C 0.3784(2) 0.3983(2) 0.34621(12) 0.0507(17) Uani 1 1 d . . . . .
C66G C 0.35414(18) 0.4362(2) 0.34357(11) 0.0431(15) Uani 1 1 d . . . . .
C68G C 0.29977(17) 0.39264(19) 0.35035(10) 0.0366(14) Uani 1 1 d . . . . .
C69G C 0.3210(2) 0.3534(2) 0.35308(11) 0.0491(17) Uani 1 1 d . . . . .
H69G H 0.308926 0.325545 0.356154 0.059 Uiso 1 1 calc R . . . .
C70G C 0.3603(2) 0.3557(2) 0.35121(12) 0.0533(17) Uani 1 1 d . . . . .
H70G H 0.374995 0.329497 0.353222 0.064 Uiso 1 1 calc R . . . .
C71C C 0.16280(10) 0.84418(9) 0.41782(7) 0.0531(17) Uani 1 1 d . . . . .
C72C C 0.14530(14) 0.80261(8) 0.42324(9) 0.080(2) Uani 1 1 d G . . . .
H72C H 0.160143 0.776490 0.425379 0.096 Uiso 1 1 calc R . . . .
C73C C 0.10562(14) 0.80008(10) 0.42547(10) 0.103(3) Uani 1 1 d G . . . .
H73C H 0.093911 0.772260 0.429096 0.124 Uiso 1 1 calc R . . . .
C74C C 0.08343(11) 0.83911(13) 0.42228(10) 0.111(3) Uani 1 1 d G U . . .
C75C C 0.10093(8) 0.88069(11) 0.41686(7) 0.071(2) Uani 1 1 d G . . . .
C76C C 0.14061(7) 0.88322(8) 0.41463(5) 0.0518(17) Uani 1 1 d G . . . .
N77C N 0.15811(8) 0.92480(9) 0.40921(6) 0.0454(13) Uani 1 1 d G . . . .
C78C C 0.13593(10) 0.96383(8) 0.40602(7) 0.0575(18) Uani 1 1 d G . . . .
C79C C 0.09625(10) 0.96130(11) 0.40825(9) 0.066(2) Uani 1 1 d G . . . .
H79C H 0.081405 0.987421 0.406114 0.080 Uiso 1 1 calc R . . . .
C80C C 0.07875(7) 0.91973(13) 0.41367(9) 0.085(3) Uani 1 1 d G . . . .
H80C H 0.052199 0.918034 0.415158 0.102 Uiso 1 1 calc R . . . .
C71G C 0.20124(17) 0.44390(19) 0.35846(11) 0.0396(14) Uani 1 1 d . U . . .
C72G C 0.17179(18) 0.4139(2) 0.35185(13) 0.0511(15) Uani 1 1 d . U . . .
H72G H 0.177419 0.383325 0.348670 0.061 Uiso 1 1 calc R . . . .
C73G C 0.13396(18) 0.4291(2) 0.34994(13) 0.0558(17) Uani 1 1 d . U . . .
H73G H 0.114837 0.408798 0.344913 0.067 Uiso 1 1 calc R . . . .
C74G C 0.12462(19) 0.4731(3) 0.35530(13) 0.0574(16) Uani 1 1 d . U . . .
C75G C 0.15272(18) 0.5043(2) 0.36300(12) 0.0486(14) Uani 1 1 d . U . . .
C76G C 0.19214(16) 0.4897(2) 0.36468(11) 0.0408(13) Uani 1 1 d . U . . .
C78G C 0.21272(17) 0.56076(19) 0.37850(11) 0.0399(14) Uani 1 1 d . U . . .
C79G C 0.17523(19) 0.5772(2) 0.37696(11) 0.0476(15) Uani 1 1 d . U . . .
H79G H 0.170330 0.607589 0.381134 0.057 Uiso 1 1 calc R . . . .
C80G C 0.1461(2) 0.5502(3) 0.36960(13) 0.0615(17) Uani 1 1 d . U . . .
H80G H 0.121374 0.561986 0.368847 0.074 Uiso 1 1 calc R . . . .
Ca16 Ca 0.4518(2) 0.7143(3) 0.4702(3) 0.127(4) Uani 0.25 1 d . . P . .
O71W O 0.4462(8) 0.7956(10) 0.4774(6) 0.108(8) Uiso 0.25 1 d . U P . .
O11W O 0.1743(2) 0.6900(3) 0.2494(2) 0.130(3) Uani 1 1 d . . . . .
O2 O 0.5039(6) 0.6936(7) 0.4981(4) 0.075(5) Uiso 0.25 1 d . U P . .
O0AA O 0.3989(7) 0.7346(8) 0.4378(5) 0.094(7) Uiso 0.25 1 d . . P . .
C3 C 0.0114(16) 0.7966(19) 0.4044(11) 0.229(19) Uiso 0.5 1 d . . P . .
O4 O 0.3909(8) 0.6932(10) 0.4798(6) 0.111(8) Uiso 0.25 1 d . . P . .
O7 O 0.1931(6) 0.7504(7) 0.6690(4) 0.146(6) Uiso 0.5 1 d . . P C -1

loop_
_atom_site_aniso_label
_atom_site_aniso_U_11
_atom_site_aniso_U_22
_atom_site_aniso_U_33
_atom_site_aniso_U_23
_atom_site_aniso_U_13
_atom_site_aniso_U_12
Ca00 0.0712(19) 0.0829(19) 0.0391(17) 0.0028(14) 0.0035(13) -0.0015(14)
Ca0A 0.309(10) 0.085(3) 0.187(7) 0.025(4) 0.094(7) 0.043(4)
Ca01 0.0398(8) 0.0910(11) 0.0450(9) 0.0199(7) -0.0010(6) 0.0025(6)
Ca1A 0.323(4) 0.0960(16) 0.0884(18) -0.0281(13) 0.086(2) -0.101(2)
Ca02 0.0750(11) 0.0803(10) 0.0500(10) -0.0055(7) 0.0014(7) 0.0292(7)
Ca03 0.0549(9) 0.1062(12) 0.0456(10) 0.0198(8) -0.0005(6) -0.0107(7)
Ca04 0.1238(14) 0.0452(9) 0.0798(13) -0.0166(7) -0.0049(10) 0.0068(8)
O00U 0.055(3) 0.087(3) 0.073(4) -0.012(3) -0.010(2) -0.004(2)
O1B 0.197(7) 0.057(3) 0.087(5) -0.012(3) 0.058(5) -0.024(4)
O1F 0.115(5) 0.132(5) 0.082(5) 0.021(4) -0.035(4) -0.029(4)
O2B 0.103(4) 0.049(3) 0.055(3) -0.001(2) 0.000(3) -0.003(2)
O2BA 0.075(4) 0.094(4) 0.082(4) 0.010(3) -0.015(3) -0.009(3)
O2E 0.153(7) 0.122(6) 0.213(10) -0.062(6) -0.056(7) -0.010(5)
O2F 0.095(4) 0.067(3) 0.049(3) 0.006(2) 0.009(3) -0.008(3)
O3B 0.220(8) 0.070(4) 0.045(4) -0.004(3) 0.000(4) 0.039(4)
O3D 0.119(5) 0.175(7) 0.062(4) -0.023(5) 0.020(4) -0.001(5)
O3DA 0.190(13) 0.42(3) 0.28(2) -0.14(2) -0.085(14) 0.131(16)
O3F 0.057(3) 0.063(3) 0.040(3) 0.005(2) 0.0040(19) 0.012(2)
O3H 0.127(5) 0.092(4) 0.077(5) 0.015(3) 0.006(4) 0.000(4)
O4B 0.118(4) 0.070(3) 0.046(3) -0.013(2) 0.006(3) 0.012(3)
O4D 0.163(7) 0.146(7) 0.069(5) -0.022(4) 0.025(4) -0.030(6)
O4F 0.075(3) 0.060(3) 0.041(3) 0.006(2) 0.001(2) 0.019(2)
O4H 0.43(2) 0.091(6) 0.181(12) -0.002(6) 0.071(13) 0.075(9)
O5A 0.125(5) 0.145(6) 0.076(4) -0.005(4) -0.020(4) 0.030(4)
O5AA 0.142(6) 0.103(4) 0.080(5) 0.004(3) -0.003(4) -0.008(4)
O5B 0.087(4) 0.081(3) 0.059(4) -0.009(3) -0.007(3) 0.004(3)
O5E 0.116(5) 0.146(5) 0.068(4) 0.021(4) -0.021(4) -0.062(4)
O5F 0.041(3) 0.073(3) 0.052(3) -0.010(2) -0.0021(19) 0.010(2)
O6B 0.097(4) 0.070(3) 0.050(3) -0.005(2) 0.013(3) -0.021(3)
O6F 0.050(3) 0.081(3) 0.034(3) 0.011(2) -0.0069(19) -0.010(2)
O7B 0.077(3) 0.050(3) 0.035(3) 0.0012(19) -0.014(2) -0.010(2)
O7D 0.142(7) 0.159(7) 0.091(6) 0.019(5) 0.022(5) 0.000(6)
O7F 0.051(3) 0.055(2) 0.042(3) 0.0046(19) -0.008(2) -0.017(2)
O7H 0.051(3) 0.110(4) 0.049(3) -0.006(3) -0.001(2) -0.015(3)
O8A 0.129(4) 0.070(3) 0.063(4) 0.003(3) 0.024(3) -0.008(3)
O8B 0.134(4) 0.045(3) 0.038(3) -0.002(2) -0.003(3) 0.009(3)
O8D 0.129(8) 0.342(18) 0.132(9) 0.081(10) 0.045(6) 0.055(9)
O8E 0.096(3) 0.065(3) 0.052(3) -0.009(2) 0.019(3) -0.018(2)
O8F 0.065(3) 0.040(2) 0.043(3) -0.0064(18) -0.0014(19) -0.006(2)
O8H 0.055(3) 0.120(4) 0.062(4) -0.005(3) 0.008(3) 0.015(3)
O9B 0.070(3) 0.051(3) 0.044(3) -0.005(2) -0.012(2) 0.024(2)
O9F 0.096(4) 0.035(3) 0.065(3) -0.014(2) -0.004(3) 0.000(2)
O10 0.098(9) 0.57(4) 0.28(2) -0.10(2) -0.040(10) 0.005(13)
O10B 0.058(3) 0.045(2) 0.025(2) -0.0073(16) -0.0026(17) 0.0065(18)
O10F 0.068(3) 0.041(2) 0.029(2) -0.0036(17) 0.0058(19) -0.013(2)
O11D 0.296(12) 0.161(9) 0.151(8) -0.052(8) 0.103(8) -0.136(9)
O11H 0.053(3) 0.083(3) 0.066(4) 0.031(3) -0.007(2) -0.001(2)
O12D 0.294(13) 0.166(10) 0.210(12) -0.055(9) 0.138(9) -0.049(10)
O12H 0.058(3) 0.101(4) 0.056(3) 0.032(3) 0.010(2) 0.013(3)
O15D 0.205(7) 0.062(4) 0.053(4) -0.003(3) 0.015(4) -0.004(4)
O16D 0.132(7) 0.120(6) 0.158(8) -0.010(5) 0.003(6) -0.031(5)
O16H 0.162(10) 0.132(7) 0.216(13) 0.068(8) -0.076(9) -0.061(7)
O18W 0.131(6) 0.099(5) 0.131(6) 0.023(4) 0.021(5) 0.022(4)
O19D 0.171(7) 0.086(5) 0.121(6) -0.043(4) 0.037(6) -0.017(4)
O19H 0.115(5) 0.052(3) 0.115(5) -0.010(3) -0.039(4) 0.007(3)
O19W 0.136(5) 0.061(3) 0.069(4) -0.011(3) 0.000(3) -0.002(3)
O20D 0.146(6) 0.078(4) 0.059(4) -0.012(3) -0.006(4) -0.004(4)
O20H 0.157(7) 0.090(5) 0.110(6) -0.046(4) -0.037(5) 0.007(4)
O23D 0.108(7) 0.43(2) 0.083(6) 0.014(9) 0.001(5) -0.014(9)
O23H 0.099(5) 0.267(13) 0.308(16) -0.172(13) 0.067(6) 0.005(7)
O23W 0.075(3) 0.127(5) 0.070(4) 0.010(3) 0.007(3) -0.026(3)
O24D 0.081(5) 0.206(8) 0.063(5) -0.018(5) 0.012(4) 0.037(5)
O24H 0.252(10) 0.083(4) 0.093(5) -0.032(4) -0.053(6) 0.037(5)
O24W 0.140(6) 0.139(6) 0.101(5) 0.047(5) 0.022(4) 0.030(5)
O27D 0.238(14) 0.40(2) 0.174(12) -0.137(13) -0.093(11) 0.237(16)
O27H 0.256(12) 0.111(6) 0.166(8) 0.059(6) 0.105(9) 0.070(7)
O28D 0.243(13) 0.202(11) 0.180(11) -0.051(9) -0.087(10) 0.111(10)
O28H 0.47(3) 0.100(6) 0.231(14) 0.041(6) 0.155(16) 0.023(9)
O28W 0.071(3) 0.096(4) 0.053(3) 0.012(3) 0.010(2) 0.019(3)
O29W 0.108(4) 0.091(4) 0.061(4) 0.022(3) 0.009(3) 0.023(3)
O30W 0.050(3) 0.096(4) 0.100(4) 0.006(3) -0.009(3) 0.004(2)
O31H 0.082(4) 0.165(6) 0.052(4) -0.010(4) 0.008(3) -0.031(4)
O32H 0.066(3) 0.140(5) 0.060(4) -0.002(3) 0.002(3) -0.016(3)
O34W 0.125(6) 0.069(4) 0.270(13) -0.009(5) 0.033(7) 0.005(4)
O36W 0.36(2) 0.34(2) 0.169(13) -0.097(13) -0.064(13) 0.215(19)
O37W 0.092(3) 0.057(3) 0.054(3) -0.014(2) -0.008(2) 0.021(2)
O38W 0.129(13) 0.071(7) 0.201(19) 0.004(9) -0.045(12) 0.023(8)
O1TZ 0.109(12) 0.24(2) 0.163(18) 0.062(16) 0.010(11) 0.025(13)
O39W 0.088(11) 0.31(3) 0.22(2) 0.15(2) 0.050(13) 0.130(17)
O40W 0.076(4) 0.206(8) 0.084(5) -0.007(5) 0.003(3) 0.019(4)
O59W 0.278(11) 0.131(6) 0.060(4) -0.034(4) 0.048(5) -0.114(7)
O60W 0.275(11) 0.082(4) 0.075(5) -0.013(4) -0.032(6) -0.011(5)
O84W 0.44(3) 0.267(17) 0.139(11) -0.037(11) -0.025(13) 0.192(19)
O85W 0.140(8) 0.337(19) 0.168(11) -0.035(11) 0.044(8) 0.013(10)
O86W 0.171(12) 0.58(4) 0.39(3) 0.37(3) 0.067(15) 0.112(18)
O87W 0.094(6) 0.49(2) 0.117(8) -0.140(11) -0.002(5) 0.005(9)
N1B 0.133(6) 0.057(4) 0.066(5) -0.011(3) 0.048(4) -0.021(4)
N1F 0.066(4) 0.094(4) 0.027(3) 0.016(3) -0.009(3) -0.006(3)
N2B 0.107(5) 0.054(3) 0.027(3) -0.001(3) 0.007(3) -0.001(3)
N2F 0.077(4) 0.055(3) 0.024(3) 0.011(2) 0.006(2) 0.004(3)
N3B 0.147(7) 0.036(3) 0.037(4) -0.006(2) -0.005(4) -0.002(4)
N3F 0.036(3) 0.058(3) 0.025(3) 0.001(2) -0.006(2) -0.004(2)
N4B 0.079(4) 0.041(3) 0.031(3) 0.001(2) 0.010(3) -0.006(3)
N4F 0.061(4) 0.049(3) 0.026(3) 0.002(2) -0.001(2) -0.004(3)
N5B 0.084(4) 0.071(4) 0.025(3) -0.007(3) -0.005(3) 0.005(3)
N5F 0.045(3) 0.046(3) 0.022(3) -0.002(2) 0.002(2) -0.001(2)
N6B 0.089(4) 0.051(4) 0.028(3) 0.003(2) 0.001(3) -0.017(3)
N6F 0.041(3) 0.055(3) 0.022(3) -0.009(2) -0.001(2) 0.000(2)
N7B 0.059(3) 0.049(3) 0.023(3) 0.004(2) -0.008(2) -0.003(2)
N7F 0.044(3) 0.054(3) 0.019(3) -0.002(2) 0.0069(19) -0.007(2)
N8B 0.088(4) 0.037(3) 0.025(3) -0.005(2) 0.001(2) 0.004(3)
N8F 0.056(3) 0.038(3) 0.023(3) 0.0040(19) -0.002(2) -0.014(2)
N17G 0.048(3) 0.076(4) 0.011(3) -0.008(2) 0.005(2) 0.000(3)
N37G 0.049(3) 0.056(3) 0.010(3) -0.007(2) 0.0050(19) -0.006(2)
N47G 0.050(3) 0.044(3) 0.014(2) 0.0047(19) -0.003(2) -0.003(2)
N57G 0.055(3) 0.043(3) 0.014(2) -0.0030(19) -0.004(2) 0.002(2)
N67G 0.044(3) 0.046(3) 0.011(2) -0.0105(19) -0.0015(19) 0.004(2)
N77G 0.052(3) 0.043(3) 0.013(2) 0.0010(19) 0.0035(19) -0.001(2)
C1B 0.173(7) 0.044(4) 0.057(5) -0.001(4) 0.052(5) -0.026(5)
C1C 0.129(8) 0.094(7) 0.037(5) -0.025(4) 0.038(5) -0.036(6)
C2C 0.165(11) 0.115(7) 0.063(6) -0.013(5) 0.060(7) -0.050(8)
C3C 0.094(7) 0.176(11) 0.063(6) -0.057(7) 0.027(5) -0.047(7)
C4C 0.118(8) 0.112(7) 0.041(5) -0.026(5) 0.021(5) 0.009(6)
C5C 0.140(9) 0.091(6) 0.029(4) -0.016(4) 0.029(5) -0.061(6)
C6C 0.104(6) 0.074(5) 0.024(4) -0.013(3) 0.015(4) 0.014(5)
N7C 0.106(5) 0.073(4) 0.032(3) -0.009(3) 0.011(3) -0.008(3)
C8C 0.106(6) 0.057(5) 0.023(4) -0.006(3) 0.004(3) -0.001(4)
C9C 0.106(7) 0.076(5) 0.018(4) -0.004(3) 0.006(3) 0.015(5)
C10C 0.089(6) 0.146(9) 0.024(4) -0.013(4) 0.001(4) 0.013(6)
C1D 0.117(9) 0.231(14) 0.038(6) -0.046(7) 0.014(5) -0.027(8)
C1E 0.155(14) 0.186(17) 0.59(5) -0.19(3) 0.08(2) -0.043(11)
C1F 0.091(5) 0.108(6) 0.026(4) 0.014(4) -0.016(4) -0.025(5)
C1G 0.075(6) 0.104(6) 0.021(4) 0.014(4) 0.004(3) -0.005(5)
C2G 0.070(6) 0.146(8) 0.046(5) 0.010(5) -0.013(4) -0.006(5)
C3G 0.055(5) 0.142(8) 0.044(5) 0.024(5) -0.018(4) 0.020(5)
C4G 0.089(7) 0.136(9) 0.052(5) 0.026(5) -0.020(4) 0.029(6)
C5G 0.062(5) 0.099(6) 0.049(5) 0.028(4) -0.006(4) 0.018(4)
C6G 0.051(5) 0.125(7) 0.027(4) 0.028(4) -0.003(3) 0.024(4)
N7G 0.069(4) 0.103(5) 0.017(3) 0.027(3) 0.005(2) 0.023(3)
C8G 0.099(7) 0.078(5) 0.021(4) 0.010(3) 0.014(3) 0.015(5)
C9G 0.113(7) 0.097(6) 0.040(5) 0.020(4) 0.003(4) 0.032(5)
C10G 0.080(6) 0.126(8) 0.041(5) 0.026(5) 0.006(4) 0.036(5)
C1H 0.110(7) 0.124(7) 0.083(7) 0.012(6) -0.017(6) 0.038(6)
C2B 0.092(6) 0.079(6) 0.031(4) 0.000(4) 0.001(4) -0.010(5)
C2D 0.081(6) 0.135(9) 0.064(7) 0.005(7) 0.023(5) -0.001(6)
C2F 0.077(6) 0.095(7) 0.027(4) -0.007(4) 0.021(3) 0.016(5)
C2H 0.095(7) 0.144(11) 0.138(12) -0.047(9) -0.031(7) 0.075(7)
C3A 0.135(8) 0.222(17) 0.162(15) 0.048(13) -0.047(9) 0.009(8)
C3B 0.177(11) 0.064(7) 0.015(4) -0.011(3) -0.011(5) 0.011(7)
C3E 0.146(8) 0.113(8) 0.175(13) -0.013(7) -0.085(9) 0.000(6)
C3F 0.044(4) 0.059(5) 0.018(3) -0.002(3) 0.000(2) 0.016(3)
C4A 0.144(7) 0.171(9) 0.103(9) 0.024(8) -0.039(7) -0.005(7)
C4B 0.128(8) 0.051(5) 0.028(4) -0.010(3) 0.006(4) -0.010(5)
C4E 0.097(6) 0.130(7) 0.075(6) -0.012(5) -0.026(5) -0.036(5)
C4F 0.048(4) 0.046(4) 0.020(3) 0.002(2) -0.002(3) 0.006(3)
C5B 0.084(6) 0.070(4) 0.019(4) -0.003(3) -0.006(3) -0.004(4)
C5D 0.097(7) 0.192(11) 0.057(6) 0.005(7) -0.017(5) 0.008(7)
C5F 0.057(5) 0.054(4) 0.018(3) 0.002(3) 0.002(3) 0.002(4)
C5H 0.053(5) 0.139(7) 0.053(5) 0.028(5) 0.009(4) -0.019(4)
C6A 0.127(6) 0.089(5) 0.031(4) 0.014(4) 0.008(4) 0.006(4)
C6B 0.089(6) 0.068(5) 0.031(4) -0.008(3) 0.012(4) -0.002(5)
C6D 0.092(8) 0.188(12) 0.117(11) 0.066(10) 0.002(8) 0.005(8)
C6E 0.099(6) 0.184(10) 0.049(6) -0.028(6) 0.008(5) -0.041(5)
C6F 0.043(4) 0.060(4) 0.016(3) 0.007(3) -0.002(3) -0.006(3)
C6H 0.035(4) 0.106(6) 0.051(5) 0.003(5) 0.017(3) 0.006(4)
C7A 0.142(6) 0.090(5) 0.033(4) 0.002(4) 0.023(5) 0.018(5)
C7B 0.062(4) 0.059(5) 0.014(3) 0.002(3) -0.016(3) -0.007(4)
C7E 0.128(6) 0.123(7) 0.056(6) -0.009(5) 0.025(5) -0.018(5)
C7F 0.060(4) 0.050(4) 0.014(3) 0.001(2) 0.004(3) -0.007(3)
C8B 0.111(6) 0.044(5) 0.013(3) -0.003(3) -0.005(3) 0.008(4)
C8F 0.074(5) 0.029(3) 0.021(3) 0.004(2) 0.004(3) -0.006(3)
C9A 0.176(7) 0.057(5) 0.062(6) -0.002(4) 0.046(6) -0.004(4)
C9B 0.056(5) 0.055(4) 0.022(4) -0.007(3) -0.009(3) -0.007(3)
C9D 0.193(12) 0.079(6) 0.152(8) -0.038(6) 0.067(8) -0.079(7)
C9E 0.119(6) 0.083(5) 0.028(4) -0.006(4) 0.004(4) -0.017(4)
C9F 0.063(5) 0.041(4) 0.019(3) -0.001(3) 0.007(3) -0.001(3)
C9H 0.053(4) 0.086(5) 0.045(4) 0.011(3) -0.014(3) -0.001(3)
C10D 0.282(15) 0.079(8) 0.178(10) -0.058(10) 0.099(11) -0.076(10)
C10H 0.035(4) 0.066(4) 0.043(4) 0.022(3) -0.002(3) -0.009(3)
C11C 0.088(5) 0.074(5) 0.015(3) 0.003(3) 0.002(3) -0.003(4)
C12C 0.103(6) 0.063(5) 0.038(4) 0.008(3) 0.005(4) -0.005(4)
C13C 0.091(7) 0.113(7) 0.048(5) 0.008(5) 0.005(4) 0.000(5)
C14C 0.087(6) 0.124(7) 0.032(4) 0.008(4) -0.005(4) 0.031(6)
C15C 0.119(7) 0.095(6) 0.013(4) -0.007(4) -0.013(4) 0.012(5)
C16C 0.081(5) 0.081(5) 0.018(4) 0.004(3) -0.002(3) 0.011(4)
N17C 0.111(5) 0.077(4) 0.012(3) 0.008(3) -0.005(3) 0.005(4)
C18C 0.191(11) 0.052(5) 0.012(4) -0.005(3) -0.022(5) 0.026(6)
C19C 0.113(8) 0.139(9) 0.042(5) -0.010(5) -0.009(5) 0.075(7)
C20C 0.106(7) 0.115(7) 0.052(6) -0.026(5) -0.019(5) 0.015(6)
C11G 0.052(4) 0.084(5) 0.018(3) 0.004(3) 0.001(3) 0.000(4)
C12G 0.086(6) 0.095(5) 0.025(4) 0.007(3) -0.001(3) -0.020(5)
C13D 0.117(7) 0.067(5) 0.157(10) 0.017(6) -0.055(7) -0.008(5)
C13G 0.057(5) 0.136(8) 0.032(4) 0.007(4) 0.007(3) -0.035(5)
C13H 0.098(7) 0.064(5) 0.145(10) 0.008(5) 0.016(7) -0.016(5)
C14D 0.162(12) 0.043(5) 0.177(15) -0.015(6) 0.013(11) -0.014(6)
C14G 0.063(5) 0.080(5) 0.041(4) 0.019(3) 0.007(3) 0.002(4)
C14H 0.079(10) 0.156(12) 0.180(17) 0.019(11) -0.020(10) -0.059(8)
C15G 0.063(5) 0.076(5) 0.018(3) 0.006(3) 0.006(3) -0.004(4)
C16G 0.054(4) 0.074(5) 0.011(3) -0.007(3) 0.002(3) 0.003(4)
C17D 0.180(10) 0.050(4) 0.061(6) -0.008(4) 0.010(5) 0.037(5)
C17H 0.141(7) 0.030(4) 0.072(6) 0.005(3) -0.019(5) 0.000(4)
C18D 0.161(11) 0.039(4) 0.067(7) 0.002(4) -0.001(7) 0.012(5)
C18G 0.050(4) 0.047(4) 0.018(3) 0.006(2) 0.002(2) 0.009(3)
C18H 0.102(7) 0.033(4) 0.106(8) -0.022(4) -0.007(6) 0.003(4)
C19G 0.047(4) 0.076(4) 0.030(4) -0.005(3) 0.000(3) 0.013(4)
C20G 0.045(4) 0.090(5) 0.030(4) 0.004(3) 0.008(3) -0.005(4)
C21C 0.188(11) 0.053(6) 0.020(4) -0.009(3) 0.009(5) 0.019(6)
C22C 0.219(12) 0.034(5) 0.058(6) -0.013(4) 0.024(6) -0.003(5)
C23C 0.35(2) 0.054(7) 0.070(7) -0.022(5) 0.055(10) -0.096(10)
C24C 0.187(12) 0.056(7) 0.109(9) -0.019(5) 0.058(8) -0.037(6)
C25C 0.182(11) 0.053(6) 0.054(6) -0.020(4) 0.029(6) -0.011(6)
C26C 0.155(9) 0.057(5) 0.027(4) -0.012(3) 0.022(4) -0.039(5)
N27C 0.162(7) 0.049(4) 0.017(3) -0.013(2) 0.025(3) -0.033(4)
C28C 0.102(6) 0.076(5) 0.026(4) -0.018(3) 0.015(4) 0.006(5)
C29C 0.108(7) 0.126(8) 0.031(4) -0.030(4) 0.024(4) -0.033(6)
C30C 0.177(11) 0.092(7) 0.050(5) -0.025(5) 0.046(6) -0.077(7)
C21D 0.093(6) 0.121(7) 0.039(5) 0.015(4) 0.018(4) 0.043(5)
C21G 0.046(4) 0.058(4) 0.022(3) 0.011(3) -0.001(2) 0.014(3)
C22G 0.073(5) 0.048(4) 0.025(4) 0.007(3) 0.002(3) 0.013(3)
C23G 0.042(4) 0.064(4) 0.038(4) 0.009(3) 0.004(3) -0.003(3)
C24G 0.037(4) 0.078(5) 0.037(4) 0.010(3) -0.005(3) -0.007(3)
C25G 0.054(4) 0.045(4) 0.017(3) 0.001(2) 0.005(2) 0.000(3)
C26G 0.033(3) 0.069(4) 0.007(3) 0.012(3) -0.005(2) 0.002(3)
N27G 0.047(3) 0.060(3) 0.014(3) 0.004(2) 0.001(2) -0.002(2)
C28G 0.052(4) 0.068(4) 0.008(3) 0.009(3) 0.004(2) 0.014(3)
C29G 0.040(4) 0.084(5) 0.021(3) 0.010(3) 0.005(3) 0.036(3)
C30G 0.037(3) 0.071(4) 0.029(4) 0.012(3) -0.006(3) 0.002(3)
C21H 0.076(5) 0.068(5) 0.073(5) 0.008(4) -0.011(4) 0.025(4)
C22D 0.097(9) 0.132(9) 0.119(11) 0.015(7) 0.040(8) 0.054(7)
C22H 0.097(6) 0.072(5) 0.104(7) -0.049(5) -0.003(5) 0.012(4)
C25D 0.062(6) 0.131(8) 0.139(10) 0.005(7) 0.001(6) 0.020(5)
C25H 0.079(6) 0.113(7) 0.144(8) 0.049(5) 0.036(6) 0.034(5)
C26D 0.089(7) 0.161(12) 0.137(12) -0.006(10) 0.002(7) 0.032(7)
C26H 0.136(9) 0.102(7) 0.151(10) 0.050(6) 0.047(8) 0.056(7)
C29D 0.112(8) 0.175(13) 0.235(19) 0.032(12) 0.019(10) -0.073(9)
C29H 0.041(4) 0.121(6) 0.078(6) -0.006(5) 0.004(4) 0.007(4)
C30H 0.049(5) 0.143(8) 0.058(7) 0.009(5) 0.001(4) -0.001(5)
C31C 0.098(6) 0.067(5) 0.021(4) -0.001(3) -0.012(3) 0.007(4)
C32C 0.097(6) 0.062(5) 0.051(5) 0.002(3) -0.011(4) 0.018(4)
C33C 0.142(8) 0.033(4) 0.065(6) 0.011(3) -0.031(5) -0.013(4)
C34C 0.136(8) 0.059(5) 0.070(6) 0.011(4) -0.046(6) -0.024(5)
C35C 0.100(6) 0.034(4) 0.044(4) 0.010(3) -0.027(4) -0.009(4)
C36C 0.104(6) 0.069(5) 0.009(3) 0.010(3) -0.012(3) -0.009(4)
N37C 0.115(5) 0.045(3) 0.016(3) 0.012(2) -0.016(3) 0.001(3)
C38C 0.080(5) 0.082(5) 0.010(3) 0.000(3) -0.005(3) -0.005(4)
C39C 0.082(5) 0.082(6) 0.040(4) 0.024(4) -0.018(3) -0.027(4)
C40C 0.107(7) 0.057(5) 0.055(5) 0.008(4) -0.040(5) -0.027(4)
C31G 0.070(4) 0.059(4) 0.009(3) 0.003(3) 0.004(3) -0.005(3)
C32G 0.074(4) 0.054(4) 0.033(4) 0.005(3) -0.001(3) 0.004(3)
C33G 0.076(5) 0.046(4) 0.088(6) 0.007(4) 0.018(4) -0.010(3)
C34G 0.071(4) 0.066(4) 0.068(5) 0.000(4) 0.022(4) -0.015(3)
C35G 0.054(4) 0.067(4) 0.042(4) -0.002(3) 0.015(3) -0.012(3)
C36G 0.059(3) 0.049(3) 0.018(3) -0.006(2) 0.012(3) -0.003(3)
C38G 0.054(4) 0.055(4) 0.012(3) -0.004(2) 0.009(2) -0.003(3)
C39G 0.045(3) 0.075(4) 0.037(4) -0.006(3) 0.007(3) -0.001(3)
C40G 0.058(4) 0.071(4) 0.066(5) -0.012(4) 0.010(3) -0.021(3)
C41C 0.114(7) 0.061(5) 0.021(4) -0.007(3) -0.003(3) -0.008(4)
C42C 0.094(6) 0.091(6) 0.037(4) -0.005(4) -0.016(4) 0.012(4)
C43C 0.119(7) 0.057(5) 0.044(5) -0.018(3) -0.024(4) 0.039(4)
C44C 0.201(11) 0.056(5) 0.017(4) 0.007(3) -0.014(5) -0.016(6)
C45C 0.104(6) 0.041(4) 0.031(4) 0.000(3) 0.000(3) 0.010(4)
C46C 0.124(7) 0.048(4) 0.009(3) -0.003(3) -0.005(3) -0.009(4)
N47C 0.098(5) 0.052(3) 0.020(3) -0.001(2) 0.000(3) 0.003(3)
C48C 0.119(7) 0.048(4) 0.025(4) 0.004(3) 0.012(3) -0.018(4)
C49C 0.119(7) 0.064(5) 0.033(4) 0.009(3) 0.008(4) -0.040(5)
C50C 0.176(10) 0.046(4) 0.016(4) 0.010(3) 0.000(4) 0.026(5)
C41G 0.052(3) 0.046(4) 0.022(3) 0.007(2) -0.005(2) -0.002(3)
C42G 0.079(4) 0.054(4) 0.032(4) -0.002(3) -0.005(3) 0.009(3)
C43G 0.109(5) 0.045(4) 0.048(4) -0.002(3) -0.006(4) 0.016(3)
C44G 0.106(5) 0.044(4) 0.027(4) 0.004(3) -0.019(3) -0.009(3)
C45G 0.078(4) 0.039(3) 0.029(4) 0.007(3) -0.010(3) -0.014(3)
C46G 0.062(4) 0.052(3) 0.010(3) 0.002(2) -0.005(2) -0.001(3)
C48G 0.059(4) 0.058(4) 0.005(3) -0.004(2) 0.002(2) -0.001(3)
C49G 0.053(4) 0.073(4) 0.030(4) 0.005(3) -0.003(3) -0.015(3)
C50G 0.080(4) 0.051(4) 0.032(4) 0.001(3) -0.011(3) -0.025(3)
C51C 0.081(5) 0.067(5) 0.021(4) -0.002(3) -0.001(3) -0.002(4)
C52C 0.066(5) 0.110(6) 0.034(4) 0.000(4) 0.002(3) -0.020(4)
C53C 0.087(5) 0.095(6) 0.041(5) -0.015(4) 0.007(4) 0.027(5)
C54C 0.115(7) 0.084(5) 0.032(4) 0.001(4) 0.000(4) 0.007(5)
C55C 0.057(4) 0.069(5) 0.033(4) -0.001(3) 0.006(3) 0.010(3)
C56C 0.073(5) 0.058(4) 0.017(3) -0.003(3) -0.008(3) -0.004(3)
N57C 0.064(4) 0.062(3) 0.016(3) -0.016(2) -0.009(2) 0.014(3)
C58C 0.068(4) 0.041(4) 0.014(3) -0.009(2) -0.009(3) -0.003(3)
C59C 0.097(6) 0.048(4) 0.029(4) -0.010(3) -0.007(3) 0.005(3)
C60C 0.073(5) 0.092(5) 0.018(4) -0.006(3) -0.003(3) 0.012(4)
C51G 0.050(3) 0.049(4) 0.017(3) -0.004(2) 0.004(2) 0.009(3)
C52G 0.056(4) 0.083(4) 0.034(4) -0.007(3) 0.005(3) 0.010(3)
C53G 0.071(4) 0.074(4) 0.045(4) -0.003(3) 0.008(3) 0.020(3)
C54G 0.075(4) 0.062(4) 0.024(3) 0.007(3) 0.001(3) 0.018(3)
C55G 0.074(4) 0.053(3) 0.017(3) 0.003(3) 0.003(3) 0.007(3)
C56G 0.050(3) 0.052(3) 0.011(3) 0.002(2) 0.004(2) 0.004(3)
C58G 0.054(4) 0.041(3) 0.024(3) 0.003(2) 0.005(3) -0.004(3)
C59G 0.073(4) 0.046(3) 0.031(4) -0.002(3) 0.001(3) -0.017(3)
C60G 0.081(4) 0.043(3) 0.037(4) -0.003(3) 0.002(3) 0.006(3)
C61C 0.060(4) 0.055(4) 0.015(3) -0.001(3) -0.001(3) -0.001(3)
C62C 0.078(5) 0.073(4) 0.040(4) 0.007(3) -0.014(3) -0.006(4)
C63C 0.050(5) 0.126(7) 0.064(6) -0.004(5) 0.002(4) -0.011(5)
C64C 0.089(7) 0.113(7) 0.063(6) -0.012(5) -0.018(5) 0.027(6)
C65C 0.085(6) 0.095(6) 0.031(4) 0.006(4) -0.009(4) 0.000(4)
C66C 0.054(4) 0.073(5) 0.018(3) 0.000(3) -0.002(3) 0.013(3)
N67C 0.080(4) 0.067(4) 0.006(3) 0.005(2) -0.004(2) 0.018(3)
C68C 0.088(5) 0.037(4) 0.017(3) -0.004(2) -0.007(3) 0.001(3)
C69C 0.105(6) 0.060(4) 0.039(4) -0.017(3) -0.013(4) 0.042(4)
C70C 0.085(6) 0.086(6) 0.045(5) -0.012(4) -0.013(4) 0.023(4)
C61G 0.047(4) 0.047(4) 0.019(3) 0.001(2) -0.003(2) 0.008(3)
C62G 0.050(4) 0.076(4) 0.030(4) -0.001(3) 0.009(3) -0.008(3)
C63G 0.041(4) 0.086(5) 0.048(4) 0.005(4) 0.006(3) 0.013(4)
C64G 0.051(5) 0.089(6) 0.065(5) 0.028(4) 0.014(3) 0.038(4)
C65G 0.073(5) 0.055(4) 0.024(4) 0.006(3) 0.004(3) 0.021(3)
C66G 0.050(4) 0.058(4) 0.021(3) -0.007(3) -0.002(3) 0.010(3)
C68G 0.057(4) 0.041(4) 0.012(3) 0.000(2) 0.003(2) 0.006(3)
C69G 0.089(6) 0.046(4) 0.013(3) 0.006(2) -0.002(3) 0.013(3)
C70G 0.070(5) 0.063(4) 0.026(4) 0.006(3) 0.004(3) 0.019(3)
C71C 0.084(5) 0.050(4) 0.025(4) -0.011(3) 0.001(3) -0.006(4)
C72C 0.139(8) 0.060(5) 0.041(5) 0.012(3) 0.002(4) -0.020(5)
C73C 0.126(9) 0.094(7) 0.089(7) 0.004(5) 0.000(6) -0.075(6)
C74C 0.091(6) 0.128(9) 0.114(9) 0.047(7) -0.007(6) -0.038(6)
C75C 0.097(6) 0.056(4) 0.060(5) 0.019(4) -0.007(4) -0.021(4)
C76C 0.062(5) 0.064(4) 0.029(4) 0.000(3) -0.007(3) -0.022(3)
N77C 0.066(3) 0.059(3) 0.011(3) -0.005(2) -0.008(2) -0.008(3)
C78C 0.070(5) 0.080(5) 0.023(4) -0.001(3) -0.011(3) 0.011(4)
C79C 0.060(5) 0.085(5) 0.055(5) 0.004(4) -0.004(3) 0.011(4)
C80C 0.076(5) 0.127(8) 0.051(5) -0.001(5) 0.003(4) -0.030(5)
C71G 0.049(4) 0.047(3) 0.022(3) 0.000(2) 0.003(2) -0.007(3)
C72G 0.060(4) 0.054(4) 0.039(4) -0.005(3) 0.000(3) -0.011(3)
C73G 0.042(3) 0.077(4) 0.049(4) -0.006(3) -0.004(3) -0.022(3)
C74G 0.048(4) 0.083(4) 0.041(4) 0.005(3) 0.003(3) -0.001(3)
C75G 0.050(3) 0.063(3) 0.034(4) 0.011(3) 0.005(3) 0.004(3)
C76G 0.042(3) 0.058(3) 0.023(3) 0.004(3) -0.002(2) 0.000(3)
C78G 0.058(4) 0.046(3) 0.016(3) -0.003(2) 0.000(2) 0.008(3)
C79G 0.074(4) 0.050(3) 0.018(3) 0.000(3) 0.007(3) 0.006(3)
C80G 0.058(4) 0.083(4) 0.044(4) -0.007(3) 0.003(3) 0.019(3)
Ca16 0.092(5) 0.085(5) 0.204(11) 0.047(6) -0.053(6) -0.001(4)
O11W 0.127(6) 0.109(5) 0.154(8) 0.005(5) 0.004(5) 0.029(4)

loop_
_atom_type_symbol
_atom_type_description
_atom_type_scat_dispersion_real
_atom_type_scat_dispersion_imag
_atom_type_scat_source
C C 0.0060 0.0030 'International Tables Vol C Tables 4.2.6.8 and 6.1.1.4'
H H 0.0000 0.0000 'International Tables Vol C Tables 4.2.6.8 and 6.1.1.4'
Ca Ca 0.3010 0.4790 'International Tables Vol C Tables 4.2.6.8 and 6.1.1.4'
N N 0.0110 0.0050 'International Tables Vol C Tables 4.2.6.8 and 6.1.1.4'
O O 0.0190 0.0100 'International Tables Vol C Tables 4.2.6.8 and 6.1.1.4'

loop_
_geom_angle_atom_site_label_1
_geom_angle_atom_site_label_2
_geom_angle_atom_site_label_3
_geom_angle
_geom_angle_site_symmetry_1
_geom_angle_site_symmetry_3
O7D Ca00 Ca00 84.2(3) 5_676 5_676
O7D Ca00 O8D 49.5(3) 5_676 5_676
O7D Ca00 O87W 84.0(3) 5_676 .
O7D Ca00 C6D 24.8(3) 5_676 5_676
O8D Ca00 Ca00 38.6(3) . 5_676
O8D Ca00 Ca00 34.9(3) 5_676 5_676
O8D Ca00 O7D 122.6(4) . 5_676
O8D Ca00 O8D 73.5(4) . 5_676
O8D Ca00 O85W 91.0(4) . .
O8D Ca00 O86W 156.3(6) . .
O8D Ca00 O87W 90.2(5) . .
O8D Ca00 O87W 77.5(5) 5_676 .
O8D Ca00 C6D 98.7(4) . 5_676
O8D Ca00 C6D 25.2(3) 5_676 5_676
O84W Ca00 Ca00 75.2(4) . 5_676
O84W Ca00 O7D 82.9(6) . 5_676
O84W Ca00 O8D 77.5(6) . 5_676
O84W Ca00 O8D 78.8(6) . .
O84W Ca00 O85W 105.8(7) . .
O84W Ca00 O86W 84.2(9) . .
O84W Ca00 O87W 154.7(6) . .
O84W Ca00 C6D 82.8(6) . 5_676
O85W Ca00 Ca00 129.4(3) . 5_676
O85W Ca00 O7D 146.3(4) . 5_676
O85W Ca00 O8D 163.4(5) . 5_676
O85W Ca00 O87W 97.0(5) . .
O85W Ca00 C6D 168.2(4) . 5_676
O86W Ca00 Ca00 149.4(8) . 5_676
O86W Ca00 O7D 70.8(5) . 5_676
O86W Ca00 O8D 118.9(7) . 5_676
O86W Ca00 O85W 77.7(7) . .
O86W Ca00 O87W 111.7(7) . .
O86W Ca00 C6D 95.5(6) . 5_676
O87W Ca00 Ca00 82.0(3) . 5_676
O87W Ca00 C6D 76.3(4) . 5_676
C6D Ca00 Ca00 60.1(3) 5_676 5_676
O8F Ca0A O18W 117.5(3) 8_665 .
O19W Ca0A O8F 105.5(3) . 8_665
O19W Ca0A O18W 121.9(4) . .
O00U Ca01 Ca03 81.82(14) . .
O00U Ca01 O7H 79.69(17) . 6_556
O00U Ca01 O8H 89.23(19) . 6_556
O00U Ca01 O12H 95.61(19) . .
O00U Ca01 O28W 83.31(19) . .
O00U Ca01 C6H 85.5(2) . 6_556
O7H Ca01 Ca03 34.32(15) 6_556 .
O7H Ca01 O8H 52.6(2) 6_556 6_556
O7H Ca01 C6H 26.3(2) 6_556 6_556
O8H Ca01 Ca03 86.67(15) 6_556 .
O8H Ca01 C6H 26.3(2) 6_556 6_556
O12H Ca01 Ca03 35.19(12) . .
O12H Ca01 O7H 68.76(19) . 6_556
O12H Ca01 O8H 119.13(19) . 6_556
O12H Ca01 C6H 93.5(2) . 6_556
O28W Ca01 Ca03 112.04(13) . .
O28W Ca01 O7H 144.1(2) . 6_556
O28W Ca01 O8H 158.48(18) . 6_556
O28W Ca01 O12H 81.79(18) . .
O28W Ca01 C6H 167.4(2) . 6_556
O29W Ca01 Ca03 169.14(15) . .
O29W Ca01 O00U 96.9(2) . .
O29W Ca01 O7H 134.8(2) . 6_556
O29W Ca01 O8H 82.5(2) . 6_556
O29W Ca01 O12H 155.10(19) . .
O29W Ca01 O28W 78.38(19) . .
O29W Ca01 C6H 108.9(2) . 6_556
O30W Ca01 Ca03 91.45(15) . .
O30W Ca01 O00U 167.8(2) . .
O30W Ca01 O7H 89.0(2) . 6_556
O30W Ca01 O8H 80.1(2) . 6_556
O30W Ca01 O12H 84.44(19) . .
O30W Ca01 O28W 108.8(2) . .
O30W Ca01 O29W 87.8(2) . .
O30W Ca01 C6H 82.3(2) . 6_556
C6H Ca01 Ca03 60.33(19) 6_556 .
O1B Ca1A O5AA 155.5(3) . .
O1B Ca1A O11D 77.9(3) . .
O1B Ca1A O59W 130.0(3) . .
O1B Ca1A O92W 84.5(4) . .
O5AA Ca1A O92W 73.0(4) . .
O11D Ca1A O5AA 121.0(3) . .
O11D Ca1A O59W 76.7(4) . .
O11D Ca1A O92W 157.7(4) . .
O16 Ca1A O1B 88.3(4) . .
O16 Ca1A O5AA 82.1(4) . .
O16 Ca1A O11D 76.5(5) . .
O16 Ca1A O59W 125.6(5) . .
O16 Ca1A O60W 153.2(5) . .
O16 Ca1A O92W 89.6(5) . .
O59W Ca1A O5AA 72.8(3) . .
O59W Ca1A O92W 125.5(5) . .
O60W Ca1A O1B 82.1(3) . .
O60W Ca1A O5AA 96.4(3) . .
O60W Ca1A O11D 125.1(3) . .
O60W Ca1A O59W 78.5(3) . .
O60W Ca1A O92W 64.7(4) . .
O7 Ca1A O1B 77.0(6) . .
O7 Ca1A O5AA 78.5(6) . .
O7 Ca1A O11D 138.0(6) . .
O7 Ca1A O16 69.7(7) . .
O7 Ca1A O59W 144.1(7) . .
O7 Ca1A O60W 83.7(6) . .
O7 Ca1A O92W 21.2(6) . .
O7F Ca02 O36W 130.4(5) 8_665 .
O7F Ca02 O37W 93.08(17) 8_665 .
O7F Ca02 O39W 72.5(6) 8_665 .
O7F Ca02 O40W 96.9(2) 8_665 .
O9B Ca02 O7F 77.50(15) . 8_665
O9B Ca02 O36W 146.9(4) . .
O9B Ca02 O37W 80.37(16) . .
O9B Ca02 O39W 145.3(8) . .
O9B Ca02 O40W 91.1(2) . .
O24D Ca02 O7F 157.9(2) . 8_665
O24D Ca02 O9B 81.5(2) . .
O24D Ca02 O36W 71.7(5) . .
O24D Ca02 O37W 89.9(3) . .
O24D Ca02 O39W 124.8(5) . .
O24D Ca02 O40W 76.8(3) . .
O37W Ca02 O36W 80.6(6) . .
O38W Ca02 O7F 85.0(5) . 8_665
O38W Ca02 O9B 152.7(5) . .
O38W Ca02 O24D 117.0(6) . .
O38W Ca02 O36W 45.4(7) . .
O38W Ca02 O37W 79.8(5) . .
O38W Ca02 O39W 39.8(8) . .
O38W Ca02 O40W 111.9(5) . .
O39W Ca02 O36W 67.7(9) . .
O39W Ca02 O37W 117.7(7) . .
O40W Ca02 O36W 100.9(6) . .
O40W Ca02 O37W 165.2(2) . .
O40W Ca02 O39W 76.0(7) . .
O7H Ca03 Ca01 35.58(12) 6_556 .
O7H Ca03 O11H 116.71(17) 6_556 .
O7H Ca03 O12H 68.39(17) 6_556 .
O7H Ca03 O24W 159.6(3) 6_556 .
O7H Ca03 C10H 92.85(18) 6_556 .
O11H Ca03 Ca01 84.31(12) . .
O11H Ca03 C10H 25.67(17) . .
O12H Ca03 Ca01 33.54(12) . .
O12H Ca03 O11H 51.15(16) . .
O12H Ca03 C10H 25.53(17) . .
O23W Ca03 Ca01 117.78(17) . .
O23W Ca03 O7H 86.0(2) . 6_556
O23W Ca03 O11H 157.2(2) . .
O23W Ca03 O12H 149.7(2) . .
O23W Ca03 O24W 81.2(2) . .
O23W Ca03 C10H 170.8(2) . .
O24W Ca03 Ca01 161.04(19) . .
O24W Ca03 O11H 76.8(2) . .
O24W Ca03 O12H 127.8(2) . .
O24W Ca03 C10H 102.3(2) . .
O32H Ca03 Ca01 102.27(17) . .
O32H Ca03 O7H 80.0(2) . 6_556
O32H Ca03 O11H 104.69(19) . .
O32H Ca03 O12H 112.2(2) . .
O32H Ca03 O23W 77.3(2) . .
O32H Ca03 O24W 81.8(3) . .
O32H Ca03 C10H 111.53(19) . .
C10H Ca03 Ca01 58.92(14) . .
O8B Ca04 O19W 89.8(2) . .
O8B Ca04 O34W 90.4(2) . .
O9F Ca04 O8B 178.5(2) . .
O9F Ca04 O19W 88.82(19) . .
O9F Ca04 O20D 91.3(2) . .
O9F Ca04 O24H 89.3(2) . .
O9F Ca04 O34W 90.9(2) . .
O19W Ca04 O34W 177.8(4) . .
O20D Ca04 O8B 87.9(2) . .
O20D Ca04 O19W 89.3(3) . .
O20D Ca04 O24H 178.3(4) . .
O20D Ca04 O34W 92.9(4) . .
O24H Ca04 O8B 91.5(2) . .
O24H Ca04 O19W 92.3(3) . .
O24H Ca04 O34W 85.5(4) . .
C1B O1B Ca1A 155.8(8) . .
C3E O2E C1E 111.2(15) . .
C3A O3DA C7 115(3) . .
C6A O5A C4A 112.4(9) . .
C4E O5E C6E 111.6(8) . .
C6D O7D Ca00 95.4(9) . 5_676
C7F O7F Ca02 131.9(4) . 8_655
Ca03 O7H Ca01 110.1(2) 6_656 6_656
C6H O7H Ca01 93.0(4) . 6_656
C6H O7H Ca03 154.3(5) . 6_656
C7A O8A C9A 116.1(8) . .
C8B O8B Ca04 166.7(5) . .
Ca00 O8D Ca00 106.5(4) . 5_676
C6D O8D Ca00 160.7(9) . .
C6D O8D Ca00 92.7(8) . 5_676
C7E O8E C9E 119.4(7) . .
C8F O8F Ca0A 166.9(4) . 8_655
C6H O8H Ca01 93.0(5) . 6_656
C9B O9B Ca02 175.4(4) . .
C9F O9F Ca04 169.9(5) . .
C10D O11D Ca1A 158.6(12) . .
C10H O11H Ca03 92.5(4) . .
Ca01 O12H Ca03 111.3(2) . .
C10H O12H Ca01 152.1(4) . .
C10H O12H Ca03 95.5(4) . .
Ca04 O19W Ca0A 122.7(3) . .
C18D O20D Ca04 146.6(7) . .
C22D O24D Ca02 146.6(10) . .
C22H O24H Ca04 158.7(7) . .
C30H O32H Ca03 138.8(6) . .
O38W O36W Ca02 61.4(5) . .
O36W O38W Ca02 73.2(9) . .
O39W O38W Ca02 75.0(8) . .
O39W O38W O36W 104.6(16) . .
O38W O39W Ca02 65.2(8) . .
O7 O92W Ca1A 50.0(14) . .
C1B N1B H1B 117.0 . .
C1B N1B C1C 126.0(7) . .
C1C N1B H1B 117.0 . .
C1F N1F H1F 114.8 . .
C1F N1F C1G 130.5(6) . .
C1G N1F H1F 114.8 . .
C2B N2B H2B 114.2 . .
C2B N2B C11C 131.6(6) . .
C11C N2B H2B 114.2 . .
C2F N2F H2F 115.3 . .
C2F N2F C11G 129.5(6) . .
C11G N2F H2F 115.3 . .
C3B N3B H3B 114.0 . .
C3B N3B C21C 132.1(6) . .
C21C N3B H3B 114.0 . .
C3F N3F H3F 114.7 . .
C3F N3F C21G 130.7(5) . .
C21G N3F H3F 114.7 . .
C4B N4B H4B 115.5 . .
C4B N4B C31C 129.1(5) . .
C31C N4B H4B 115.5 . .
C4F N4F H4F 114.1 . .
C4F N4F C31G 131.7(5) . .
C31G N4F H4F 114.1 . .
C5B N5B H5B 115.2 . .
C5B N5B C41C 129.6(6) . .
C41C N5B H5B 115.2 . .
C5F N5F H5F 114.5 . .
C5F N5F C41G 130.9(5) . .
C41G N5F H5F 114.5 . .
C6B N6B H6B 114.9 . .
C6B N6B C51C 130.2(6) . .
C51C N6B H6B 114.9 . .
C6F N6F H6F 115.0 . .
C6F N6F C51G 129.9(5) . .
C51G N6F H6F 115.1 . .
C7B N7B H7B 115.6 . .
C7B N7B C61C 128.9(5) . .
C61C N7B H7B 115.6 . .
C7F N7F H7F 115.5 . .
C7F N7F C61G 128.9(5) . .
C61G N7F H7F 115.5 . .
C8B N8B H8B 114.8 . .
C8B N8B C71C 130.5(5) . .
C71C N8B H8B 114.8 . .
C8F N8F H8F 115.7 . .
C8F N8F C71G 128.6(5) . .
C71G N8F H8F 115.7 . .
C18G N17G C16G 118.5(5) . .
C38G N37G C36G 118.3(5) . .
C48G N47G C46G 118.6(5) . .
C58G N57G C56G 117.8(5) . .
C68G N67G C66G 118.1(5) . .
C78G N77G C76G 118.3(5) . .
O1B C1B N1B 123.8(11) . .
O1B C1B C9A 122.6(9) . .
N1B C1B C9A 113.5(8) . .
C2C C1C N1B 126.7(3) . .
C2C C1C C6C 120.0 . .
C6C C1C N1B 112.6(3) . .
C1C C2C H2C 120.0 . .
C1C C2C C3C 120.0 . .
C3C C2C H2C 120.0 . .
C2C C3C H3C 120.0 . .
C4C C3C C2C 120.0 . .
C4C C3C H3C 120.0 . .
C3C C4C C1D 114.7(6) . .
C5C C4C C3C 120.0 . .
C5C C4C C1D 124.8(6) . .
C4C C5C C6C 120.0 . .
C4C C5C C10C 120.0 . .
C6C C5C C10C 120.0 . .
C5C C6C C1C 120.0 . .
C5C C6C N7C 120.0 . .
N7C C6C C1C 120.0 . .
C8C N7C C6C 120.0 . .
N7C C8C C2B 114.3(4) . .
C9C C8C N7C 120.0 . .
C9C C8C C2B 125.0(4) . .
C8C C9C H9C 120.0 . .
C8C C9C C10C 120.0 . .
C10C C9C H9C 120.0 . .
C5C C10C H10C 120.0 . .
C9C C10C C5C 120.0 . .
C9C C10C H10C 120.0 . .
C4C C1D H1DA 110.3 . .
C4C C1D H1DB 110.3 . .
H1DA C1D H1DB 108.6 . .
C2D C1D C4C 107.1(8) . .
C2D C1D H1DA 110.3 . .
C2D C1D H1DB 110.3 . .
O2E C1E H1EA 109.5 . .
O2E C1E H1EB 109.5 . .
O2E C1E H1EC 109.4 . .
H1EA C1E H1EB 109.5 . .
H1EA C1E H1EC 109.5 . .
H1EB C1E H1EC 109.5 . .
O1F C1F N1F 122.7(9) . .
O1F C1F C9E 119.5(9) . .
N1F C1F C9E 117.8(7) . .
C2G C1G N1F 124.5(3) . .
C2G C1G C6G 120.0 . .
C6G C1G N1F 115.0(3) . .
C1G C2G H2G 120.0 . .
C3G C2G C1G 120.0 . .
C3G C2G H2G 120.0 . .
C2G C3G H3G 120.0 . .
C4G C3G C2G 120.0 . .
C4G C3G H3G 120.0 . .
C3G C4G C5G 120.0 . .
C3G C4G C1H 114.7(5) . .
C5G C4G C1H 125.2(5) . .
C4G C5G C10G 120.0 . .
C6G C5G C4G 120.0 . .
C6G C5G C10G 120.0 . .
C5G C6G C1G 120.0 . .
C5G C6G N7G 120.0 . .
N7G C6G C1G 120.0 . .
C8G N7G C6G 120.0 . .
N7G C8G C2F 116.1(4) . .
C9G C8G N7G 120.0 . .
C9G C8G C2F 123.8(4) . .
C8G C9G H9G 120.0 . .
C8G C9G C10G 120.0 . .
C10G C9G H9G 120.0 . .
C5G C10G H10G 120.0 . .
C9G C10G C5G 120.0 . .
C9G C10G H10G 120.0 . .
C4G C1H H1HA 109.0 . .
C4G C1H H1HB 109.0 . .
H1HA C1H H1HB 107.8 . .
C2H C1H C4G 112.8(7) . .
C2H C1H H1HA 109.0 . .
C2H C1H H1HB 109.0 . .
O2B C2B N2B 121.3(7) . .
O2B C2B C8C 120.1(7) . .
N2B C2B C8C 118.6(7) . .
O3D C2D O4D 124.4(10) . .
O3D C2D C1D 117.7(12) . .
O4D C2D C1D 117.8(11) . .
O2F C2F N2F 121.9(8) . .
O2F C2F C8G 122.0(7) . .
N2F C2F C8G 116.0(8) . .
O3H C2H C1H 123.5(11) . .
O4H C2H O3H 125.5(11) . .
O4H C2H C1H 110.6(14) . .
O3DA C3A H3AA 112.4 . .
O3DA C3A H3AB 112.4 . .
O3DA C3A C4A 96.7(13) . .
H3AA C3A H3AB 110.0 . .
C4A C3A H3AA 112.4 . .
C4A C3A H3AB 112.4 . .
O3B C3B N3B 125.7(10) . .
O3B C3B C18C 117.8(11) . .
N3B C3B C18C 116.4(8) . .
O2E C3E H3EA 110.0 . .
O2E C3E H3EB 110.1 . .
O2E C3E C4E 108.2(10) . .
H3EA C3E H3EB 108.4 . .
C4E C3E H3EA 110.0 . .
C4E C3E H3EB 110.1 . .
O3F C3F N3F 124.3(6) . .
O3F C3F C18G 123.3(5) . .
N3F C3F C18G 112.4(6) . .
O5A C4A C3A 108.5(13) . .
O5A C4A H4AA 110.0 . .
O5A C4A H4AB 110.0 . .
C3A C4A H4AA 110.0 . .
C3A C4A H4AB 110.0 . .
H4AA C4A H4AB 108.4 . .
O4B C4B N4B 125.5(7) . .
O4B C4B C28C 119.1(8) . .
N4B C4B C28C 115.4(7) . .
O5E C4E C3E 113.6(9) . .
O5E C4E H4EA 108.8 . .
O5E C4E H4EB 108.8 . .
C3E C4E H4EA 108.8 . .
C3E C4E H4EB 108.9 . .
H4EA C4E H4EB 107.7 . .
O4F C4F N4F 124.7(6) . .
O4F C4F C28G 120.5(5) . .
N4F C4F C28G 114.8(5) . .
O5B C5B N5B 122.1(7) . .
O5B C5B C38C 121.2(7) . .
N5B C5B C38C 116.7(7) . .
H5DA C5D H5DB 107.6 . .
C6D C5D H5DA 108.7 . .
C6D C5D H5DB 108.7 . .
C6D C5D C14C 114.2(8) . .
C14C C5D H5DA 108.7 . .
C14C C5D H5DB 108.7 . .
O5F C5F N5F 125.6(6) . .
O5F C5F C38G 122.7(6) . .
N5F C5F C38G 111.8(5) . .
H5HA C5H H5HB 107.9 . .
C6H C5H H5HA 109.3 . .
C6H C5H H5HB 109.2 . .
C14G C5H H5HA 109.3 . .
C14G C5H H5HB 109.2 . .
C14G C5H C6H 111.8(6) . .
O5A C6A H6AA 109.0 . .
O5A C6A H6AB 109.0 . .
O5A C6A C7A 112.9(8) . .
H6AA C6A H6AB 107.8 . .
C7A C6A H6AA 109.0 . .
C7A C6A H6AB 109.0 . .
O6B C6B N6B 123.4(7) . .
O6B C6B C48C 119.4(7) . .
N6B C6B C48C 117.1(7) . .
O7D C6D Ca00 59.8(7) . 5_676
O7D C6D O8D 120.0(12) . .
O7D C6D C5D 123.5(13) . .
O8D C6D Ca00 62.1(8) . 5_676
O8D C6D C5D 116.1(11) . .
C5D C6D Ca00 171.8(11) . 5_676
O5E C6E H6EA 108.1 . .
O5E C6E H6EB 108.1 . .
H6EA C6E H6EB 107.3 . .
C7E C6E O5E 116.8(10) . .
C7E C6E H6EA 108.1 . .
C7E C6E H6EB 108.1 . .
O6F C6F N6F 124.1(6) . .
O6F C6F C48G 121.1(5) . .
N6F C6F C48G 114.8(5) . .
O7H C6H Ca01 60.6(4) . 6_656
O7H C6H C5H 119.1(8) . .
O8H C6H Ca01 60.7(4) . 6_656
O8H C6H O7H 121.0(7) . .
O8H C6H C5H 120.0(8) . .
C5H C6H Ca01 173.7(5) . 6_656
O3DA C7 H7A 109.4 . .
O3DA C7 H7C 109.6 . .
O3DA C7 H7D 109.5 . .
H7A C7 H7C 109.5 . .
H7A C7 H7D 109.5 . .
H7C C7 H7D 109.5 . .
O8A C7A C6A 113.4(8) . .
O8A C7A H7AA 108.9 . .
O8A C7A H7AB 108.9 . .
C6A C7A H7AA 108.9 . .
C6A C7A H7AB 108.9 . .
H7AA C7A H7AB 107.7 . .
O7B C7B N7B 125.3(6) . .
O7B C7B C58C 118.1(5) . .
N7B C7B C58C 116.5(5) . .
O8E C7E C6E 110.3(9) . .
O8E C7E H7EA 109.6 . .
O8E C7E H7EB 109.6 . .
C6E C7E H7EA 109.6 . .
C6E C7E H7EB 109.6 . .
H7EA C7E H7EB 108.1 . .
O7F C7F N7F 124.8(6) . .
O7F C7F C58G 123.1(5) . .
N7F C7F C58G 112.0(5) . .
O8B C8B N8B 122.0(7) . .
O8B C8B C68C 120.3(6) . .
N8B C8B C68C 117.7(6) . .
O8F C8F N8F 122.3(6) . .
O8F C8F C68G 122.5(5) . .
N8F C8F C68G 115.2(5) . .
O8A C9A C1B 112.5(7) . .
O8A C9A H9AA 109.1 . .
O8A C9A H9AB 109.1 . .
C1B C9A H9AA 109.1 . .
C1B C9A H9AB 109.1 . .
H9AA C9A H9AB 107.8 . .
O9B C9B O10B 123.3(6) . .
O9B C9B C78C 118.9(6) . .
O10B C9B C78C 117.8(5) . .
H9DA C9D H9DB 108.5 . .
C10D C9D H9DA 110.3 . .
C10D C9D H9DB 110.3 . .
C10D C9D C24C 107.1(10) . .
C24C C9D H9DA 110.3 . .
C24C C9D H9DB 110.3 . .
O8E C9E C1F 111.9(7) . .
O8E C9E H9EA 109.2 . .
O8E C9E H9EB 109.2 . .
C1F C9E H9EA 109.2 . .
C1F C9E H9EB 109.2 . .
H9EA C9E H9EB 107.9 . .
O9F C9F O10F 122.8(6) . .
O9F C9F C78G 117.3(6) . .
O10F C9F C78G 119.9(5) . .
H9HA C9H H9HB 107.7 . .
C10H C9H H9HA 108.8 . .
C10H C9H H9HB 108.8 . .
C10H C9H C24G 113.9(5) . .
C24G C9H H9HA 108.8 . .
C24G C9H H9HB 108.8 . .
O11D C10D C9D 123.9(19) . .
O12D C10D O11D 120.6(16) . .
O12D C10D C9D 115(2) . .
O11H C10H Ca03 61.8(3) . .
O11H C10H O12H 120.6(6) . .
O11H C10H C9H 120.3(6) . .
O12H C10H Ca03 58.9(3) . .
O12H C10H C9H 119.0(6) . .
C9H C10H Ca03 172.8(4) . .
C12C C11C N2B 126.6(3) . .
C12C C11C C16C 120.0 . .
C16C C11C N2B 112.9(3) . .
C11C C12C H12C 120.0 . .
C13C C12C C11C 120.0 . .
C13C C12C H12C 120.0 . .
C12C C13C H13C 120.0 . .
C12C C13C C14C 120.0 . .
C14C C13C H13C 120.0 . .
C13C C14C C5D 113.0(6) . .
C15C C14C C5D 126.9(6) . .
C15C C14C C13C 120.0 . .
C14C C15C C16C 120.0 . .
C14C C15C C20C 120.0 . .
C16C C15C C20C 120.0 . .
C15C C16C C11C 120.0 . .
N17C C16C C11C 120.0 . .
N17C C16C C15C 120.0 . .
C18C N17C C16C 120.0 . .
N17C C18C C3B 112.2(6) . .
C19C C18C C3B 127.7(6) . .
C19C C18C N17C 120.0 . .
C18C C19C H19C 120.0 . .
C20C C19C C18C 120.0 . .
C20C C19C H19C 120.0 . .
C15C C20C H20C 120.0 . .
C19C C20C C15C 120.0 . .
C19C C20C H20C 120.0 . .
N2F C11G C16G 113.5(6) . .
C12G C11G N2F 126.0(7) . .
C12G C11G C16G 120.4(7) . .
C11G C12G H12G 120.8 . .
C11G C12G C13G 118.3(8) . .
C13G C12G H12G 120.8 . .
H13A C13D H13B 107.7 . .
C14D C13D H13A 108.8 . .
C14D C13D H13B 108.8 . .
C14D C13D C34C 113.8(8) . .
C34C C13D H13A 108.8 . .
C34C C13D H13B 108.8 . .
C12G C13G H13G 117.5 . .
C14G C13G C12G 124.9(7) . .
C14G C13G H13G 117.6 . .
H13D C13H H13E 107.2 . .
C14H C13H H13D 107.8 . .
C14H C13H H13E 107.8 . .
C34G C13H H13D 107.8 . .
C34G C13H H13E 107.8 . .
C34G C13H C14H 117.9(9) . .
O15D C14D O16D 124.8(15) . .
O15D C14D C13D 115.7(14) . .
O16D C14D C13D 119.2(15) . .
C13G C14G C5H 121.5(7) . .
C13G C14G C15G 116.4(6) . .
C15G C14G C5H 122.1(7) . .
O10 C14H O16H 121(2) . .
O10 C14H C13H 125(2) . .
O16H C14H C13H 113.4(14) . .
C14G C15G C16G 121.3(6) . .
C14G C15G C20G 123.3(6) . .
C16G C15G C20G 115.4(6) . .
N17G C16G C11G 117.9(6) . .
N17G C16G C15G 123.7(6) . .
C15G C16G C11G 118.3(6) . .
H17A C17D H17B 108.1 . .
C18D C17D H17A 109.5 . .
C18D C17D H17B 109.5 . .
C18D C17D C44C 110.8(6) . .
C44C C17D H17A 109.5 . .
C44C C17D H17B 109.5 . .
H17C C17H H17D 108.1 . .
C18H C17H H17C 109.6 . .
C18H C17H H17D 109.6 . .
C18H C17H C44G 110.3(6) . .
C44G C17H H17C 109.6 . .
C44G C17H H17D 109.6 . .
O19D C18D C17D 114.5(12) . .
O20D C18D O19D 125.6(10) . .
O20D C18D C17D 119.9(11) . .
N17G C18G C3F 115.3(5) . .
N17G C18G C19G 122.7(6) . .
C19G C18G C3F 121.9(6) . .
O19H C18H O20H 123.9(9) . .
O19H C18H C17H 120.5(10) . .
O20H C18H C17H 115.6(10) . .
C18G C19G H19G 120.4 . .
C20G C19G C18G 119.2(6) . .
C20G C19G H19G 120.4 . .
C15G C20G H20G 119.8 . .
C19G C20G C15G 120.4(6) . .
C19G C20G H20G 119.8 . .
C22C C21C N3B 125.7(4) . .
C22C C21C C26C 120.0 . .
C26C C21C N3B 114.1(4) . .
C21C C22C H22C 120.0 . .
C21C C22C C23C 120.0 . .
C23C C22C H22C 120.0 . .
C22C C23C H23C 120.0 . .
C24C C23C C22C 120.0 . .
C24C C23C H23C 120.0 . .
C23C C24C C9D 116.0(6) . .
C23C C24C C25C 120.0 . .
C25C C24C C9D 124.0(6) . .
C24C C25C C30C 120.0 . .
C26C C25C C24C 120.0 . .
C26C C25C C30C 120.0 . .
C25C C26C C21C 120.0 . .
N27C C26C C21C 120.0 . .
N27C C26C C25C 120.0 . .
C26C N27C C28C 120.0 . .
N27C C28C C4B 113.5(5) . .
C29C C28C C4B 126.5(5) . .
C29C C28C N27C 120.0 . .
C28C C29C H29C 120.0 . .
C28C C29C C30C 120.0 . .
C30C C29C H29C 120.0 . .
C25C C30C H30C 120.0 . .
C29C C30C C25C 120.0 . .
C29C C30C H30C 120.0 . .
H21A C21D H21B 108.2 . .
C22D C21D H21A 109.6 . .
C22D C21D H21B 109.7 . .
C54C C21D H21A 109.6 . .
C54C C21D H21B 109.7 . .
C54C C21D C22D 110.1(6) . .
C22G C21G N3F 127.7(2) . .
C22G C21G C26G 120.0 . .
C26G C21G N3F 111.6(2) . .
C21G C22G H22G 120.0 . .
C21G C22G C23G 120.0 . .
C23G C22G H22G 120.0 . .
C22G C23G H23G 120.0 . .
C24G C23G C22G 120.0 . .
C24G C23G H23G 120.0 . .
C23G C24G C9H 115.2(3) . .
C25G C24G C9H 124.7(3) . .
C25G C24G C23G 120.0 . .
C24G C25G C26G 120.0 . .
C24G C25G C30G 120.0 . .
C26G C25G C30G 120.0 . .
C25G C26G C21G 120.0 . .
N27G C26G C21G 120.0 . .
N27G C26G C25G 120.0 . .
C26G N27G C28G 120.0 . .
N27G C28G C4F 113.1(3) . .
N27G C28G C29G 120.0 . .
C29G C28G C4F 126.9(3) . .
C28G C29G H29G 120.0 . .
C30G C29G C28G 120.0 . .
C30G C29G H29G 120.0 . .
C25G C30G H30G 120.0 . .
C29G C30G C25G 120.0 . .
C29G C30G H30G 120.0 . .
H21C C21H H21D 108.0 . .
C22H C21H H21C 109.4 . .
C22H C21H H21D 109.4 . .
C22H C21H C54G 111.0(6) . .
C54G C21H H21C 109.4 . .
C54G C21H H21D 109.4 . .
O23D C22D C21D 115.4(12) . .
O24D C22D O23D 118.3(14) . .
O24D C22D C21D 124.1(13) . .
O23H C22H C21H 113.2(10) . .
O24H C22H O23H 129.3(11) . .
O24H C22H C21H 117.5(10) . .
H25A C25D H25B 107.8 . .
C26D C25D H25A 109.0 . .
C26D C25D H25B 109.0 . .
C26D C25D C64C 113.0(10) . .
C64C C25D H25A 109.0 . .
C64C C25D H25B 109.0 . .
H25C C25H H25D 107.6 . .
C26H C25H H25C 108.7 . .
C26H C25H H25D 108.7 . .
C64G C25H H25C 108.7 . .
C64G C25H H25D 108.7 . .
C64G C25H C26H 114.2(10) . .
O27D C26D O28D 111.4(14) . .
O27D C26D C25D 129.1(13) . .
O28D C26D C25D 118.9(14) . .
O27H C26H O28H 127.0(16) . .
O27H C26H C25H 117.0(12) . .
O28H C26H C25H 115.9(12) . .
C74C C29D C3 121(2) . .
H29A C29H H29B 107.6 . .
C30H C29H H29A 108.6 . .
C30H C29H H29B 108.6 . .
C74G C29H H29A 108.6 . .
C74G C29H H29B 108.6 . .
C74G C29H C30H 114.5(7) . .
O31H C30H O32H 122.5(8) . .
O31H C30H C29H 118.9(8) . .
O32H C30H C29H 118.5(8) . .
C32C C31C N4B 125.9(3) . .
C32C C31C C36C 120.0 . .
C36C C31C N4B 113.3(3) . .
C31C C32C H32C 120.0 . .
C33C C32C C31C 120.0 . .
C33C C32C H32C 120.0 . .
C32C C33C H33C 120.0 . .
C32C C33C C34C 120.0 . .
C34C C33C H33C 120.0 . .
C33C C34C C13D 119.6(5) . .
C33C C34C C35C 120.0 . .
C35C C34C C13D 120.4(5) . .
C34C C35C C40C 120.0 . .
C36C C35C C34C 120.0 . .
C36C C35C C40C 120.0 . .
C35C C36C C31C 120.0 . .
N37C C36C C31C 120.0 . .
N37C C36C C35C 120.0 . .
C38C N37C C36C 120.0 . .
N37C C38C C5B 114.6(4) . .
N37C C38C C39C 120.0 . .
C39C C38C C5B 125.3(4) . .
C38C C39C H39C 120.0 . .
C40C C39C C38C 120.0 . .
C40C C39C H39C 120.0 . .
C35C C40C H40C 120.0 . .
C39C C40C C35C 120.0 . .
C39C C40C H40C 120.0 . .
N4F C31G C32G 125.8(6) . .
N4F C31G C36G 114.7(5) . .
C32G C31G C36G 119.4(6) . .
C31G C32G H32G 120.6 . .
C33G C32G C31G 118.9(6) . .
C33G C32G H32G 120.6 . .
C32G C33G H33G 117.9 . .
C32G C33G C34G 124.3(6) . .
C34G C33G H33G 117.9 . .
C33G C34G C13H 120.3(7) . .
C33G C34G C35G 117.6(6) . .
C35G C34G C13H 122.1(7) . .
C36G C35G C34G 119.2(6) . .
C40G C35G C34G 123.2(6) . .
C40G C35G C36G 117.6(6) . .
N37G C36G C31G 116.9(5) . .
N37G C36G C35G 122.6(6) . .
C35G C36G C31G 120.5(6) . .
N37G C38G C5F 116.6(5) . .
N37G C38G C39G 123.2(6) . .
C39G C38G C5F 120.2(6) . .
C38G C39G H39G 121.0 . .
C40G C39G C38G 118.0(6) . .
C40G C39G H39G 121.0 . .
C35G C40G C39G 120.1(6) . .
C35G C40G H40G 119.9 . .
C39G C40G H40G 119.9 . .
C42C C41C N5B 126.9(3) . .
C42C C41C C46C 120.0 . .
C46C C41C N5B 112.7(3) . .
C41C C42C H42C 120.0 . .
C43C C42C C41C 120.0 . .
C43C C42C H42C 120.0 . .
C42C C43C H43C 120.0 . .
C44C C43C C42C 120.0 . .
C44C C43C H43C 120.0 . .
C43C C44C C17D 114.3(5) . .
C43C C44C C45C 120.0 . .
C45C C44C C17D 125.6(5) . .
C44C C45C C46C 120.0 . .
C44C C45C C50C 120.0 . .
C46C C45C C50C 120.0 . .
C45C C46C C41C 120.0 . .
N47C C46C C41C 120.0 . .
N47C C46C C45C 120.0 . .
C48C N47C C46C 120.0 . .
N47C C48C C6B 113.9(4) . .
N47C C48C C49C 120.0 . .
C49C C48C C6B 125.6(4) . .
C48C C49C H49C 120.0 . .
C48C C49C C50C 120.0 . .
C50C C49C H49C 120.0 . .
C45C C50C H50C 120.0 . .
C49C C50C C45C 120.0 . .
C49C C50C H50C 120.0 . .
N5F C41G C42G 125.8(6) . .
N5F C41G C46G 116.4(5) . .
C42G C41G C46G 117.6(5) . .
C41G C42G H42G 120.2 . .
C41G C42G C43G 119.6(7) . .
C43G C42G H42G 120.2 . .
C42G C43G H43G 118.7 . .
C44G C43G C42G 122.5(6) . .
C44G C43G H43G 118.8 . .
C43G C44G C17H 120.1(7) . .
C43G C44G C45G 119.3(6) . .
C45G C44G C17H 120.6(7) . .
C44G C45G C46G 118.2(6) . .
C50G C45G C44G 125.3(6) . .
C50G C45G C46G 116.5(6) . .
N47G C46G C41G 116.1(5) . .
N47G C46G C45G 121.5(6) . .
C41G C46G C45G 122.4(6) . .
N47G C48G C6F 116.4(5) . .
N47G C48G C49G 123.5(5) . .
C49G C48G C6F 120.1(6) . .
C48G C49G H49G 121.2 . .
C50G C49G C48G 117.6(6) . .
C50G C49G H49G 121.2 . .
C45G C50G H50G 118.9 . .
C49G C50G C45G 122.3(6) . .
C49G C50G H50G 118.9 . .
C52C C51C N6B 127.4(3) . .
C52C C51C C56C 120.0 . .
C56C C51C N6B 112.2(3) . .
C51C C52C H52C 120.0 . .
C51C C52C C53C 120.0 . .
C53C C52C H52C 120.0 . .
C52C C53C H53C 120.0 . .
C52C C53C C54C 120.0 . .
C54C C53C H53C 120.0 . .
C53C C54C C21D 113.1(4) . .
C55C C54C C21D 126.8(4) . .
C55C C54C C53C 120.0 . .
C54C C55C C56C 120.0 . .
C54C C55C C60C 120.0 . .
C56C C55C C60C 120.0 . .
C55C C56C C51C 120.0 . .
N57C C56C C51C 120.0 . .
N57C C56C C55C 120.0 . .
C58C N57C C56C 120.0 . .
N57C C58C C7B 113.9(3) . .
N57C C58C C59C 120.0 . .
C59C C58C C7B 125.9(3) . .
C58C C59C H59C 120.0 . .
C60C C59C C58C 120.0 . .
C60C C59C H59C 120.0 . .
C55C C60C H60C 120.0 . .
C59C C60C C55C 120.0 . .
C59C C60C H60C 120.0 . .
N6F C51G C56G 115.3(5) . .
C52G C51G N6F 125.4(6) . .
C52G C51G C56G 119.3(6) . .
C51G C52G H52G 120.1 . .
C51G C52G C53G 119.8(7) . .
C53G C52G H52G 120.1 . .
C52G C53G H53G 118.4 . .
C54G C53G C52G 123.2(7) . .
C54G C53G H53G 118.4 . .
C53G C54G C21H 120.6(6) . .
C53G C54G C55G 118.3(6) . .
C55G C54G C21H 121.1(7) . .
C54G C55G C56G 119.4(6) . .
C54G C55G C60G 124.7(6) . .
C60G C55G C56G 115.9(6) . .
N57G C56G C51G 117.6(5) . .
N57G C56G C55G 122.8(5) . .
C51G C56G C55G 119.6(5) . .
N57G C58G C7F 117.6(5) . .
N57G C58G C59G 124.4(6) . .
C59G C58G C7F 118.0(5) . .
C58G C59G H59G 121.1 . .
C60G C59G C58G 117.9(6) . .
C60G C59G H59G 121.1 . .
C55G C60G H60G 119.5 . .
C59G C60G C55G 121.1(6) . .
C59G C60G H60G 119.5 . .
C62C C61C N7B 126.1(2) . .
C62C C61C C66C 120.0 . .
C66C C61C N7B 113.7(2) . .
C61C C62C H62C 120.0 . .
C63C C62C C61C 120.0 . .
C63C C62C H62C 120.0 . .
C62C C63C H63C 120.0 . .
C64C C63C C62C 120.0 . .
C64C C63C H63C 120.0 . .
C63C C64C C25D 114.3(5) . .
C65C C64C C25D 125.0(5) . .
C65C C64C C63C 120.0 . .
C64C C65C C66C 120.0 . .
C64C C65C C70C 120.0 . .
C66C C65C C70C 120.0 . .
C65C C66C C61C 120.0 . .
N67C C66C C61C 120.0 . .
N67C C66C C65C 120.0 . .
C66C N67C C68C 120.0 . .
N67C C68C C8B 115.2(3) . .
C69C C68C C8B 124.6(3) . .
C69C C68C N67C 120.0 . .
C68C C69C H69C 120.0 . .
C68C C69C C70C 120.0 . .
C70C C69C H69C 120.0 . .
C65C C70C H70C 120.0 . .
C69C C70C C65C 120.0 . .
C69C C70C H70C 120.0 . .
N7F C61G C66G 115.8(5) . .
C62G C61G N7F 125.1(6) . .
C62G C61G C66G 119.1(5) . .
C61G C62G H62G 120.3 . .
C63G C62G C61G 119.4(6) . .
C63G C62G H62G 120.3 . .
C62G C63G H63G 118.2 . .
C62G C63G C64G 123.6(6) . .
C64G C63G H63G 118.2 . .
C63G C64G C25H 121.6(7) . .
C63G C64G C65G 117.6(5) . .
C65G C64G C25H 120.8(8) . .
C64G C65G C70G 124.2(6) . .
C66G C65G C64G 119.2(6) . .
C66G C65G C70G 116.4(6) . .
N67G C66G C61G 116.2(5) . .
N67G C66G C65G 122.9(6) . .
C65G C66G C61G 120.9(6) . .
N67G C68G C8F 116.5(5) . .
N67G C68G C69G 123.5(6) . .
C69G C68G C8F 120.0(5) . .
C68G C69G H69G 120.5 . .
C68G C69G C70G 119.1(6) . .
C70G C69G H69G 120.5 . .
C65G C70G H70G 120.0 . .
C69G C70G C65G 120.0(6) . .
C69G C70G H70G 120.0 . .
C72C C71C N8B 127.3(2) . .
C72C C71C C76C 120.0 . .
C76C C71C N8B 112.5(2) . .
C71C C72C H72C 120.0 . .
C71C C72C C73C 120.0 . .
C73C C72C H72C 120.0 . .
C72C C73C H73C 120.0 . .
C74C C73C C72C 120.0 . .
C74C C73C H73C 120.0 . .
C73C C74C C29D 119.0(7) . .
C73C C74C C75C 120.0 . .
C75C C74C C29D 121.0(6) . .
C74C C75C C80C 120.0 . .
C76C C75C C74C 120.0 . .
C76C C75C C80C 120.0 . .
C75C C76C C71C 120.0 . .
N77C C76C C71C 120.0 . .
N77C C76C C75C 120.0 . .
C76C N77C C78C 120.0 . .
N77C C78C C9B 114.3(3) . .
C79C C78C C9B 125.3(3) . .
C79C C78C N77C 120.0 . .
C78C C79C H79C 120.0 . .
C78C C79C C80C 120.0 . .
C80C C79C H79C 120.0 . .
C75C C80C H80C 120.0 . .
C79C C80C C75C 120.0 . .
C79C C80C H80C 120.0 . .
N8F C71G C72G 124.8(5) . .
N8F C71G C76G 115.9(5) . .
C72G C71G C76G 119.2(6) . .
C71G C72G H72G 119.6 . .
C73G C72G C71G 120.7(6) . .
C73G C72G H72G 119.6 . .
C72G C73G H73G 119.5 . .
C74G C73G C72G 121.0(6) . .
C74G C73G H73G 119.5 . .
C73G C74G C29H 120.1(6) . .
C73G C74G C75G 120.7(6) . .
C75G C74G C29H 119.2(7) . .
C74G C75G C76G 119.4(6) . .
C74G C75G C80G 125.4(6) . .
C80G C75G C76G 115.2(6) . .
N77G C76G C71G 117.7(5) . .
N77G C76G C75G 123.5(5) . .
C71G C76G C75G 118.8(5) . .
N77G C78G C9F 118.6(5) . .
N77G C78G C79G 121.1(5) . .
C79G C78G C9F 120.2(5) . .
C78G C79G H79G 119.3 . .
C80G C79G C78G 121.4(6) . .
C80G C79G H79G 119.3 . .
C75G C80G H80G 119.7 . .
C79G C80G C75G 120.6(6) . .
C79G C80G H80G 119.7 . .
O71W Ca16 O0AA 79.1(9) . .
O2 Ca16 O71W 102.6(9) . .
O2 Ca16 O0AA 176.2(10) . .
O4 Ca16 O71W 99.1(11) . .
O4 Ca16 O2 120.9(10) . .
O4 Ca16 O0AA 61.8(10) . .
O92W O7 Ca1A 108.8(17) . .

loop_
_geom_bond_atom_site_label_1
_geom_bond_atom_site_label_2
_geom_bond_distance
_geom_bond_site_symmetry_2
Ca00 Ca00 3.935(6) 5_676
Ca00 O7D 2.512(9) 5_676
Ca00 O8D 2.350(12) .
Ca00 O8D 2.558(11) 5_676
Ca00 O84W 1.99(2) .
Ca00 O85W 2.480(15) .
Ca00 O86W 2.473(17) .
Ca00 O87W 2.618(19) .
Ca00 C6D 2.893(14) 5_676
Ca0A O8F 2.770(7) 8_665
Ca0A O18W 2.813(11) .
Ca0A O19W 2.695(9) .
Ca01 Ca03 3.991(2) .
Ca01 O00U 2.364(5) .
Ca01 O7H 2.473(5) 6_556
Ca01 O8H 2.474(6) 6_556
Ca01 O12H 2.367(5) .
Ca01 O28W 2.371(5) .
Ca01 O29W 2.341(5) .
Ca01 O30W 2.338(5) .
Ca01 C6H 2.834(8) 6_556
Ca1A O1B 2.389(7) .
Ca1A O5AA 2.510(7) .
Ca1A O11D 2.43(2) .
Ca1A O16 2.337(16) .
Ca1A O59W 2.455(7) .
Ca1A O60W 2.389(12) .
Ca1A O92W 2.728(16) .
Ca1A O7 2.21(2) .
Ca02 O7F 2.392(5) 8_665
Ca02 O9B 2.368(4) .
Ca02 O24D 2.318(8) .
Ca02 O36W 2.455(14) .
Ca02 O37W 2.400(5) .
Ca02 O38W 2.250(14) .
Ca02 O39W 2.394(16) .
Ca02 O40W 2.403(8) .
Ca03 O7H 2.396(6) 6_556
Ca03 O11H 2.530(5) .
Ca03 O12H 2.468(5) .
Ca03 O23W 2.385(6) .
Ca03 O24W 2.407(7) .
Ca03 O32H 2.347(7) .
Ca03 C10H 2.868(6) .
Ca04 O8B 2.321(5) .
Ca04 O9F 2.253(5) .
Ca04 O19W 2.384(7) .
Ca04 O20D 2.254(8) .
Ca04 O24H 2.286(9) .
Ca04 O34W 2.378(9) .
O1B C1B 1.203(11) .
O1F C1F 1.231(10) .
O2B C2B 1.264(9) .
O2E C1E 1.57(2) .
O2E C3E 1.346(16) .
O2F C2F 1.225(10) .
O3B C3B 1.224(11) .
O3D C2D 1.214(13) .
O3DA C3A 1.372(17) .
O3DA C7 1.467(19) .
O3F C3F 1.256(7) .
O3H C2H 1.292(16) .
O4B C4B 1.222(10) .
O4D C2D 1.213(13) .
O4F C4F 1.225(7) .
O4H C2H 1.274(17) .
O5A C4A 1.472(17) .
O5A C6A 1.409(13) .
O5B C5B 1.203(9) .
O5E C4E 1.449(12) .
O5E C6E 1.471(15) .
O5F C5F 1.211(7) .
O6B C6B 1.252(9) .
O6F C6F 1.230(7) .
O7B C7B 1.249(8) .
O7D Ca00 2.512(9) 5_676
O7D C6D 1.217(13) .
O7F Ca02 2.392(5) 8_655
O7F C7F 1.201(7) .
O7H Ca01 2.473(5) 6_656
O7H Ca03 2.396(6) 6_656
O7H C6H 1.259(9) .
O8A C7A 1.373(12) .
O8A C9A 1.404(11) .
O8B C8B 1.226(8) .
O8D Ca00 2.559(11) 5_676
O8D C6D 1.233(16) .
O8E C7E 1.395(11) .
O8E C9E 1.413(10) .
O8F Ca0A 2.770(7) 8_655
O8F C8F 1.225(7) .
O8H Ca01 2.474(6) 6_656
O8H C6H 1.259(10) .
O9B C9B 1.227(8) .
O9F C9F 1.227(8) .
O10 C14H 1.044(17) .
O10B C9B 1.327(8) .
O10F C9F 1.258(8) .
O11D C10D 1.29(2) .
O11H C10H 1.243(8) .
O12D C10D 1.24(2) .
O12H C10H 1.242(8) .
O15D C14D 1.197(17) .
O16D C14D 1.250(16) .
O16H C14H 1.25(2) .
O19D C18D 1.278(14) .
O19H C18H 1.170(11) .
O20D C18D 1.231(13) .
O20H C18H 1.280(13) .
O23D C22D 1.353(18) .
O23H C22H 1.276(13) .
O24D C22D 1.089(13) .
O24H C22H 1.147(12) .
O27D C26D 1.259(17) .
O27H C26H 1.127(14) .
O28D C26D 1.362(14) .
O28H C26H 1.242(17) .
O31H C30H 1.257(10) .
O32H C30H 1.277(10) .
O36W O38W 1.83(3) .
O38W O39W 1.59(3) .
O92W O7 1.04(2) .
N1B H1B 0.8600 .
N1B C1B 1.374(12) .
N1B C1C 1.456(10) .
N1F H1F 0.8600 .
N1F C1F 1.352(11) .
N1F C1G 1.454(8) .
N2B H2B 0.8600 .
N2B C2B 1.354(10) .
N2B C11C 1.429(7) .
N2F H2F 0.8600 .
N2F C2F 1.390(10) .
N2F C11G 1.404(9) .
N3B H3B 0.8600 .
N3B C3B 1.328(13) .
N3B C21C 1.431(9) .
N3F H3F 0.8600 .
N3F C3F 1.334(8) .
N3F C21G 1.432(5) .
N4B H4B 0.8600 .
N4B C4B 1.371(11) .
N4B C31C 1.410(6) .
N4F H4F 0.8600 .
N4F C4F 1.336(8) .
N4F C31G 1.382(8) .
N5B H5B 0.8600 .
N5B C5B 1.371(10) .
N5B C41C 1.413(7) .
N5F H5F 0.8600 .
N5F C5F 1.343(8) .
N5F C41G 1.380(8) .
N6B H6B 0.8600 .
N6B C6B 1.344(10) .
N6B C51C 1.426(7) .
N6F H6F 0.8600 .
N6F C6F 1.343(8) .
N6F C51G 1.381(8) .
N7B H7B 0.8600 .
N7B C7B 1.340(8) .
N7B C61C 1.412(6) .
N7F H7F 0.8600 .
N7F C7F 1.376(8) .
N7F C61G 1.397(8) .
N8B H8B 0.8600 .
N8B C8B 1.392(10) .
N8B C71C 1.403(7) .
N8F H8F 0.8600 .
N8F C8F 1.384(8) .
N8F C71G 1.404(8) .
N17G C16G 1.348(8) .
N17G C18G 1.305(8) .
N37G C36G 1.335(8) .
N37G C38G 1.330(8) .
N47G C46G 1.389(8) .
N47G C48G 1.317(8) .
N57G C56G 1.351(8) .
N57G C58G 1.323(8) .
N67G C66G 1.366(8) .
N67G C68G 1.328(7) .
N77G C76G 1.349(8) .
N77G C78G 1.345(7) .
C1B C9A 1.514(16) .
C1C C2C 1.3900 .
C1C C6C 1.3900 .
C2C H2C 0.9300 .
C2C C3C 1.3900 .
C3C H3C 0.9300 .
C3C C4C 1.3900 .
C4C C5C 1.3900 .
C4C C1D 1.593(14) .
C5C C6C 1.3900 .
C5C C10C 1.3900 .
C6C N7C 1.3900 .
N7C C8C 1.3900 .
C8C C9C 1.3900 .
C8C C2B 1.405(9) .
C9C H9C 0.9300 .
C9C C10C 1.3900 .
C10C H10C 0.9300 .
C1D H1DA 0.9700 .
C1D H1DB 0.9700 .
C1D C2D 1.559(15) .
C1E H1EA 0.9600 .
C1E H1EB 0.9600 .
C1E H1EC 0.9600 .
C1F C9E 1.515(13) .
C1G C2G 1.3900 .
C1G C6G 1.3900 .
C2G H2G 0.9300 .
C2G C3G 1.3900 .
C3G H3G 0.9300 .
C3G C4G 1.3900 .
C4G C5G 1.3900 .
C4G C1H 1.560(10) .
C5G C6G 1.3900 .
C5G C10G 1.3900 .
C6G N7G 1.3900 .
N7G C8G 1.3900 .
C8G C9G 1.3900 .
C8G C2F 1.419(9) .
C9G H9G 0.9300 .
C9G C10G 1.3900 .
C10G H10G 0.9300 .
C1H H1HA 0.9700 .
C1H H1HB 0.9700 .
C1H C2H 1.517(13) .
C3A H3AA 0.9700 .
C3A H3AB 0.9700 .
C3A C4A 1.61(2) .
C3B C18C 1.459(11) .
C3E H3EA 0.9700 .
C3E H3EB 0.9700 .
C3E C4E 1.485(17) .
C3F C18G 1.485(9) .
C4A H4AA 0.9700 .
C4A H4AB 0.9700 .
C4B C28C 1.464(8) .
C4E H4EA 0.9700 .
C4E H4EB 0.9700 .
C4F C28G 1.481(6) .
C5B C38C 1.430(8) .
C5D H5DA 0.9700 .
C5D H5DB 0.9700 .
C5D C6D 1.539(17) .
C5D C14C 1.582(11) .
C5F C38G 1.526(9) .
C5H H5HA 0.9700 .
C5H H5HB 0.9700 .
C5H C6H 1.515(12) .
C5H C14G 1.507(10) .
C6A H6AA 0.9700 .
C6A H6AB 0.9700 .
C6A C7A 1.429(14) .
C6B C48C 1.463(9) .
C6D Ca00 2.893(14) 5_676
C6E H6EA 0.9700 .
C6E H6EB 0.9700 .
C6E C7E 1.464(15) .
C6F C48G 1.507(9) .
C6H Ca01 2.834(8) 6_656
C7 H7A 0.9600 .
C7 H7C 0.9600 .
C7 H7D 0.9600 .
C7A H7AA 0.9700 .
C7A H7AB 0.9700 .
C7B C58C 1.467(7) .
C7E H7EA 0.9700 .
C7E H7EB 0.9700 .
C7F C58G 1.516(9) .
C8B C68C 1.424(9) .
C8F C68G 1.478(9) .
C9A H9AA 0.9700 .
C9A H9AB 0.9700 .
C9B C78C 1.431(7) .
C9D H9DA 0.9700 .
C9D H9DB 0.9700 .
C9D C10D 1.516(16) .
C9D C24C 1.590(11) .
C9E H9EA 0.9700 .
C9E H9EB 0.9700 .
C9F C78G 1.499(9) .
C9H H9HA 0.9700 .
C9H H9HB 0.9700 .
C9H C10H 1.523(9) .
C9H C24G 1.545(7) .
C11C C12C 1.3900 .
C11C C16C 1.3900 .
C12C H12C 0.9300 .
C12C C13C 1.3900 .
C13C H13C 0.9300 .
C13C C14C 1.3900 .
C14C C15C 1.3900 .
C15C C16C 1.3900 .
C15C C20C 1.3900 .
C16C N17C 1.3900 .
N17C C18C 1.3900 .
C18C C19C 1.3900 .
C19C H19C 0.9300 .
C19C C20C 1.3900 .
C20C H20C 0.9300 .
C11G C12G 1.345(10) .
C11G C16G 1.455(10) .
C12G H12G 0.9300 .
C12G C13G 1.421(12) .
C13D H13A 0.9700 .
C13D H13B 0.9700 .
C13D C14D 1.547(19) .
C13D C34C 1.561(10) .
C13G H13G 0.9300 .
C13G C14G 1.380(12) .
C13H H13D 0.9700 .
C13H H13E 0.9700 .
C13H C14H 1.483(15) .
C13H C34G 1.482(13) .
C14G C15G 1.401(10) .
C15G C16G 1.430(10) .
C15G C20G 1.433(10) .
C17D H17A 0.9700 .
C17D H17B 0.9700 .
C17D C18D 1.512(14) .
C17D C44C 1.567(8) .
C17H H17C 0.9700 .
C17H H17D 0.9700 .
C17H C18H 1.549(11) .
C17H C44G 1.570(11) .
C18G C19G 1.440(9) .
C19G H19G 0.9300 .
C19G C20G 1.335(10) .
C20G H20G 0.9300 .
C21C C22C 1.3900 .
C21C C26C 1.3900 .
C22C H22C 0.9300 .
C22C C23C 1.3900 .
C23C H23C 0.9300 .
C23C C24C 1.3900 .
C24C C25C 1.3900 .
C25C C26C 1.3900 .
C25C C30C 1.3900 .
C26C N27C 1.3900 .
N27C C28C 1.3900 .
C28C C29C 1.3900 .
C29C H29C 0.9300 .
C29C C30C 1.3900 .
C30C H30C 0.9300 .
C21D H21A 0.9700 .
C21D H21B 0.9700 .
C21D C22D 1.542(16) .
C21D C54C 1.531(8) .
C21G C22G 1.3900 .
C21G C26G 1.3900 .
C22G H22G 0.9300 .
C22G C23G 1.3900 .
C23G H23G 0.9300 .
C23G C24G 1.3900 .
C24G C25G 1.3900 .
C25G C26G 1.3900 .
C25G C30G 1.3900 .
C26G N27G 1.3900 .
N27G C28G 1.3900 .
C28G C29G 1.3900 .
C29G H29G 0.9300 .
C29G C30G 1.3900 .
C30G H30G 0.9300 .
C21H H21C 0.9700 .
C21H H21D 0.9700 .
C21H C22H 1.522(12) .
C21H C54G 1.530(11) .
C25D H25A 0.9700 .
C25D H25B 0.9700 .
C25D C26D 1.350(18) .
C25D C64C 1.589(9) .
C25H H25C 0.9700 .
C25H H25D 0.9700 .
C25H C26H 1.539(19) .
C25H C64G 1.505(10) .
C29D C74C 1.614(14) .
C29D C3 1.78(6) .
C29H H29A 0.9700 .
C29H H29B 0.9700 .
C29H C30H 1.536(11) .
C29H C74G 1.551(11) .
C31C C32C 1.3900 .
C31C C36C 1.3900 .
C32C H32C 0.9300 .
C32C C33C 1.3900 .
C33C H33C 0.9300 .
C33C C34C 1.3900 .
C34C C35C 1.3900 .
C35C C36C 1.3900 .
C35C C40C 1.3900 .
C36C N37C 1.3900 .
N37C C38C 1.3900 .
C38C C39C 1.3900 .
C39C H39C 0.9300 .
C39C C40C 1.3900 .
C40C H40C 0.9300 .
C31G C32G 1.416(9) .
C31G C36G 1.439(9) .
C32G H32G 0.9300 .
C32G C33G 1.385(11) .
C33G H33G 0.9300 .
C33G C34G 1.416(12) .
C34G C35G 1.434(10) .
C35G C36G 1.436(9) .
C35G C40G 1.375(11) .
C38G C39G 1.412(9) .
C39G H39G 0.9300 .
C39G C40G 1.385(10) .
C40G H40G 0.9300 .
C41C C42C 1.3900 .
C41C C46C 1.3900 .
C42C H42C 0.9300 .
C42C C43C 1.3900 .
C43C H43C 0.9300 .
C43C C44C 1.3900 .
C44C C45C 1.3900 .
C45C C46C 1.3900 .
C45C C50C 1.3900 .
C46C N47C 1.3900 .
N47C C48C 1.3900 .
C48C C49C 1.3900 .
C49C H49C 0.9300 .
C49C C50C 1.3900 .
C50C H50C 0.9300 .
C41G C42G 1.392(9) .
C41G C46G 1.400(9) .
C42G H42G 0.9300 .
C42G C43G 1.416(11) .
C43G H43G 0.9300 .
C43G C44G 1.358(11) .
C44G C45G 1.402(11) .
C45G C46G 1.421(9) .
C45G C50G 1.392(10) .
C48G C49G 1.405(9) .
C49G H49G 0.9300 .
C49G C50G 1.368(10) .
C50G H50G 0.9300 .
C51C C52C 1.3900 .
C51C C56C 1.3900 .
C52C H52C 0.9300 .
C52C C53C 1.3900 .
C53C H53C 0.9300 .
C53C C54C 1.3900 .
C54C C55C 1.3900 .
C55C C56C 1.3900 .
C55C C60C 1.3900 .
C56C N57C 1.3900 .
N57C C58C 1.3900 .
C58C C59C 1.3900 .
C59C H59C 0.9300 .
C59C C60C 1.3900 .
C60C H60C 0.9300 .
C51G C52G 1.354(9) .
C51G C56G 1.438(9) .
C52G H52G 0.9300 .
C52G C53G 1.428(11) .
C53G H53G 0.9300 .
C53G C54G 1.352(11) .
C54G C55G 1.424(10) .
C55G C56G 1.432(9) .
C55G C60G 1.409(10) .
C58G C59G 1.393(9) .
C59G H59G 0.9300 .
C59G C60G 1.364(10) .
C60G H60G 0.9300 .
C61C C62C 1.3900 .
C61C C66C 1.3900 .
C62C H62C 0.9300 .
C62C C63C 1.3900 .
C63C H63C 0.9300 .
C63C C64C 1.3900 .
C64C C65C 1.3900 .
C65C C66C 1.3900 .
C65C C70C 1.3900 .
C66C N67C 1.3900 .
N67C C68C 1.3900 .
C68C C69C 1.3900 .
C69C H69C 0.9300 .
C69C C70C 1.3900 .
C70C H70C 0.9300 .
C61G C62G 1.383(9) .
C61G C66G 1.423(9) .
C62G H62G 0.9300 .
C62G C63G 1.391(10) .
C63G H63G 0.9300 .
C63G C64G 1.384(11) .
C64G C65G 1.431(11) .
C65G C66G 1.402(9) .
C65G C70G 1.419(10) .
C68G C69G 1.375(9) .
C69G H69G 0.9300 .
C69G C70G 1.375(10) .
C70G H70G 0.9300 .
C71C C72C 1.3900 .
C71C C76C 1.3900 .
C72C H72C 0.9300 .
C72C C73C 1.3900 .
C73C H73C 0.9300 .
C73C C74C 1.3900 .
C74C C75C 1.3900 .
C75C C76C 1.3900 .
C75C C80C 1.3900 .
C76C N77C 1.3900 .
N77C C78C 1.3900 .
C78C C79C 1.3900 .
C79C H79C 0.9300 .
C79C C80C 1.3900 .
C80C H80C 0.9300 .
C71G C72G 1.394(9) .
C71G C76G 1.416(9) .
C72G H72G 0.9300 .
C72G C73G 1.396(10) .
C73G H73G 0.9300 .
C73G C74G 1.358(10) .
C74G C75G 1.397(10) .
C75G C76G 1.442(9) .
C75G C80G 1.405(10) .
C78G C79G 1.395(9) .
C79G H79G 0.9300 .
C79G C80G 1.341(10) .
C80G H80G 0.9300 .
Ca16 O71W 2.42(3) .
Ca16 O2 2.39(2) .
Ca16 O0AA 2.56(3) .
Ca16 O4 2.27(3) .

loop_
_geom_torsion_atom_site_label_1
_geom_torsion_atom_site_label_2
_geom_torsion_atom_site_label_3
_geom_torsion_atom_site_label_4
_geom_torsion
_geom_torsion_site_symmetry_1
_geom_torsion_site_symmetry_4
Ca00 O7D C6D O8D 15.7(18) 5_676 .
Ca00 O7D C6D C5D -171.1(13) 5_676 .
Ca00 O8D C6D Ca00 -176(5) . 5_676
Ca00 O8D C6D O7D -15.4(18) 5_676 .
Ca00 O8D C6D O7D 169(3) . .
Ca00 O8D C6D C5D -5(5) . .
Ca00 O8D C6D C5D 171.0(12) 5_676 .
Ca0A O8F C8F N8F 123.0(18) 8_655 .
Ca0A O8F C8F C68G -58(2) 8_655 .
Ca01 O7H C6H O8H -6.9(7) 6_656 .
Ca01 O7H C6H C5H 172.7(5) 6_656 .
Ca01 O8H C6H O7H 6.9(7) 6_656 .
Ca01 O8H C6H C5H -172.7(6) 6_656 .
Ca01 O12H C10H Ca03 164.3(11) . .
Ca01 O12H C10H O11H 159.9(8) . .
Ca01 O12H C10H C9H -23.7(14) . .
Ca1A O1B C1B N1B 175.0(10) . .
Ca1A O1B C1B C9A -2(2) . .
Ca1A O11D C10D O12D 149(2) . .
Ca1A O11D C10D C9D -32(3) . .
Ca02 O7F C7F N7F -89.6(7) 8_655 .
Ca02 O7F C7F C58G 85.4(6) 8_655 .
Ca02 O24D C22D O23D -9(2) . .
Ca02 O24D C22D C21D 153.7(10) . .
Ca02 O36W O38W O39W 69.0(9) . .
Ca03 O7H C6H Ca01 -154.7(11) 6_656 6_656
Ca03 O7H C6H O8H -161.6(7) 6_656 .
Ca03 O7H C6H C5H 18.1(15) 6_656 .
Ca03 O11H C10H O12H 4.3(6) . .
Ca03 O11H C10H C9H -172.0(5) . .
Ca03 O12H C10H O11H -4.5(7) . .
Ca03 O12H C10H C9H 172.0(5) . .
Ca03 O32H C30H O31H -17.1(14) . .
Ca03 O32H C30H C29H 162.4(6) . .
Ca04 O8B C8B N8B 131(2) . .
Ca04 O8B C8B C68C -50(2) . .
Ca04 O9F C9F O10F -8(3) . .
Ca04 O9F C9F C78G 173(2) . .
Ca04 O20D C18D O19D -37.7(15) . .
Ca04 O20D C18D C17D 141.8(9) . .
Ca04 O24H C22H O23H 96(3) . .
Ca04 O24H C22H C21H -87(3) . .
O1B C1B C9A O8A -170.5(8) . .
O1F C1F C9E O8E 173.0(7) . .
O2E C3E C4E O5E 57.5(15) . .
O3B C3B C18C N17C -159.9(5) . .
O3B C3B C18C C19C 23.0(8) . .
O3DA C3A C4A O5A -80.3(17) . .
O3F C3F C18G N17G 155.9(5) . .
O3F C3F C18G C19G -21.4(8) . .
O4B C4B C28C N27C -165.5(5) . .
O4B C4B C28C C29C 16.6(8) . .
O4F C4F C28G N27G 167.4(4) . .
O4F C4F C28G C29G -15.1(7) . .
O5A C6A C7A O8A -172.0(6) . .
O5B C5B C38C N37C -167.9(5) . .
O5B C5B C38C C39C 15.3(8) . .
O5E C6E C7E O8E 69.7(10) . .
O5F C5F C38G N37G 160.5(5) . .
O5F C5F C38G C39G -17.9(8) . .
O6B C6B C48C N47C -164.7(5) . .
O6B C6B C48C C49C 23.2(7) . .
O6F C6F C48G N47G 167.5(5) . .
O6F C6F C48G C49G -11.9(8) . .
O7B C7B C58C N57C -165.9(4) . .
O7B C7B C58C C59C 19.8(6) . .
O7F C7F C58G N57G -178.6(5) . .
O7F C7F C58G C59G 0.4(8) . .
O8B C8B C68C N67C -170.9(4) . .
O8B C8B C68C C69C 13.9(7) . .
O8F C8F C68G N67G 162.4(5) . .
O8F C8F C68G C69G -18.6(8) . .
O9B C9B C78C N77C 178.6(4) . .
O9B C9B C78C C79C 5.9(7) . .
O9F C9F C78G N77G 177.2(5) . .
O9F C9F C78G C79G 1.1(8) . .
O10B C9B C78C N77C -2.4(5) . .
O10B C9B C78C C79C -175.2(3) . .
O10F C9F C78G N77G -2.0(8) . .
O10F C9F C78G C79G -178.1(5) . .
O36W O38W O39W Ca02 -67.8(8) . .
N1B C1B C9A O8A 12.4(10) . .
N1B C1C C2C C3C 169.4(5) . .
N1B C1C C6C C5C -170.8(4) . .
N1B C1C C6C N7C 9.2(4) . .
N1F C1F C9E O8E -8.3(9) . .
N1F C1G C2G C3G -172.0(4) . .
N1F C1G C6G C5G 172.7(4) . .
N1F C1G C6G N7G -7.3(4) . .
N2B C11C C12C C13C 171.3(4) . .
N2B C11C C16C C15C -172.4(3) . .
N2B C11C C16C N17C 7.6(3) . .
N2F C11G C12G C13G -174.7(6) . .
N2F C11G C16G N17G -4.9(7) . .
N2F C11G C16G C15G 171.8(5) . .
N3B C3B C18C N17C 17.6(7) . .
N3B C3B C18C C19C -159.5(5) . .
N3B C21C C22C C23C 173.7(4) . .
N3B C21C C26C C25C -174.4(4) . .
N3B C21C C26C N27C 5.6(4) . .
N3F C3F C18G N17G -23.9(7) . .
N3F C3F C18G C19G 158.8(5) . .
N3F C21G C22G C23G -169.5(3) . .
N3F C21G C26G C25G 171.1(3) . .
N3F C21G C26G N27G -8.9(3) . .
N4B C4B C28C N27C 13.1(6) . .
N4B C4B C28C C29C -164.9(4) . .
N4B C31C C32C C33C 169.5(4) . .
N4B C31C C36C C35C -170.8(3) . .
N4B C31C C36C N37C 9.2(3) . .
N4F C4F C28G N27G -11.5(5) . .
N4F C4F C28G C29G 166.0(3) . .
N4F C31G C32G C33G -174.9(6) . .
N4F C31G C36G N37G -5.4(7) . .
N4F C31G C36G C35G 174.3(5) . .
N5B C5B C38C N37C 11.2(6) . .
N5B C5B C38C C39C -165.6(4) . .
N5B C41C C42C C43C 172.6(4) . .
N5B C41C C46C C45C -173.6(3) . .
N5B C41C C46C N47C 6.4(3) . .
N5F C5F C38G N37G -18.1(6) . .
N5F C5F C38G C39G 163.5(5) . .
N5F C41G C42G C43G -173.1(6) . .
N5F C41G C46G N47G -8.5(7) . .
N5F C41G C46G C45G 170.5(5) . .
N6B C6B C48C N47C 12.1(6) . .
N6B C6B C48C C49C -160.0(4) . .
N6B C51C C52C C53C 171.7(4) . .
N6B C51C C56C C55C -172.9(3) . .
N6B C51C C56C N57C 7.1(3) . .
N6F C6F C48G N47G -12.8(7) . .
N6F C6F C48G C49G 167.8(5) . .
N6F C51G C52G C53G -175.1(6) . .
N6F C51G C56G N57G -4.0(7) . .
N6F C51G C56G C55G 174.4(5) . .
N7B C7B C58C N57C 15.2(5) . .
N7B C7B C58C C59C -159.1(3) . .
N7B C61C C62C C63C 174.4(4) . .
N7B C61C C66C C65C -175.0(3) . .
N7B C61C C66C N67C 5.0(3) . .
N7F C7F C58G N57G -3.0(7) . .
N7F C7F C58G C59G 176.0(5) . .
N7F C61G C62G C63G -178.3(6) . .
N7F C61G C66G N67G -4.6(7) . .
N7F C61G C66G C65G 174.2(5) . .
N8B C8B C68C N67C 7.9(6) . .
N8B C8B C68C C69C -167.4(4) . .
N8B C71C C72C C73C 174.2(4) . .
N8B C71C C76C C75C -175.0(3) . .
N8B C71C C76C N77C 5.0(3) . .
N8F C8F C68G N67G -18.9(7) . .
N8F C8F C68G C69G 160.2(5) . .
N8F C71G C72G C73G -173.9(6) . .
N8F C71G C76G N77G -4.6(7) . .
N8F C71G C76G C75G 175.3(5) . .
N17G C18G C19G C20G 3.7(9) . .
N37G C38G C39G C40G 5.1(9) . .
N47G C48G C49G C50G 1.3(9) . .
N57G C58G C59G C60G 3.8(9) . .
N67G C68G C69G C70G 1.5(8) . .
N77G C78G C79G C80G 2.0(9) . .
C1B N1B C1C C2C 5.0(9) . .
C1B N1B C1C C6C 175.0(6) . .
C1C N1B C1B O1B 0.3(12) . .
C1C N1B C1B C9A 177.4(6) . .
C1C C2C C3C C4C 0.0 . .
C1C C6C N7C C8C 180.0 . .
C2C C1C C6C C5C 0.0 . .
C2C C1C C6C N7C 180.0 . .
C2C C3C C4C C5C 0.0 . .
C2C C3C C4C C1D 172.9(5) . .
C3C C4C C5C C6C 0.0 . .
C3C C4C C5C C10C 180.0 . .
C3C C4C C1D C2D 92.4(9) . .
C4C C5C C6C C1C 0.0 . .
C4C C5C C6C N7C 180.0 . .
C4C C5C C10C C9C 180.0 . .
C4C C1D C2D O3D -90.8(11) . .
C4C C1D C2D O4D 91.1(13) . .
C5C C4C C1D C2D -95.1(9) . .
C5C C6C N7C C8C 0.0 . .
C6C C1C C2C C3C 0.0 . .
C6C C5C C10C C9C 0.0 . .
C6C N7C C8C C9C 0.0 . .
C6C N7C C8C C2B -171.1(4) . .
N7C C8C C9C C10C 0.0 . .
N7C C8C C2B O2B -161.2(5) . .
N7C C8C C2B N2B 18.7(7) . .
C8C C9C C10C C5C 0.0 . .
C9C C8C C2B O2B 28.3(8) . .
C9C C8C C2B N2B -151.9(5) . .
C10C C5C C6C C1C 180.0 . .
C10C C5C C6C N7C 0.0 . .
C1D C4C C5C C6C -172.1(5) . .
C1D C4C C5C C10C 7.9(5) . .
C1E O2E C3E C4E 179.2(15) . .
C1F N1F C1G C2G -3.8(8) . .
C1F N1F C1G C6G -176.2(5) . .
C1G N1F C1F O1F 0.7(11) . .
C1G N1F C1F C9E -177.9(5) . .
C1G C2G C3G C4G 0.0 . .
C1G C6G N7G C8G 180.0 . .
C2G C1G C6G C5G 0.0 . .
C2G C1G C6G N7G 180.0 . .
C2G C3G C4G C5G 0.0 . .
C2G C3G C4G C1H 176.5(5) . .
C3G C4G C5G C6G 0.0 . .
C3G C4G C5G C10G 180.0 . .
C3G C4G C1H C2H 108.8(10) . .
C4G C5G C6G C1G 0.0 . .
C4G C5G C6G N7G 180.0 . .
C4G C5G C10G C9G 180.0 . .
C4G C1H C2H O3H -43.4(15) . .
C4G C1H C2H O4H 129.6(12) . .
C5G C4G C1H C2H -74.9(11) . .
C5G C6G N7G C8G 0.0 . .
C6G C1G C2G C3G 0.0 . .
C6G C5G C10G C9G 0.0 . .
C6G N7G C8G C9G 0.0 . .
C6G N7G C8G C2F 176.3(4) . .
N7G C8G C9G C10G 0.0 . .
N7G C8G C2F O2F 160.4(5) . .
N7G C8G C2F N2F -17.3(6) . .
C8G C9G C10G C5G 0.0 . .
C9G C8G C2F O2F -23.4(8) . .
C9G C8G C2F N2F 158.9(4) . .
C10G C5G C6G C1G 180.0 . .
C10G C5G C6G N7G 0.0 . .
C1H C4G C5G C6G -176.1(6) . .
C1H C4G C5G C10G 3.9(6) . .
C2B N2B C11C C12C 6.6(8) . .
C2B N2B C11C C16C 178.4(6) . .
C2B C8C C9C C10C 170.1(5) . .
C2F N2F C11G C12G -2.0(10) . .
C2F N2F C11G C16G -179.5(6) . .
C2F C8G C9G C10G -176.0(4) . .
C3B N3B C21C C22C 6.2(9) . .
C3B N3B C21C C26C -179.8(6) . .
C3B C18C C19C C20C 176.9(5) . .
C3F N3F C21G C22G 4.1(7) . .
C3F N3F C21G C26G -166.1(5) . .
C3F C18G C19G C20G -179.2(5) . .
C4A O5A C6A C7A -179.4(8) . .
C4B N4B C31C C32C 11.8(7) . .
C4B N4B C31C C36C -178.1(5) . .
C4B C28C C29C C30C 177.9(4) . .
C4E O5E C6E C7E 164.5(8) . .
C4F N4F C31G C32G -4.2(9) . .
C4F N4F C31G C36G 178.2(5) . .
C4F C28G C29G C30G -177.4(3) . .
C5B N5B C41C C42C 8.4(7) . .
C5B N5B C41C C46C -178.6(5) . .
C5B C38C C39C C40C 176.7(4) . .
C5D C14C C15C C16C 176.2(5) . .
C5D C14C C15C C20C -3.8(5) . .
C5F N5F C41G C42G -1.1(9) . .
C5F N5F C41G C46G -176.7(5) . .
C5F C38G C39G C40G -176.6(6) . .
C5H C14G C15G C16G 178.6(6) . .
C5H C14G C15G C20G -2.0(10) . .
C6A O5A C4A C3A -167.4(9) . .
C6B N6B C51C C52C 10.9(7) . .
C6B N6B C51C C56C -176.8(5) . .
C6B C48C C49C C50C 171.6(4) . .
C6D C5D C14C C13C -89.9(11) . .
C6D C5D C14C C15C 93.7(11) . .
C6E O5E C4E C3E -167.3(10) . .
C6F N6F C51G C52G -1.5(9) . .
C6F N6F C51G C56G 178.3(5) . .
C6F C48G C49G C50G -179.4(5) . .
C6H C5H C14G C13G 108.2(9) . .
C6H C5H C14G C15G -68.9(10) . .
C7 O3DA C3A C4A -150(2) . .
C7A O8A C9A C1B -179.1(7) . .
C7B N7B C61C C62C 8.4(6) . .
C7B N7B C61C C66C -176.9(4) . .
C7B C58C C59C C60C 174.0(4) . .
C7E O8E C9E C1F -87.5(9) . .
C7F N7F C61G C62G -20.1(9) . .
C7F N7F C61G C66G 160.7(5) . .
C7F C58G C59G C60G -175.1(5) . .
C8B N8B C71C C72C 15.9(7) . .
C8B N8B C71C C76C -169.5(5) . .
C8B C68C C69C C70C 175.0(4) . .
C8F N8F C71G C72G -2.6(9) . .
C8F N8F C71G C76G 179.8(5) . .
C8F C68G C69G C70G -177.5(5) . .
C9A O8A C7A C6A -173.2(7) . .
C9B C78C C79C C80C 172.4(4) . .
C9D C24C C25C C26C -177.0(6) . .
C9D C24C C25C C30C 3.0(6) . .
C9E O8E C7E C6E -153.8(8) . .
C9F C78G C79G C80G 178.0(6) . .
C9H C24G C25G C26G -176.5(4) . .
C9H C24G C25G C30G 3.5(4) . .
C10D C9D C24C C23C 98.5(11) . .
C10D C9D C24C C25C -84.5(13) . .
C10H C9H C24G C23G 114.1(5) . .
C10H C9H C24G C25G -69.3(6) . .
C11C N2B C2B O2B 2.5(11) . .
C11C N2B C2B C8C -177.4(5) . .
C11C C12C C13C C14C 0.0 . .
C11C C16C N17C C18C 180.0 . .
C12C C11C C16C C15C 0.0 . .
C12C C11C C16C N17C 180.0 . .
C12C C13C C14C C5D -176.7(5) . .
C12C C13C C14C C15C 0.0 . .
C13C C14C C15C C16C 0.0 . .
C13C C14C C15C C20C 180.0 . .
C14C C5D C6D O7D 36(2) . .
C14C C5D C6D O8D -150.9(14) . .
C14C C15C C16C C11C 0.0 . .
C14C C15C C16C N17C 180.0 . .
C14C C15C C20C C19C 180.0 . .
C15C C16C N17C C18C 0.0 . .
C16C C11C C12C C13C 0.0 . .
C16C C15C C20C C19C 0.0 . .
C16C N17C C18C C3B -177.4(4) . .
C16C N17C C18C C19C 0.0 . .
N17C C18C C19C C20C 0.0 . .
C18C C19C C20C C15C 0.0 . .
C20C C15C C16C C11C 180.0 . .
C20C C15C C16C N17C 0.0 . .
C11G N2F C2F O2F -4.5(10) . .
C11G N2F C2F C8G 173.1(5) . .
C11G C12G C13G C14G 3.1(10) . .
C12G C11G C16G N17G 177.5(5) . .
C12G C11G C16G C15G -5.8(8) . .
C12G C13G C14G C5H 177.8(7) . .
C12G C13G C14G C15G -5.1(10) . .
C13D C34C C35C C36C -179.6(6) . .
C13D C34C C35C C40C 0.4(6) . .
C13G C14G C15G C16G 1.4(9) . .
C13G C14G C15G C20G -179.2(6) . .
C13H C34G C35G C36G 179.3(8) . .
C13H C34G C35G C40G 0.8(12) . .
C14D C13D C34C C33C 118.9(10) . .
C14D C13D C34C C35C -61.5(13) . .
C14G C5H C6H O7H 129.1(8) . .
C14G C5H C6H O8H -51.2(10) . .
C14G C15G C16G N17G -179.8(6) . .
C14G C15G C16G C11G 3.7(8) . .
C14G C15G C20G C19G -178.5(6) . .
C14H C13H C34G C33G 110.5(13) . .
C14H C13H C34G C35G -71.7(14) . .
C16G N17G C18G C3F -179.3(5) . .
C16G N17G C18G C19G -2.1(8) . .
C16G C11G C12G C13G 2.6(9) . .
C16G C15G C20G C19G 0.9(8) . .
C17D C44C C45C C46C -177.6(5) . .
C17D C44C C45C C50C 2.4(5) . .
C17H C44G C45G C46G -174.3(6) . .
C17H C44G C45G C50G 4.9(9) . .
C18D C17D C44C C43C -95.1(9) . .
C18D C17D C44C C45C 82.6(10) . .
C18G N17G C16G C11G 176.3(5) . .
C18G N17G C16G C15G -0.2(8) . .
C18G C19G C20G C15G -3.0(9) . .
C18H C17H C44G C43G -95.4(9) . .
C18H C17H C44G C45G 82.6(9) . .
C20G C15G C16G N17G 0.8(8) . .
C20G C15G C16G C11G -175.7(5) . .
C21C N3B C3B O3B 4.7(12) . .
C21C N3B C3B C18C -172.6(5) . .
C21C C22C C23C C24C 0.0 . .
C21C C26C N27C C28C 180.0 . .
C22C C21C C26C C25C 0.0 . .
C22C C21C C26C N27C 180.0 . .
C22C C23C C24C C9D 177.2(6) . .
C22C C23C C24C C25C 0.0 . .
C23C C24C C25C C26C 0.0 . .
C23C C24C C25C C30C 180.0 . .
C24C C9D C10D O11D -47.8(17) . .
C24C C9D C10D O12D 130.7(14) . .
C24C C25C C26C C21C 0.0 . .
C24C C25C C26C N27C 180.0 . .
C24C C25C C30C C29C 180.0 . .
C25C C26C N27C C28C 0.0 . .
C26C C21C C22C C23C 0.0 . .
C26C C25C C30C C29C 0.0 . .
C26C N27C C28C C4B -178.1(4) . .
C26C N27C C28C C29C 0.0 . .
N27C C28C C29C C30C 0.0 . .
C28C C29C C30C C25C 0.0 . .
C30C C25C C26C C21C 180.0 . .
C30C C25C C26C N27C 0.0 . .
C21D C54C C55C C56C -177.0(5) . .
C21D C54C C55C C60C 3.0(5) . .
C21G N3F C3F O3F -13.1(9) . .
C21G N3F C3F C18G 166.8(4) . .
C21G C22G C23G C24G 0.0 . .
C21G C26G N27G C28G 180.0 . .
C22G C21G C26G C25G 0.0 . .
C22G C21G C26G N27G 180.0 . .
C22G C23G C24G C9H 176.8(4) . .
C22G C23G C24G C25G 0.0 . .
C23G C24G C25G C26G 0.0 . .
C23G C24G C25G C30G 180.0 . .
C24G C9H C10H O11H -47.3(8) . .
C24G C9H C10H O12H 136.3(6) . .
C24G C25G C26G C21G 0.0 . .
C24G C25G C26G N27G 180.0 . .
C24G C25G C30G C29G 180.0 . .
C25G C26G N27G C28G 0.0 . .
C26G C21G C22G C23G 0.0 . .
C26G C25G C30G C29G 0.0 . .
C26G N27G C28G C4F 177.7(3) . .
C26G N27G C28G C29G 0.0 . .
N27G C28G C29G C30G 0.0 . .
C28G C29G C30G C25G 0.0 . .
C30G C25G C26G C21G 180.0 . .
C30G C25G C26G N27G 0.0 . .
C21H C54G C55G C56G 176.2(6) . .
C21H C54G C55G C60G -4.4(9) . .
C22D C21D C54C C53C -100.3(8) . .
C22D C21D C54C C55C 76.9(10) . .
C22H C21H C54G C53G 73.5(9) . .
C22H C21H C54G C55G -105.8(8) . .
C25D C64C C65C C66C -169.9(7) . .
C25D C64C C65C C70C 10.1(7) . .
C25H C64G C65G C66G 176.2(8) . .
C25H C64G C65G C70G 2.5(12) . .
C26D C25D C64C C63C 111.6(10) . .
C26D C25D C64C C65C -78.1(12) . .
C26H C25H C64G C63G -106.8(11) . .
C26H C25H C64G C65G 73.2(11) . .
C29D C74C C75C C76C -179.2(10) . .
C29D C74C C75C C80C 0.8(10) . .
C29H C74G C75G C76G -179.6(6) . .
C29H C74G C75G C80G 0.6(10) . .
C30H C29H C74G C73G -13.7(11) . .
C30H C29H C74G C75G 167.3(7) . .
C31C N4B C4B O4B 4.2(11) . .
C31C N4B C4B C28C -174.3(5) . .
C31C C32C C33C C34C 0.0 . .
C31C C36C N37C C38C 180.0 . .
C32C C31C C36C C35C 0.0 . .
C32C C31C C36C N37C 180.0 . .
C32C C33C C34C C13D 179.6(6) . .
C32C C33C C34C C35C 0.0 . .
C33C C34C C35C C36C 0.0 . .
C33C C34C C35C C40C 180.0 . .
C34C C13D C14D O15D -57.6(13) . .
C34C C13D C14D O16D 128.5(10) . .
C34C C35C C36C C31C 0.0 . .
C34C C35C C36C N37C 180.0 . .
C34C C35C C40C C39C 180.0 . .
C35C C36C N37C C38C 0.0 . .
C36C C31C C32C C33C 0.0 . .
C36C C35C C40C C39C 0.0 . .
C36C N37C C38C C5B -177.0(4) . .
C36C N37C C38C C39C 0.0 . .
N37C C38C C39C C40C 0.0 . .
C38C C39C C40C C35C 0.0 . .
C40C C35C C36C C31C 180.0 . .
C40C C35C C36C N37C 0.0 . .
C31G N4F C4F O4F -7.9(10) . .
C31G N4F C4F C28G 171.0(5) . .
C31G C32G C33G C34G -2.0(11) . .
C32G C31G C36G N37G 176.8(5) . .
C32G C31G C36G C35G -3.5(8) . .
C32G C33G C34G C13H -180.0(8) . .
C32G C33G C34G C35G 2.2(12) . .
C33G C34G C35G C36G -2.9(10) . .
C33G C34G C35G C40G 178.6(7) . .
C34G C13H C14H O10 131(2) . .
C34G C13H C14H O16H -54.1(17) . .
C34G C35G C36G N37G -176.7(6) . .
C34G C35G C36G C31G 3.7(9) . .
C34G C35G C40G C39G 179.0(7) . .
C36G N37G C38G C5F 178.9(5) . .
C36G N37G C38G C39G -2.8(7) . .
C36G C31G C32G C33G 2.5(9) . .
C36G C35G C40G C39G 0.5(10) . .
C38G N37G C36G C31G 178.9(5) . .
C38G N37G C36G C35G -0.8(8) . .
C38G C39G C40G C35G -3.8(10) . .
C40G C35G C36G N37G 1.9(9) . .
C40G C35G C36G C31G -177.7(6) . .
C41C N5B C5B O5B 2.6(10) . .
C41C N5B C5B C38C -176.5(5) . .
C41C C42C C43C C44C 0.0 . .
C41C C46C N47C C48C 180.0 . .
C42C C41C C46C C45C 0.0 . .
C42C C41C C46C N47C 180.0 . .
C42C C43C C44C C17D 177.9(4) . .
C42C C43C C44C C45C 0.0 . .
C43C C44C C45C C46C 0.0 . .
C43C C44C C45C C50C 180.0 . .
C44C C17D C18D O19D 97.7(9) . .
C44C C17D C18D O20D -81.9(11) . .
C44C C45C C46C C41C 0.0 . .
C44C C45C C46C N47C 180.0 . .
C44C C45C C50C C49C 180.0 . .
C45C C46C N47C C48C 0.0 . .
C46C C41C C42C C43C 0.0 . .
C46C C45C C50C C49C 0.0 . .
C46C N47C C48C C6B -172.6(4) . .
C46C N47C C48C C49C 0.0 . .
N47C C48C C49C C50C 0.0 . .
C48C C49C C50C C45C 0.0 . .
C50C C45C C46C C41C 180.0 . .
C50C C45C C46C N47C 0.0 . .
C41G N5F C5F O5F -6.6(9) . .
C41G N5F C5F C38G 172.0(5) . .
C41G C42G C43G C44G 3.8(10) . .
C42G C41G C46G N47G 175.5(5) . .
C42G C41G C46G C45G -5.5(8) . .
C42G C43G C44G C17H 171.2(6) . .
C42G C43G C44G C45G -6.9(10) . .
C43G C44G C45G C46G 3.8(9) . .
C43G C44G C45G C50G -177.0(6) . .
C44G C17H C18H O19H -102.8(9) . .
C44G C17H C18H O20H 78.3(9) . .
C44G C45G C46G N47G -178.6(5) . .
C44G C45G C46G C41G 2.4(8) . .
C44G C45G C50G C49G -179.3(6) . .
C46G N47G C48G C6F -178.7(5) . .
C46G N47G C48G C49G 0.7(8) . .
C46G C41G C42G C43G 2.4(8) . .
C46G C45G C50G C49G 0.0(9) . .
C48G N47G C46G C41G 176.6(5) . .
C48G N47G C46G C45G -2.4(7) . .
C48G C49G C50G C45G -1.6(9) . .
C50G C45G C46G N47G 2.1(8) . .
C50G C45G C46G C41G -176.9(5) . .
C51C N6B C6B O6B 0.1(10) . .
C51C N6B C6B C48C -176.6(5) . .
C51C C52C C53C C54C 0.0 . .
C51C C56C N57C C58C 180.0 . .
C52C C51C C56C C55C 0.0 . .
C52C C51C C56C N57C 180.0 . .
C52C C53C C54C C21D 177.4(4) . .
C52C C53C C54C C55C 0.0 . .
C53C C54C C55C C56C 0.0 . .
C53C C54C C55C C60C 180.0 . .
C54C C21D C22D O23D 93.8(12) . .
C54C C21D C22D O24D -68.9(15) . .
C54C C55C C56C C51C 0.0 . .
C54C C55C C56C N57C 180.0 . .
C54C C55C C60C C59C 180.0 . .
C55C C56C N57C C58C 0.0 . .
C56C C51C C52C C53C 0.0 . .
C56C C55C C60C C59C 0.0 . .
C56C N57C C58C C7B -174.7(3) . .
C56C N57C C58C C59C 0.0 . .
N57C C58C C59C C60C 0.0 . .
C58C C59C C60C C55C 0.0 . .
C60C C55C C56C C51C 180.0 . .
C60C C55C C56C N57C 0.0 . .
C51G N6F C6F O6F -5.2(9) . .
C51G N6F C6F C48G 175.2(5) . .
C51G C52G C53G C54G -3.7(10) . .
C52G C51G C56G N57G 175.8(5) . .
C52G C51G C56G C55G -5.8(8) . .
C52G C53G C54G C21H -176.7(6) . .
C52G C53G C54G C55G 2.6(10) . .
C53G C54G C55G C56G -3.1(8) . .
C53G C54G C55G C60G 176.3(6) . .
C54G C21H C22H O23H -86.6(11) . .
C54G C21H C22H O24H 95.9(10) . .
C54G C55G C56G N57G -176.9(5) . .
C54G C55G C56G C51G 4.7(8) . .
C54G C55G C60G C59G 176.9(6) . .
C56G N57G C58G C7F 174.9(5) . .
C56G N57G C58G C59G -4.0(8) . .
C56G C51G C52G C53G 5.2(9) . .
C56G C55G C60G C59G -3.7(9) . .
C58G N57G C56G C51G 178.5(5) . .
C58G N57G C56G C55G 0.1(7) . .
C58G C59G C60G C55G 0.3(9) . .
C60G C55G C56G N57G 3.6(8) . .
C60G C55G C56G C51G -174.7(5) . .
C61C N7B C7B O7B 4.5(9) . .
C61C N7B C7B C58C -176.7(4) . .
C61C C62C C63C C64C 0.0 . .
C61C C66C N67C C68C 180.0 . .
C62C C61C C66C C65C 0.0 . .
C62C C61C C66C N67C 180.0 . .
C62C C63C C64C C25D 170.9(6) . .
C62C C63C C64C C65C 0.0 . .
C63C C64C C65C C66C 0.0 . .
C63C C64C C65C C70C 180.0 . .
C64C C25D C26D O27D -46(2) . .
C64C C25D C26D O28D 124.5(14) . .
C64C C65C C66C C61C 0.0 . .
C64C C65C C66C N67C 180.0 . .
C64C C65C C70C C69C 180.0 . .
C65C C66C N67C C68C 0.0 . .
C66C C61C C62C C63C 0.0 . .
C66C C65C C70C C69C 0.0 . .
C66C N67C C68C C8B -175.4(3) . .
C66C N67C C68C C69C 0.0 . .
N67C C68C C69C C70C 0.0 . .
C68C C69C C70C C65C 0.0 . .
C70C C65C C66C C61C 180.0 . .
C70C C65C C66C N67C 0.0 . .
C61G N7F C7F O7F -4.5(9) . .
C61G N7F C7F C58G -180.0(5) . .
C61G C62G C63G C64G 1.8(10) . .
C62G C61G C66G N67G 176.2(5) . .
C62G C61G C66G C65G -5.0(8) . .
C62G C63G C64G C25H 179.7(8) . .
C62G C63G C64G C65G -0.4(11) . .
C63G C64G C65G C66G -3.7(10) . .
C63G C64G C65G C70G -177.5(6) . .
C64G C25H C26H O27H 58.1(16) . .
C64G C25H C26H O28H -121.4(15) . .
C64G C65G C66G N67G -174.8(5) . .
C64G C65G C66G C61G 6.4(9) . .
C64G C65G C70G C69G 174.2(6) . .
C66G N67G C68G C8F 177.3(4) . .
C66G N67G C68G C69G -1.8(8) . .
C66G C61G C62G C63G 0.8(8) . .
C66G C65G C70G C69G 0.3(9) . .
C68G N67G C66G C61G -179.9(5) . .
C68G N67G C66G C65G 1.3(8) . .
C68G C69G C70G C65G -0.8(9) . .
C70G C65G C66G N67G -0.6(8) . .
C70G C65G C66G C61G -179.3(5) . .
C71C N8B C8B O8B 3.4(9) . .
C71C N8B C8B C68C -175.4(4) . .
C71C C72C C73C C74C 0.0 . .
C71C C76C N77C C78C 180.0 . .
C72C C71C C76C C75C 0.0 . .
C72C C71C C76C N77C 180.0 . .
C72C C73C C74C C29D 179.2(9) . .
C72C C73C C74C C75C 0.0 . .
C73C C74C C75C C76C 0.0 . .
C73C C74C C75C C80C 180.0 . .
C74C C75C C76C C71C 0.0 . .
C74C C75C C76C N77C 180.0 . .
C74C C75C C80C C79C 180.0 . .
C75C C76C N77C C78C 0.0 . .
C76C C71C C72C C73C 0.0 . .
C76C C75C C80C C79C 0.0 . .
C76C N77C C78C C9B -173.2(3) . .
C76C N77C C78C C79C 0.0 . .
N77C C78C C79C C80C 0.0 . .
C78C C79C C80C C75C 0.0 . .
C80C C75C C76C C71C 180.0 . .
C80C C75C C76C N77C 0.0 . .
C71G N8F C8F O8F -12.1(9) . .
C71G N8F C8F C68G 169.2(5) . .
C71G C72G C73G C74G -2.2(10) . .
C72G C71G C76G N77G 177.7(5) . .
C72G C71G C76G C75G -2.3(8) . .
C72G C73G C74G C29H -179.3(7) . .
C72G C73G C74G C75G -0.3(10) . .
C73G C74G C75G C76G 1.4(9) . .
C73G C74G C75G C80G -178.4(7) . .
C74G C29H C30H O31H 112.9(9) . .
C74G C29H C30H O32H -66.7(11) . .
C74G C75G C76G N77G 179.9(6) . .
C74G C75G C76G C71G -0.1(8) . .
C74G C75G C80G C79G 179.4(6) . .
C76G N77G C78G C9F -178.6(5) . .
C76G N77G C78G C79G -2.6(7) . .
C76G C71G C72G C73G 3.5(9) . .
C76G C75G C80G C79G -0.4(9) . .
C78G N77G C76G C71G -178.3(5) . .
C78G N77G C76G C75G 1.8(8) . .
C78G C79G C80G C75G -0.5(10) . .
C80G C75G C76G N77G -0.3(8) . .
C80G C75G C76G C71G 179.7(6) . .
C3 C29D C74C C73C -57(3) . .
C3 C29D C74C C75C 123(2) . .
